data_7020384
loop_
_publ_author_name
'Katoh, Keiichi'
'Horii, Yoji'
'Yasuda, Nobuhiro'
'Wernsdorfer, Wolfgang'
'Toriumi, Koshiro'
'Breedlove, Brian K.'
'Yamashita, Masahiro'

_publ_section_title
;
 Multiple-decker phthalocyaninato dinuclear lanthanoid(iii)
 single-molecule magnets with dual-magnetic relaxation processes.
;
_journal_issue 44
_journal_name_full 'Dalton transactions (Cambridge, England : 2003)'
_journal_page_first 13582
_journal_page_last 13600
_journal_paper_doi 10.1039/c2dt31400b
_journal_volume 41
_journal_year 2012
_chemical_formula_moiety 'C256 H320 Cd Dy2 N32 O41'
_chemical_formula_sum 'C256 H320 Cd Dy2 N32 O41'
_chemical_formula_weight 4938.84
_chemical_melting_point ?
_chemical_name_systematic
;
?
;
_space_group_IT_number 2
_symmetry_cell_setting triclinic
_symmetry_space_group_name_Hall '-P 1'
_symmetry_space_group_name_H-M 'P -1'
_atom_sites_solution_hydrogens geom
_atom_sites_solution_primary direct
_atom_sites_solution_secondary difmap
_audit_creation_method SHELXL-97
_cell_angle_alpha 68.8292(8)
_cell_angle_beta 89.1313(8)
_cell_angle_gamma 63.6312(8)
_cell_formula_units_Z 2
_cell_length_a 22.6910(6)
_cell_length_b 23.4428(6)
_cell_length_c 29.1701(7)
_cell_measurement_reflns_used 74763
_cell_measurement_temperature 90(2)
_cell_measurement_theta_max 30.03
_cell_measurement_theta_min 1.20
_cell_volume 12766.6(6)
_computing_cell_refinement 'Rapid Auto(Rigaku)'
_computing_data_collection 'Rapid Auto(Rigaku)'
_computing_data_reduction 'Rapid Auto(Rigaku)'
_computing_molecular_graphics 'mercury 3.0'
_computing_publication_material 'mercury 3.0'
_computing_structure_refinement 'SHELXL-97 (Sheldrick, 1997)'
_computing_structure_solution 'SIR2004 (Burla, 2005)'
_diffrn_ambient_temperature 90(2)
_diffrn_detector_area_resol_mean 29
_diffrn_measured_fraction_theta_full 0.849
_diffrn_measured_fraction_theta_max 0.849
_diffrn_measurement_device_type 'Rigaku Saturn 724'
_diffrn_measurement_method 'Oscillation Photograph'
_diffrn_radiation_monochromator 'Si(111) Channel Cut'
_diffrn_radiation_source 'synchrotron radiation SPring-8 BL40XU'
_diffrn_radiation_type Synchrotron
_diffrn_radiation_wavelength 0.83073
_diffrn_reflns_av_R_equivalents 0.0647
_diffrn_reflns_av_sigmaI/netI 0.1106
_diffrn_reflns_limit_h_max 27
_diffrn_reflns_limit_h_min -27
_diffrn_reflns_limit_k_max 28
_diffrn_reflns_limit_k_min -27
_diffrn_reflns_limit_l_max 34
_diffrn_reflns_limit_l_min -34
_diffrn_reflns_number 74763
_diffrn_reflns_theta_full 30.03
_diffrn_reflns_theta_max 30.03
_diffrn_reflns_theta_min 1.20
_exptl_absorpt_coefficient_mu 1.100
_exptl_absorpt_correction_T_max 1.000
_exptl_absorpt_correction_T_min 0.336
_exptl_absorpt_correction_type multi-scan
_exptl_absorpt_process_details 'ABSCOR (T.Higashi, 2001)'
_exptl_crystal_colour black
_exptl_crystal_density_diffrn 1.285
_exptl_crystal_density_meas ?
_exptl_crystal_density_method 'not measured'
_exptl_crystal_description plate
_exptl_crystal_F_000 5176
_exptl_crystal_size_max 0.190
_exptl_crystal_size_mid 0.045
_exptl_crystal_size_min 0.010
_refine_diff_density_max 2.754
_refine_diff_density_min -1.986
_refine_diff_density_rms 0.239
_refine_ls_extinction_coef 0.0054(4)
_refine_ls_extinction_expression Fc^*^=kFc[1+0.001xFc^2^\l^3^/sin(2\q)]^-1/4^
_refine_ls_extinction_method SHELXL
_refine_ls_goodness_of_fit_ref 1.386
_refine_ls_hydrogen_treatment constr
_refine_ls_matrix_type full
_refine_ls_number_parameters 2314
_refine_ls_number_reflns 39725
_refine_ls_number_restraints 39
_refine_ls_restrained_S_all 1.386
_refine_ls_R_factor_all 0.2190
_refine_ls_R_factor_gt 0.1472
_refine_ls_shift/su_max 0.001
_refine_ls_shift/su_mean <0.001
_refine_ls_structure_factor_coef Fsqd
_refine_ls_weighting_details 'calc w=1/[\s^2^(Fo^2^)+(0.2000P)^2^+0.0000P] where P=(Fo^2^+2Fc^2^)/3'
_refine_ls_weighting_scheme calc
_refine_ls_wR_factor_gt 0.3779
_refine_ls_wR_factor_ref 0.4284
_reflns_number_gt 21694
_reflns_number_total 39725
_reflns_threshold_expression >2\s(I)
_cod_data_source_file c2dt31400b.txt
_cod_data_source_block shelxl
_cod_depositor_comments
;
The following automatic conversions were performed:

'_chemical_melting_point' value 'not measured' was changed to '?' -
the value is undefined or not given.

Automatic conversion script
Id: cif_fix_values 1891 2012-01-12 08:04:46Z andrius 

The following automatic conversions were performed:

'_exptl_crystal_density_meas' value 'not measured' was changed to '?'
- the value is perceived as not measured.

Automatic conversion script
Id: cif_fix_values 3008 2015-01-20 13:52:24Z robertas 
;
_cod_original_cell_volume 12766.7(5)
_cod_database_code 7020384

loop_
_symmetry_equiv_pos_as_xyz
'x, y, z'
'-x, -y, -z'

loop_
_atom_site_label
_atom_site_type_symbol
_atom_site_fract_x
_atom_site_fract_y
_atom_site_fract_z
_atom_site_U_iso_or_equiv
_atom_site_adp_type
_atom_site_occupancy
_atom_site_symmetry_multiplicity
_atom_site_calc_flag
_atom_site_refinement_flags
_atom_site_disorder_assembly
_atom_site_disorder_group
C1A C 0.709(7) 0.101(8) 0.590(3) 0.63(13) Uiso 0.62(4) 1 d PD A 1
H1A1 H 0.6712 0.1481 0.5815 0.758 Uiso 0.62(4) 1 calc PR A 1
H1A2 H 0.7081 0.0879 0.5613 0.758 Uiso 0.62(4) 1 calc PR A 1
C2A C 0.775(10) 0.101(13) 0.600(8) 1.0(3) Uiso 0.62(4) 1 d PD A 1
H2A1 H 0.7786 0.1368 0.5715 1.447 Uiso 0.62(4) 1 calc PR A 1
H2A2 H 0.8126 0.0553 0.6046 1.447 Uiso 0.62(4) 1 calc PR A 1
H2A3 H 0.7776 0.1092 0.6302 1.447 Uiso 0.62(4) 1 calc PR A 1
C1B C 0.724(3) -0.021(3) 0.632(3) 0.21(4) Uiso 0.38(4) 1 d PD A 2
H1B1 H 0.6916 -0.0164 0.6071 0.251 Uiso 0.38(4) 1 calc PR A 2
H1B2 H 0.7279 -0.0565 0.6644 0.251 Uiso 0.38(4) 1 calc PR A 2
C2B C 0.793(3) -0.041(4) 0.615(4) 0.31(7) Uiso 0.38(4) 1 d PD A 2
H2B1 H 0.8036 -0.0781 0.6033 0.471 Uiso 0.38(4) 1 calc PR A 2
H2B2 H 0.8275 -0.0573 0.6433 0.471 Uiso 0.38(4) 1 calc PR A 2
H2B3 H 0.7919 -0.0006 0.5879 0.471 Uiso 0.38(4) 1 calc PR A 2
O33 O -0.1434(4) 0.5415(4) 0.5676(3) 0.0604(19) Uiso 1 1 d . . .
O34 O 0.6375(4) -0.0051(4) 0.9298(3) 0.066(2) Uiso 1 1 d . . .
O35 O 0.1347(5) 0.0654(5) 0.5325(3) 0.086(3) Uiso 1 1 d . . .
O36 O -0.0577(4) 0.2111(4) 0.9692(3) 0.069(2) Uiso 1 1 d . . .
O37 O -0.2786(5) 0.6518(5) 0.5525(4) 0.090(3) Uiso 1 1 d . . .
O38 O 0.7756(5) -0.0335(5) 0.9515(3) 0.083(3) Uiso 1 1 d . . .
O39 O 0.0194(5) 0.1750(5) 1.0644(4) 0.090(3) Uiso 1 1 d . . .
O40 O 0.1724(6) 0.1333(6) 0.4385(4) 0.119(4) Uiso 1 1 d . . .
O41 O 0.5068(9) 0.1845(9) 0.5400(6) 0.170(6) Uiso 1 1 d . . .
Dy1 Dy 0.22499(4) 0.30533(3) 0.62890(2) 0.0774(3) Uani 1 1 d . . .
Cd1 Cd 0.25144(4) 0.22980(4) 0.75195(3) 0.0601(3) Uani 1 1 d . . .
Dy2 Dy 0.27850(3) 0.15062(3) 0.87483(2) 0.0682(3) Uani 1 1 d . . .
N1 N 0.1606(8) 0.4237(7) 0.5804(5) 0.095(4) Uani 1 1 d . . .
N2 N 0.0523(8) 0.4308(8) 0.5701(5) 0.096(4) Uani 1 1 d . . .
N3 N 0.1370(7) 0.3196(6) 0.5763(4) 0.084(4) Uani 1 1 d . . .
N4 N 0.1878(8) 0.2076(8) 0.5705(5) 0.085(4) Uani 1 1 d . . .
N5 N 0.2737(7) 0.2407(6) 0.5775(4) 0.090(4) Uani 1 1 d . . .
N6 N 0.3801(7) 0.2430(8) 0.5741(4) 0.087(4) Uani 1 1 d . . .
N7 N 0.2972(7) 0.3483(7) 0.5834(4) 0.092(4) Uani 1 1 d . . .
N8 N 0.2427(9) 0.4624(8) 0.5791(5) 0.100(4) Uani 1 1 d . . .
N9 N 0.2205(5) 0.3555(6) 0.6921(4) 0.075(3) Uani 1 1 d . . .
N10 N 0.1012(7) 0.4095(7) 0.6935(5) 0.086(4) Uani 1 1 d . . .
N11 N 0.1443(7) 0.2960(6) 0.6878(4) 0.085(4) Uani 1 1 d . . .
N12 N 0.1439(7) 0.1942(8) 0.6884(4) 0.086(4) Uani 1 1 d . . .
N13 N 0.2537(6) 0.1823(6) 0.6885(4) 0.074(3) Uani 1 1 d . . .
N14 N 0.3760(7) 0.1297(7) 0.6895(4) 0.087(4) Uani 1 1 d . . .
N15 N 0.3294(6) 0.2424(6) 0.6942(4) 0.078(3) Uani 1 1 d . . .
N16 N 0.3311(6) 0.3430(6) 0.6976(4) 0.077(3) Uani 1 1 d . . .
N17 N 0.1745(5) 0.2483(5) 0.8111(4) 0.066(3) Uani 1 1 d . . .
N18 N 0.1253(5) 0.1747(6) 0.8072(4) 0.060(3) Uani 1 1 d . . .
N19 N 0.2431(6) 0.1191(6) 0.8082(4) 0.073(3) Uani 1 1 d . . .
N20 N 0.3517(6) 0.0323(6) 0.8064(4) 0.063(3) Uani 1 1 d . . .
N21 N 0.3599(5) 0.1300(5) 0.8125(4) 0.069(3) Uani 1 1 d . . .
N22 N 0.4079(5) 0.2021(5) 0.8151(4) 0.061(3) Uani 1 1 d . . .
N23 N 0.2886(5) 0.2574(5) 0.8158(4) 0.066(3) Uani 1 1 d . . .
N24 N 0.1795(5) 0.3464(6) 0.8168(4) 0.071(3) Uani 1 1 d . . .
N25 N 0.2116(6) 0.2049(6) 0.9267(4) 0.074(3) Uani 1 1 d . . .
N26 N 0.2732(6) 0.2633(6) 0.9379(4) 0.073(3) Uani 1 1 d . . .
N27 N 0.3512(7) 0.1561(6) 0.9287(4) 0.082(3) Uani 1 1 d . . .
N28 N 0.4564(6) 0.0579(7) 0.9332(4) 0.082(4) Uani 1 1 d . . .
N29 N 0.3628(5) 0.0357(6) 0.9220(4) 0.077(3) Uani 1 1 d . . .
N30 N 0.3036(7) -0.0289(6) 0.9226(4) 0.074(3) Uani 1 1 d . . .
N31 N 0.2267(7) 0.0837(7) 0.9198(4) 0.084(3) Uani 1 1 d . . .
N32 N 0.1248(6) 0.1704(6) 0.9308(4) 0.069(3) Uani 1 1 d . . .
O1 O 0.0378(7) 0.7157(6) 0.5626(4) 0.117(4) Uani 1 1 d . . .
O2 O -0.0638(7) 0.7000(6) 0.5570(4) 0.123(4) Uani 1 1 d . . .
O3 O -0.1388(9) 0.3474(10) 0.5573(5) 0.148(6) Uani 1 1 d . . .
O4 O -0.0645(9) 0.2250(10) 0.5658(5) 0.149(6) Uani 1 1 d . . .
O5 O 0.3831(7) -0.0300(6) 0.5577(4) 0.123(4) Uani 1 1 d . . .
O6 O 0.4870(9) -0.0163(7) 0.5644(5) 0.140(5) Uani 1 1 d . . .
O7 O 0.5613(8) 0.3441(9) 0.5651(5) 0.143(6) Uani 1 1 d . . .
O8 O 0.4854(8) 0.4602(9) 0.5753(6) 0.170(7) Uani 1 1 d . . .
O9 O 0.2381(8) 0.6017(6) 0.6996(5) 0.126(5) Uani 1 1 d . . .
O10 O 0.1130(7) 0.6347(6) 0.7052(5) 0.117(4) Uani 1 1 d . . .
O11 O -0.1500(7) 0.4219(9) 0.6952(5) 0.132(5) Uani 1 1 d . . .
O12 O -0.1248(6) 0.3061(8) 0.6918(5) 0.134(5) Uani 1 1 d . . .
O13 O 0.2421(10) -0.0630(6) 0.6772(5) 0.150(6) Uani 1 1 d . . .
O14 O 0.3695(10) -0.1005(6) 0.6851(5) 0.152(6) Uani 1 1 d . . .
O15 O 0.6174(6) 0.1234(8) 0.6747(4) 0.127(5) Uani 1 1 d D . .
O16 O 0.5988(6) 0.2330(8) 0.6890(5) 0.127(5) Uani 1 1 d . . .
O17 O -0.0860(5) 0.4581(5) 0.8326(4) 0.102(3) Uani 1 1 d . . .
O18 O -0.1144(5) 0.3676(6) 0.8295(5) 0.110(4) Uani 1 1 d . . .
O19 O 0.1189(5) -0.0564(6) 0.8070(4) 0.099(3) Uani 1 1 d . . .
O20 O 0.2430(5) -0.1351(6) 0.8121(4) 0.092(3) Uani 1 1 d . . .
O21 O 0.6186(5) -0.0855(5) 0.7967(4) 0.089(3) Uani 1 1 d . . .
O22 O 0.6497(5) 0.0052(6) 0.8029(4) 0.095(3) Uani 1 1 d . . .
O23 O 0.4217(5) 0.4265(5) 0.8194(4) 0.083(3) Uani 1 1 d . . .
O24 O 0.2996(5) 0.5025(5) 0.8275(4) 0.084(3) Uani 1 1 d . . .
O25 O -0.0335(5) 0.3950(5) 0.9733(4) 0.090(3) Uani 1 1 d . . .
O26 O 0.0442(5) 0.4456(5) 0.9752(4) 0.091(3) Uani 1 1 d . . .
O27 O 0.4833(6) 0.3180(7) 0.9483(5) 0.116(4) Uani 1 1 d . . .
O28 O 0.5796(6) 0.2102(6) 0.9466(4) 0.110(4) Uani 1 1 d . . .
O29 O 0.6273(5) -0.1943(6) 0.9284(4) 0.103(3) Uani 1 1 d . . .
O30 O 0.5468(5) -0.2435(6) 0.9235(4) 0.105(3) Uani 1 1 d . . .
O31 O 0.1042(6) -0.1013(6) 0.9354(4) 0.105(3) Uani 1 1 d . . .
O32 O 0.0047(6) 0.0088(7) 0.9351(5) 0.115(4) Uani 1 1 d . . .
C1 C 0.1781(9) 0.4753(9) 0.5770(6) 0.097(6) Uani 1 1 d . . .
C2 C 0.1219(11) 0.5387(9) 0.5690(6) 0.098(5) Uani 1 1 d . . .
C3 C 0.1158(11) 0.6021(9) 0.5686(5) 0.103(6) Uani 1 1 d . . .
H3 H 0.1546 0.6075 0.5707 0.124 Uiso 1 1 calc R . .
C4 C 0.0541(12) 0.6554(11) 0.5653(6) 0.107(6) Uani 1 1 d . . .
C5 C 0.0931(12) 0.7301(12) 0.5665(9) 0.136(7) Uiso 1 1 d . . .
H5A H 0.1184 0.7264 0.5388 0.163 Uiso 1 1 calc R . .
H5B H 0.1240 0.6978 0.5987 0.163 Uiso 1 1 calc R . .
C6 C 0.0600(11) 0.8026(11) 0.5634(8) 0.132(7) Uiso 1 1 d . . .
H6A H 0.0341 0.8051 0.5909 0.159 Uiso 1 1 calc R . .
H6B H 0.0283 0.8335 0.5314 0.159 Uiso 1 1 calc R . .
C7 C 0.1141(17) 0.8296(18) 0.5670(13) 0.215(13) Uiso 1 1 d D . .
H7A H 0.1401 0.7999 0.6012 0.258 Uiso 1 1 calc R . .
H7B H 0.1450 0.8145 0.5445 0.258 Uiso 1 1 calc R . .
C8 C 0.106(3) 0.902(2) 0.558(2) 0.36(3) Uiso 1 1 d D . .
H8A H 0.1499 0.8997 0.5619 0.534 Uiso 1 1 calc R . .
H8B H 0.0809 0.9183 0.5826 0.534 Uiso 1 1 calc R . .
H8C H 0.0812 0.9350 0.5244 0.534 Uiso 1 1 calc R . .
C9 C 0.0898(8) 0.4573(8) 0.5730(5) 0.082(4) Uani 1 1 d . . .
C11 C 0.0010(10) 0.5820(8) 0.5613(6) 0.099(5) Uani 1 1 d . . .
H11 H -0.0366 0.5752 0.5577 0.119 Uiso 1 1 calc R . .
C10 C 0.0661(10) 0.5312(8) 0.5685(5) 0.086(5) Uani 1 1 d . . .
C12 C -0.0041(11) 0.6433(9) 0.5600(6) 0.103(6) Uani 1 1 d . . .
C13 C -0.1253(11) 0.6916(12) 0.5612(8) 0.126(7) Uiso 1 1 d . . .
H13A H -0.1651 0.7379 0.5488 0.151 Uiso 1 1 calc R . .
H13B H -0.1274 0.6675 0.5399 0.151 Uiso 1 1 calc R . .
C14 C -0.1264(15) 0.6541(15) 0.6099(11) 0.183(10) Uiso 1 1 d . . .
H14A H -0.0902 0.6060 0.6191 0.220 Uiso 1 1 calc R . .
H14B H -0.1690 0.6520 0.6099 0.220 Uiso 1 1 calc R . .
C15 C -0.1194(17) 0.6759(17) 0.6514(12) 0.211(12) Uiso 1 1 d . . .
H15A H -0.1617 0.7176 0.6477 0.253 Uiso 1 1 calc R . .
H15B H -0.0838 0.6900 0.6464 0.253 Uiso 1 1 calc R . .
C16 C -0.1027(14) 0.6205(15) 0.7074(10) 0.179(10) Uiso 1 1 d . . .
H16A H -0.0980 0.6404 0.7306 0.269 Uiso 1 1 calc R . .
H16B H -0.0609 0.5788 0.7120 0.269 Uiso 1 1 calc R . .
H16C H -0.1390 0.6084 0.7140 0.269 Uiso 1 1 calc R . .
C17 C 0.0741(9) 0.3644(10) 0.5730(5) 0.085(5) Uani 1 1 d . . .
C18 C 0.0260(12) 0.3400(11) 0.5653(6) 0.104(6) Uani 1 1 d . . .
C19 C -0.0415(9) 0.3695(10) 0.5613(6) 0.087(5) Uani 1 1 d . . .
H19 H -0.0682 0.4158 0.5584 0.105 Uiso 1 1 calc R . .
C20 C -0.0662(15) 0.3303(14) 0.5616(7) 0.137(9) Uani 1 1 d . . .
C21 C -0.1797(13) 0.4149(15) 0.5561(10) 0.151(9) Uiso 1 1 d . . .
H21A H -0.1724 0.4497 0.5287 0.181 Uiso 1 1 calc R . .
H21B H -0.1689 0.4170 0.5880 0.181 Uiso 1 1 calc R . .
C22 C -0.2519(12) 0.4292(13) 0.5479(9) 0.155(8) Uiso 1 1 d D . .
H22A H -0.2660 0.4411 0.5123 0.186 Uiso 1 1 calc R . .
H22B H -0.2548 0.3865 0.5679 0.186 Uiso 1 1 calc R . .
C23 C -0.2989(16) 0.4869(15) 0.5620(12) 0.214(13) Uiso 1 1 d D . .
H23A H -0.3423 0.5137 0.5392 0.257 Uiso 1 1 calc R . .
H23B H -0.2802 0.5186 0.5595 0.257 Uiso 1 1 calc R . .
C24 C -0.309(5) 0.455(4) 0.6168(19) 0.72(9) Uiso 1 1 d D . .
H24A H -0.3385 0.4918 0.6269 1.078 Uiso 1 1 calc R . .
H24B H -0.2653 0.4276 0.6391 1.078 Uiso 1 1 calc R . .
H24C H -0.3283 0.4243 0.6187 1.078 Uiso 1 1 calc R . .
C25 C 0.1357(11) 0.2643(11) 0.5719(5) 0.095(6) Uani 1 1 d . . .
C26 C 0.0630(11) 0.2767(10) 0.5691(6) 0.097(6) Uani 1 1 d . . .
C27 C 0.0398(13) 0.2339(11) 0.5683(6) 0.123(7) Uani 1 1 d . . .
H27 H 0.0686 0.1887 0.5699 0.148 Uiso 1 1 calc R . .
C28 C -0.0301(12) 0.2595(16) 0.5650(6) 0.118(8) Uani 1 1 d . . .
C29 C -0.0222(11) 0.1532(13) 0.5756(9) 0.136(7) Uiso 1 1 d D . .
H29A H 0.0072 0.1279 0.6086 0.164 Uiso 1 1 calc R . .
H29B H 0.0051 0.1472 0.5492 0.164 Uiso 1 1 calc R . .
C30 C -0.0786(15) 0.1299(18) 0.5743(13) 0.211(12) Uiso 1 1 d D . .
H30A H -0.0990 0.1292 0.6046 0.253 Uiso 1 1 calc R . .
H30B H -0.1140 0.1654 0.5451 0.253 Uiso 1 1 calc R . .
C31 C -0.055(2) 0.062(2) 0.5718(18) 0.29(2) Uiso 1 1 d D . .
H31A H -0.0204 0.0279 0.6017 0.347 Uiso 1 1 calc R . .
H31B H -0.0318 0.0633 0.5428 0.347 Uiso 1 1 calc R . .
C32 C -0.099(2) 0.028(2) 0.5680(16) 0.272(19) Uiso 1 1 d D . .
H32A H -0.0714 -0.0155 0.5635 0.408 Uiso 1 1 calc R . .
H32B H -0.1354 0.0594 0.5394 0.408 Uiso 1 1 calc R . .
H32C H -0.1175 0.0173 0.5987 0.408 Uiso 1 1 calc R . .
C33 C 0.2519(12) 0.1970(9) 0.5724(6) 0.097(5) Uani 1 1 d . . .
C34 C 0.3067(10) 0.1408(9) 0.5668(5) 0.087(4) Uani 1 1 d . . .
C35 C 0.3107(12) 0.0802(10) 0.5615(5) 0.109(6) Uani 1 1 d . . .
H35 H 0.2728 0.0737 0.5583 0.131 Uiso 1 1 calc R . .
C36 C 0.3763(17) 0.0312(10) 0.5616(7) 0.129(9) Uani 1 1 d . . .
C37 C 0.3216(10) -0.0370(10) 0.5502(8) 0.122(6) Uiso 1 1 d . . .
H37A H 0.2902 0.0015 0.5198 0.146 Uiso 1 1 calc R . .
H37B H 0.2985 -0.0376 0.5793 0.146 Uiso 1 1 calc R . .
C38 C 0.3481(11) -0.1056(12) 0.5449(9) 0.144(7) Uiso 1 1 d D . .
H38A H 0.3860 -0.1421 0.5722 0.172 Uiso 1 1 calc R . .
H38B H 0.3640 -0.1018 0.5127 0.172 Uiso 1 1 calc R . .
C39 C 0.2901(18) -0.124(2) 0.5472(16) 0.261(17) Uiso 1 1 d D . .
H39A H 0.2479 -0.0845 0.5260 0.314 Uiso 1 1 calc R . .
H39B H 0.2828 -0.1432 0.5819 0.314 Uiso 1 1 calc R . .
C40 C 0.321(3) -0.182(3) 0.525(2) 0.40(3) Uiso 1 1 d D . .
H40A H 0.2897 -0.1987 0.5228 0.607 Uiso 1 1 calc R . .
H40B H 0.3629 -0.2200 0.5474 0.607 Uiso 1 1 calc R . .
H40C H 0.3309 -0.1617 0.4921 0.607 Uiso 1 1 calc R . .
C41 C 0.3434(8) 0.2142(8) 0.5738(5) 0.080(4) Uani 1 1 d . . .
C42 C 0.3611(12) 0.1489(9) 0.5694(6) 0.101(5) Uani 1 1 d . . .
C43 C 0.4217(11) 0.0987(11) 0.5668(6) 0.114(6) Uani 1 1 d . . .
H43 H 0.4602 0.1051 0.5667 0.137 Uiso 1 1 calc R . .
C44 C 0.4259(11) 0.0427(10) 0.5644(7) 0.107(6) Uani 1 1 d . . .
C45 C 0.5453(11) -0.0067(11) 0.5674(8) 0.131(7) Uiso 1 1 d . . .
H45A H 0.5522 -0.0002 0.5983 0.158 Uiso 1 1 calc R . .
H45B H 0.5418 0.0335 0.5381 0.158 Uiso 1 1 calc R . .
C46 C 0.6104(12) -0.0858(13) 0.5682(9) 0.153(8) Uiso 1 1 d . . .
H46A H 0.5982 -0.0930 0.5391 0.183 Uiso 1 1 calc R . .
H46B H 0.6515 -0.0809 0.5639 0.183 Uiso 1 1 calc R . .
C47 C 0.624(2) -0.142(2) 0.6089(16) 0.277(19) Uiso 1 1 d D . .
H47A H 0.5884 -0.1554 0.6110 0.332 Uiso 1 1 calc R . .
H47B H 0.6320 -0.1356 0.6396 0.332 Uiso 1 1 calc R . .
C48 C 0.689(2) -0.195(2) 0.5999(16) 0.278(19) Uiso 1 1 d D . .
H48A H 0.7042 -0.2410 0.6271 0.416 Uiso 1 1 calc R . .
H48B H 0.7237 -0.1810 0.5988 0.416 Uiso 1 1 calc R . .
H48C H 0.6803 -0.1979 0.5681 0.416 Uiso 1 1 calc R . .
C49 C 0.3608(9) 0.3041(9) 0.5770(5) 0.083(4) Uani 1 1 d . . .
C50 C 0.4032(10) 0.3386(10) 0.5726(6) 0.113(7) Uani 1 1 d . . .
C51 C 0.4715(9) 0.3163(10) 0.5682(6) 0.099(5) Uani 1 1 d . . .
H51 H 0.4975 0.2726 0.5663 0.119 Uiso 1 1 calc R . .
C52 C 0.4988(13) 0.3552(13) 0.5668(8) 0.138(9) Uani 1 1 d . . .
C53 C 0.6014(13) 0.2780(16) 0.5623(10) 0.163(9) Uiso 1 1 d . . .
H53A H 0.5838 0.2757 0.5325 0.195 Uiso 1 1 calc R . .
H53B H 0.6038 0.2395 0.5926 0.195 Uiso 1 1 calc R . .
C54 C 0.6737(13) 0.2762(14) 0.5583(10) 0.165(9) Uiso 1 1 d . . .
H54A H 0.6672 0.3243 0.5451 0.198 Uiso 1 1 calc R . .
H54B H 0.7012 0.2514 0.5921 0.198 Uiso 1 1 calc R . .
C55 C 0.705(3) 0.246(3) 0.530(2) 0.35(3) Uiso 1 1 d D . .
H55A H 0.6745 0.2522 0.5027 0.423 Uiso 1 1 calc R . .
H55B H 0.7363 0.1965 0.5487 0.423 Uiso 1 1 calc R . .
C56 C 0.742(3) 0.291(3) 0.511(2) 0.39(3) Uiso 1 1 d D . .
H56A H 0.7247 0.3202 0.4750 0.592 Uiso 1 1 calc R . .
H56B H 0.7901 0.2598 0.5151 0.592 Uiso 1 1 calc R . .
H56C H 0.7348 0.3197 0.5293 0.592 Uiso 1 1 calc R . .
C57 C 0.2930(10) 0.4055(9) 0.5812(6) 0.094(5) Uani 1 1 d . . .
C58 C 0.3607(10) 0.4028(9) 0.5776(7) 0.109(6) Uani 1 1 d . . .
C59 C 0.3875(12) 0.4456(10) 0.5755(7) 0.133(8) Uani 1 1 d . . .
H59 H 0.3603 0.4899 0.5762 0.160 Uiso 1 1 calc R . .
C60 C 0.4556(13) 0.4236(14) 0.5725(8) 0.146(10) Uani 1 1 d . . .
C61 C 0.443(2) 0.528(2) 0.5874(15) 0.246(17) Uiso 1 1 d D . .
H61A H 0.4012 0.5632 0.5629 0.295 Uiso 1 1 calc R . .
H61B H 0.4334 0.5175 0.6219 0.295 Uiso 1 1 calc R . .
C62 C 0.501(2) 0.549(2) 0.5795(16) 0.271(19) Uiso 1 1 d D . .
H62A H 0.5409 0.5115 0.5747 0.326 Uiso 1 1 calc R . .
H62B H 0.4868 0.5923 0.5498 0.326 Uiso 1 1 calc R . .
C63 C 0.516(8) 0.557(8) 0.627(3) 0.97(17) Uiso 1 1 d D . .
H63A H 0.5432 0.5111 0.6544 1.161 Uiso 1 1 calc R . .
H63B H 0.4736 0.5810 0.6383 1.161 Uiso 1 1 calc R . .
C64 C 0.554(3) 0.600(3) 0.6184(19) 0.33(2) Uiso 1 1 d D . .
H64A H 0.5502 0.6183 0.6446 0.500 Uiso 1 1 calc R . .
H64B H 0.5354 0.6392 0.5857 0.500 Uiso 1 1 calc R . .
H64C H 0.6017 0.5707 0.6193 0.500 Uiso 1 1 calc R . .
C65 C 0.2692(8) 0.3762(9) 0.6972(5) 0.082(5) Uani 1 1 d . . .
C66 C 0.2351(9) 0.4466(8) 0.6981(5) 0.085(5) Uani 1 1 d . . .
C67 C 0.2624(9) 0.4900(9) 0.6991(6) 0.095(5) Uani 1 1 d . . .
H67 H 0.3086 0.4767 0.6996 0.114 Uiso 1 1 calc R . .
C68 C 0.2187(13) 0.5507(11) 0.6992(6) 0.114(6) Uani 1 1 d . . .
C69 C 0.3050(13) 0.5830(13) 0.6994(10) 0.150(8) Uiso 1 1 d . . .
H69A H 0.3186 0.5725 0.6697 0.180 Uiso 1 1 calc R . .
H69B H 0.3325 0.5412 0.7297 0.180 Uiso 1 1 calc R . .
C70 C 0.3163(19) 0.6490(19) 0.6979(12) 0.233(14) Uiso 1 1 d D . .
H70A H 0.2763 0.6850 0.7035 0.279 Uiso 1 1 calc R . .
H70B H 0.3556 0.6336 0.7224 0.279 Uiso 1 1 calc R . .
C71 C 0.328(5) 0.673(8) 0.6439(18) 0.85(12) Uiso 1 1 d D . .
H71A H 0.3703 0.6375 0.6403 1.017 Uiso 1 1 calc R . .
H71B H 0.3320 0.7165 0.6351 1.017 Uiso 1 1 calc R . .
C72 C 0.269(4) 0.687(4) 0.6088(16) 0.51(5) Uiso 1 1 d D . .
H72A H 0.2729 0.7082 0.5740 0.764 Uiso 1 1 calc R . .
H72B H 0.2268 0.7185 0.6154 0.764 Uiso 1 1 calc R . .
H72C H 0.2689 0.6431 0.6148 0.764 Uiso 1 1 calc R . .
C73 C 0.1593(8) 0.4079(8) 0.6953(5) 0.073(4) Uani 1 1 d . . .
C74 C 0.1670(8) 0.4649(8) 0.6976(6) 0.084(4) Uani 1 1 d . . .
C75 C 0.1215(10) 0.5278(9) 0.7003(6) 0.104(6) Uani 1 1 d . . .
H75 H 0.0754 0.5410 0.7002 0.125 Uiso 1 1 calc R . .
C76 C 0.1496(10) 0.5710(10) 0.7033(6) 0.097(5) Uani 1 1 d . . .
C77 C 0.0428(13) 0.6616(14) 0.7004(10) 0.157(8) Uiso 1 1 d . . .
H77A H 0.0308 0.6288 0.7257 0.188 Uiso 1 1 calc R . .
H77B H 0.0228 0.6716 0.6667 0.188 Uiso 1 1 calc R . .
C78 C 0.0192(15) 0.7300(15) 0.7094(11) 0.184(10) Uiso 1 1 d . . .
H78A H 0.0325 0.7198 0.7448 0.221 Uiso 1 1 calc R . .
H78B H 0.0376 0.7595 0.6879 0.221 Uiso 1 1 calc R . .
C79 C -0.0466(18) 0.7598(18) 0.6968(13) 0.215(13) Uiso 1 1 d D . .
H79A H -0.0642 0.7325 0.7217 0.258 Uiso 1 1 calc R . .
H79B H -0.0580 0.7605 0.6639 0.258 Uiso 1 1 calc R . .
C80 C -0.080(2) 0.835(2) 0.6941(19) 0.35(3) Uiso 1 1 d D . .
H80A H -0.1283 0.8547 0.6862 0.519 Uiso 1 1 calc R . .
H80B H -0.0643 0.8624 0.6680 0.519 Uiso 1 1 calc R . .
H80C H -0.0674 0.8341 0.7263 0.519 Uiso 1 1 calc R . .
C81 C 0.0944(9) 0.3553(9) 0.6916(5) 0.085(5) Uani 1 1 d . . .
C82 C 0.0272(8) 0.3574(9) 0.6920(5) 0.083(4) Uani 1 1 d . . .
C83 C -0.0333(8) 0.4001(9) 0.6950(6) 0.093(5) Uani 1 1 d . . .
H83 H -0.0430 0.4423 0.6979 0.112 Uiso 1 1 calc R . .
C84 C -0.0828(10) 0.3801(12) 0.6936(6) 0.113(6) Uani 1 1 d . . .
C85 C -0.1636(11) 0.4811(12) 0.7005(9) 0.134(7) Uiso 1 1 d . . .
H85A H -0.1503 0.5107 0.6734 0.161 Uiso 1 1 calc R . .
H85B H -0.1408 0.4715 0.7331 0.161 Uiso 1 1 calc R . .
C86 C -0.2443(12) 0.5169(13) 0.6971(9) 0.149(8) Uiso 1 1 d . . .
H86A H -0.2667 0.5252 0.6647 0.178 Uiso 1 1 calc R . .
H86B H -0.2572 0.4873 0.7245 0.178 Uiso 1 1 calc R . .
C87 C -0.2615(15) 0.5810(15) 0.7016(10) 0.177(10) Uiso 1 1 d D . .
H87A H -0.3046 0.6194 0.6805 0.213 Uiso 1 1 calc R . .
H87B H -0.2259 0.5949 0.6954 0.213 Uiso 1 1 calc R . .
C88 C -0.266(2) 0.552(2) 0.7581(11) 0.284(19) Uiso 1 1 d D . .
H88A H -0.2785 0.5890 0.7706 0.426 Uiso 1 1 calc R . .
H88B H -0.2228 0.5133 0.7769 0.426 Uiso 1 1 calc R . .
H88C H -0.3001 0.5366 0.7622 0.426 Uiso 1 1 calc R . .
C89 C 0.1125(8) 0.2579(8) 0.6899(6) 0.079(4) Uani 1 1 d . . .
C90 C 0.0449(10) 0.2912(10) 0.6924(6) 0.100(5) Uani 1 1 d . . .
C91 C -0.0062(9) 0.2721(10) 0.6898(5) 0.094(5) Uani 1 1 d . . .
H91 H 0.0025 0.2313 0.6850 0.113 Uiso 1 1 calc R . .
C92 C -0.0658(11) 0.3142(13) 0.6944(6) 0.106(6) Uani 1 1 d . . .
C93 C -0.1114(11) 0.2414(13) 0.6874(9) 0.136(7) Uiso 1 1 d D . .
H93A H -0.0703 0.2032 0.7111 0.163 Uiso 1 1 calc R . .
H93B H -0.1029 0.2453 0.6532 0.163 Uiso 1 1 calc R . .
C94 C -0.1681(14) 0.2224(17) 0.6976(12) 0.205(12) Uiso 1 1 d D . .
H94A H -0.2096 0.2602 0.6742 0.246 Uiso 1 1 calc R . .
H94B H -0.1761 0.2168 0.7320 0.246 Uiso 1 1 calc R . .
C95 C -0.1497(15) 0.1529(15) 0.6910(11) 0.183(10) Uiso 1 1 d D . .
H95A H -0.1133 0.1494 0.6712 0.220 Uiso 1 1 calc R . .
H95B H -0.1269 0.1178 0.7250 0.220 Uiso 1 1 calc R . .
C96 C -0.182(7) 0.118(7) 0.672(5) 1.00(16) Uiso 1 1 d D . .
H96A H -0.1471 0.0752 0.6708 1.507 Uiso 1 1 calc R . .
H96B H -0.2089 0.1494 0.6390 1.507 Uiso 1 1 calc R . .
H96C H -0.2109 0.1066 0.6954 1.507 Uiso 1 1 calc R . .
C97 C 0.2073(9) 0.1597(9) 0.6864(5) 0.080(4) Uani 1 1 d . . .
C98 C 0.2402(11) 0.0924(8) 0.6856(6) 0.090(5) Uani 1 1 d . . .
C99 C 0.2136(11) 0.0507(9) 0.6811(6) 0.103(6) Uani 1 1 d . . .
H99 H 0.1667 0.0669 0.6773 0.123 Uiso 1 1 calc R . .
C100 C 0.2514(17) -0.0073(15) 0.6820(8) 0.147(11) Uani 1 1 d . . .
C101 C 0.1733(14) -0.0431(14) 0.6734(10) 0.158(9) Uiso 1 1 d . . .
H10A H 0.1471 0.0023 0.6453 0.190 Uiso 1 1 calc R . .
H10B H 0.1576 -0.0397 0.7046 0.190 Uiso 1 1 calc R . .
C102 C 0.1660(18) -0.1016(18) 0.6640(13) 0.220(13) Uiso 1 1 d . . .
H10C H 0.1204 -0.0829 0.6463 0.265 Uiso 1 1 calc R . .
H10D H 0.1983 -0.1189 0.6429 0.265 Uiso 1 1 calc R . .
C103 C 0.1782(15) -0.1552(15) 0.7097(11) 0.194(11) Uiso 1 1 d D . .
H10E H 0.1575 -0.1343 0.7337 0.233 Uiso 1 1 calc R . .
H10F H 0.2270 -0.1814 0.7218 0.233 Uiso 1 1 calc R . .
C104 C 0.1533(16) -0.2083(16) 0.7118(12) 0.211(13) Uiso 1 1 d D . .
H10G H 0.1657 -0.2436 0.7459 0.317 Uiso 1 1 calc R . .
H10H H 0.1739 -0.2305 0.6890 0.317 Uiso 1 1 calc R . .
H10I H 0.1046 -0.1840 0.7019 0.317 Uiso 1 1 calc R . .
C105 C 0.3151(10) 0.1296(7) 0.6892(5) 0.085(5) Uani 1 1 d . . .
C106 C 0.3052(10) 0.0741(8) 0.6883(5) 0.090(5) Uani 1 1 d . . .
C107 C 0.3565(12) 0.0069(9) 0.6883(5) 0.118(7) Uani 1 1 d . . .
H107 H 0.4030 -0.0076 0.6900 0.142 Uiso 1 1 calc R . .
C108 C 0.3228(17) -0.0338(9) 0.6852(7) 0.135(9) Uani 1 1 d . . .
C109 C 0.4359(12) -0.1238(12) 0.6899(9) 0.135(7) Uiso 1 1 d . . .
H10J H 0.4517 -0.1215 0.7204 0.162 Uiso 1 1 calc R . .
H10K H 0.4458 -0.0932 0.6609 0.162 Uiso 1 1 calc R . .
C110 C 0.4754(15) -0.2014(16) 0.6936(12) 0.205(12) Uiso 1 1 d D . .
H11A H 0.4604 -0.2317 0.7185 0.246 Uiso 1 1 calc R . .
H11B H 0.4685 -0.2034 0.6609 0.246 Uiso 1 1 calc R . .
C111 C 0.5502(16) -0.224(2) 0.7102(15) 0.244(15) Uiso 1 1 d D . .
H11C H 0.5684 -0.1977 0.6850 0.292 Uiso 1 1 calc R . .
H11D H 0.5596 -0.2245 0.7433 0.292 Uiso 1 1 calc R . .
C112 C 0.571(2) -0.297(2) 0.7112(16) 0.29(2) Uiso 1 1 d . . .
H11E H 0.6200 -0.3255 0.7208 0.434 Uiso 1 1 calc R . .
H11F H 0.5575 -0.2932 0.6780 0.434 Uiso 1 1 calc R . .
H11G H 0.5499 -0.3197 0.7355 0.434 Uiso 1 1 calc R . .
C113 C 0.3785(7) 0.1841(8) 0.6924(5) 0.077(4) Uani 1 1 d . . .
C114 C 0.4447(8) 0.1854(9) 0.6919(5) 0.085(5) Uani 1 1 d . . .
C115 C 0.5024(9) 0.1458(10) 0.6840(5) 0.098(5) Uani 1 1 d . . .
H115 H 0.5083 0.1065 0.6780 0.118 Uiso 1 1 calc R . .
C116 C 0.5565(8) 0.1606(11) 0.6845(7) 0.110(6) Uani 1 1 d . . .
C117 C 0.6346(11) 0.0641(12) 0.6599(9) 0.151(8) Uiso 1 1 d D A .
H11H H 0.5976 0.0755 0.6351 0.181 Uiso 1 1 calc R . .
H11I H 0.6416 0.0225 0.6894 0.181 Uiso 1 1 calc R . .
C118 C 0.7004(11) 0.0493(12) 0.6366(9) 0.168(9) Uiso 1 1 d D . .
H11J H 0.7359 0.0354 0.6637 0.202 Uiso 1 1 calc R A 1
H11K H 0.7117 0.0076 0.6297 0.202 Uiso 1 1 calc R A 1
C121 C 0.3627(6) 0.2815(7) 0.6975(6) 0.075(4) Uani 1 1 d . . .
C122 C 0.4297(8) 0.2456(9) 0.6955(5) 0.081(4) Uani 1 1 d . . .
C123 C 0.4803(8) 0.2637(8) 0.6958(5) 0.089(5) Uani 1 1 d . . .
H123 H 0.4703 0.3057 0.6991 0.107 Uiso 1 1 calc R . .
C124 C 0.5449(10) 0.2224(11) 0.6913(6) 0.106(6) Uani 1 1 d . . .
C125 C 0.5863(11) 0.2926(12) 0.6977(9) 0.135(7) Uiso 1 1 d . . .
H12A H 0.5723 0.2890 0.7305 0.162 Uiso 1 1 calc R . .
H12B H 0.5509 0.3349 0.6713 0.162 Uiso 1 1 calc R . .
C126 C 0.6522(13) 0.2945(13) 0.6966(10) 0.157(8) Uiso 1 1 d . . .
H12C H 0.6664 0.2988 0.6638 0.188 Uiso 1 1 calc R . .
H12D H 0.6879 0.2527 0.7232 0.188 Uiso 1 1 calc R . .
C127 C 0.6323(17) 0.3678(17) 0.7075(13) 0.215(13) Uiso 1 1 d . . .
H12E H 0.6161 0.3631 0.7397 0.258 Uiso 1 1 calc R . .
H12F H 0.5964 0.4087 0.6806 0.258 Uiso 1 1 calc R . .
C128 C 0.7043(17) 0.3787(18) 0.7091(13) 0.231(14) Uiso 1 1 d . . .
H12G H 0.6935 0.4204 0.7154 0.346 Uiso 1 1 calc R . .
H12H H 0.7198 0.3838 0.6770 0.346 Uiso 1 1 calc R . .
H12I H 0.7395 0.3382 0.7359 0.346 Uiso 1 1 calc R . .
C129 C 0.1455(6) 0.3112(7) 0.8136(5) 0.064(3) Uani 1 1 d . . .
C130 C 0.0785(8) 0.3377(7) 0.8172(5) 0.079(4) Uani 1 1 d . . .
C131 C 0.0287(7) 0.3965(8) 0.8220(5) 0.081(4) Uani 1 1 d . . .
H131 H 0.0387 0.4317 0.8222 0.097 Uiso 1 1 calc R . .
C132 C -0.0330(8) 0.4042(8) 0.8264(6) 0.085(4) Uani 1 1 d . . .
C133 C -0.0687(10) 0.5084(10) 0.8397(7) 0.113(6) Uiso 1 1 d . . .
H13C H -0.0417 0.5210 0.8149 0.136 Uiso 1 1 calc R . .
H13D H -0.0433 0.4892 0.8736 0.136 Uiso 1 1 calc R . .
C134 C -0.1376(13) 0.5724(13) 0.8320(10) 0.164(9) Uiso 1 1 d D . .
H13E H -0.1327 0.6144 0.8257 0.197 Uiso 1 1 calc R . .
H13F H -0.1691 0.5816 0.8040 0.197 Uiso 1 1 calc R . .
C135 C -0.1573(14) 0.5536(13) 0.8738(10) 0.170(9) Uiso 1 1 d D . .
H13G H -0.1173 0.5282 0.9002 0.204 Uiso 1 1 calc R . .
H13H H -0.1716 0.5194 0.8739 0.204 Uiso 1 1 calc R . .
C136 C -0.214(3) 0.606(4) 0.891(3) 0.62(7) Uiso 1 1 d D . .
H13I H -0.2237 0.5809 0.9224 0.936 Uiso 1 1 calc R . .
H13J H -0.2539 0.6339 0.8654 0.936 Uiso 1 1 calc R . .
H13K H -0.1987 0.6370 0.8965 0.936 Uiso 1 1 calc R . .
C137 C 0.1203(7) 0.2333(8) 0.8090(5) 0.075(4) Uani 1 1 d . . .
C138 C 0.0607(6) 0.2872(7) 0.8130(5) 0.072(4) Uani 1 1 d . . .
C139 C -0.0029(7) 0.2950(8) 0.8178(5) 0.077(4) Uani 1 1 d . . .
H139 H -0.0136 0.2607 0.8165 0.092 Uiso 1 1 calc R . .
C140 C -0.0505(9) 0.3517(9) 0.8244(6) 0.093(5) Uani 1 1 d . . .
C141 C -0.1324(11) 0.3193(12) 0.8263(8) 0.132(7) Uiso 1 1 d . . .
H14C H -0.1048 0.2735 0.8536 0.159 Uiso 1 1 calc R . .
H14D H -0.1246 0.3144 0.7941 0.159 Uiso 1 1 calc R . .
C142 C -0.2143(14) 0.3467(15) 0.8306(10) 0.182(10) Uiso 1 1 d . . .
H14E H -0.2421 0.3921 0.8029 0.219 Uiso 1 1 calc R . .
H14F H -0.2280 0.3129 0.8286 0.219 Uiso 1 1 calc R . .
C143 C -0.2234(14) 0.3535(18) 0.8812(13) 0.228(14) Uiso 1 1 d D . .
H14G H -0.2005 0.3786 0.8864 0.274 Uiso 1 1 calc R . .
H14H H -0.2042 0.3070 0.9088 0.274 Uiso 1 1 calc R . .
C144 C -0.2992(13) 0.3941(14) 0.8799(10) 0.179(10) Uiso 1 1 d D . .
H14I H -0.3069 0.3987 0.9118 0.269 Uiso 1 1 calc R . .
H14J H -0.3214 0.3691 0.8742 0.269 Uiso 1 1 calc R . .
H14K H -0.3175 0.4403 0.8528 0.269 Uiso 1 1 calc R . .
C145 C 0.1806(6) 0.1246(7) 0.8062(4) 0.056(3) Uani 1 1 d . . .
C146 C 0.1848(7) 0.0616(7) 0.8049(5) 0.070(4) Uani 1 1 d . . .
C147 C 0.1366(7) 0.0402(8) 0.8037(5) 0.077(4) Uani 1 1 d . . .
H147 H 0.0907 0.0696 0.8020 0.092 Uiso 1 1 calc R . .
C148 C 0.1584(7) -0.0254(8) 0.8051(5) 0.077(4) Uani 1 1 d . . .
C149 C 0.0514(9) -0.0151(10) 0.8052(7) 0.112(5) Uiso 1 1 d . . .
H14L H 0.0316 0.0244 0.7724 0.134 Uiso 1 1 calc R . .
H14M H 0.0451 0.0030 0.8317 0.134 Uiso 1 1 calc R . .
C150 C 0.0154(13) -0.0682(13) 0.8143(9) 0.158(8) Uiso 1 1 d . . .
H15C H 0.0368 -0.1083 0.8467 0.189 Uiso 1 1 calc R . .
H15D H -0.0327 -0.0424 0.8151 0.189 Uiso 1 1 calc R . .
C151 C 0.0229(12) -0.0914(12) 0.7762(8) 0.148(8) Uiso 1 1 d . . .
H15E H 0.0005 -0.1206 0.7821 0.178 Uiso 1 1 calc R . .
H15F H 0.0711 -0.1218 0.7789 0.178 Uiso 1 1 calc R . .
C152 C -0.0023(17) -0.0395(18) 0.7250(12) 0.219(13) Uiso 1 1 d . . .
H15G H 0.0067 -0.0627 0.7018 0.328 Uiso 1 1 calc R . .
H15H H 0.0200 -0.0105 0.7180 0.328 Uiso 1 1 calc R . .
H15I H -0.0506 -0.0103 0.7209 0.328 Uiso 1 1 calc R . .
C153 C 0.2878(7) 0.0553(7) 0.8076(5) 0.067(3) Uani 1 1 d . . .
C154 C 0.2504(9) 0.0210(8) 0.8047(5) 0.079(4) Uani 1 1 d . . .
C155 C 0.2730(7) -0.0476(7) 0.8077(5) 0.072(4) Uani 1 1 d . . .
H155 H 0.3189 -0.0773 0.8095 0.087 Uiso 1 1 calc R . .
C156 C 0.2263(8) -0.0690(8) 0.8077(5) 0.077(4) Uani 1 1 d . . .
C157 C 0.3111(8) -0.1812(8) 0.8121(6) 0.097(5) Uiso 1 1 d . . .
H15J H 0.3410 -0.1835 0.8378 0.116 Uiso 1 1 calc R . .
H15K H 0.3231 -0.1627 0.7793 0.116 Uiso 1 1 calc R . .
C158 C 0.3214(9) -0.2546(9) 0.8229(7) 0.106(5) Uiso 1 1 d . . .
H15L H 0.3111 -0.2735 0.8564 0.127 Uiso 1 1 calc R . .
H15M H 0.2895 -0.2516 0.7982 0.127 Uiso 1 1 calc R . .
C159 C 0.3893(12) -0.3027(12) 0.8210(9) 0.151(8) Uiso 1 1 d . . .
H15N H 0.4213 -0.3000 0.8417 0.181 Uiso 1 1 calc R . .
H15O H 0.3970 -0.2871 0.7861 0.181 Uiso 1 1 calc R . .
C160 C 0.4050(16) -0.3808(16) 0.8392(11) 0.208(12) Uiso 1 1 d . . .
H16D H 0.4518 -0.4093 0.8381 0.313 Uiso 1 1 calc R . .
H16E H 0.3760 -0.3848 0.8173 0.313 Uiso 1 1 calc R . .
H16F H 0.3969 -0.3968 0.8735 0.313 Uiso 1 1 calc R . .
C161 C 0.3835(7) 0.0662(7) 0.8094(5) 0.070(4) Uani 1 1 d . . .
C162 C 0.4562(6) 0.0404(7) 0.8063(4) 0.060(3) Uani 1 1 d . . .
C163 C 0.5028(6) -0.0180(7) 0.8027(5) 0.068(4) Uani 1 1 d . . .
H163 H 0.4912 -0.0516 0.8012 0.082 Uiso 1 1 calc R . .
C164 C 0.5678(7) -0.0284(7) 0.8012(5) 0.076(4) Uani 1 1 d . . .
C165 C 0.6065(9) -0.1367(9) 0.7922(7) 0.102(5) Uiso 1 1 d . . .
H16G H 0.5692 -0.1150 0.7642 0.123 Uiso 1 1 calc R . .
H16H H 0.5929 -0.1590 0.8231 0.123 Uiso 1 1 calc R . .
C166 C 0.6688(10) -0.1926(10) 0.7828(7) 0.116(6) Uiso 1 1 d . . .
H16I H 0.7047 -0.2180 0.8122 0.139 Uiso 1 1 calc R . .
H16J H 0.6574 -0.2263 0.7776 0.139 Uiso 1 1 calc R . .
C167 C 0.6898(11) -0.1633(12) 0.7431(8) 0.136(7) Uiso 1 1 d . . .
H16K H 0.7032 -0.1312 0.7487 0.163 Uiso 1 1 calc R . .
H16L H 0.6534 -0.1365 0.7137 0.163 Uiso 1 1 calc R . .
C168 C 0.7577(14) -0.2282(15) 0.7324(11) 0.191(11) Uiso 1 1 d . . .
H16M H 0.7727 -0.2074 0.7022 0.286 Uiso 1 1 calc R . .
H16N H 0.7444 -0.2607 0.7281 0.286 Uiso 1 1 calc R . .
H16O H 0.7941 -0.2531 0.7610 0.286 Uiso 1 1 calc R . .
C169 C 0.4116(7) 0.1441(7) 0.8138(5) 0.068(3) Uani 1 1 d . . .
C170 C 0.4731(7) 0.0891(7) 0.8106(4) 0.068(4) Uani 1 1 d . . .
C171 C 0.5366(7) 0.0798(7) 0.8101(5) 0.074(4) Uani 1 1 d . . .
H171 H 0.5477 0.1129 0.8134 0.088 Uiso 1 1 calc R . .
C172 C 0.5861(6) 0.0198(7) 0.8047(5) 0.069(4) Uani 1 1 d . . .
C173 C 0.6684(7) 0.0553(8) 0.8037(6) 0.081(4) Uiso 1 1 d . . .
H17A H 0.6575 0.0659 0.8336 0.097 Uiso 1 1 calc R . .
H17B H 0.6454 0.0988 0.7735 0.097 Uiso 1 1 calc R . .
C174 C 0.7451(12) 0.0205(13) 0.8050(9) 0.150(8) Uiso 1 1 d . . .
H17C H 0.7534 0.0565 0.7796 0.180 Uiso 1 1 calc R . .
H17D H 0.7649 0.0139 0.8377 0.180 Uiso 1 1 calc R . .
C175 C 0.790(2) -0.047(2) 0.7981(17) 0.29(2) Uiso 1 1 d . . .
H17E H 0.7997 -0.0866 0.8300 0.346 Uiso 1 1 calc R . .
H17F H 0.7647 -0.0505 0.7728 0.346 Uiso 1 1 calc R . .
C176 C 0.8524(18) -0.0511(18) 0.7827(13) 0.224(14) Uiso 1 1 d . . .
H17G H 0.8778 -0.0947 0.7783 0.337 Uiso 1 1 calc R . .
H17H H 0.8785 -0.0496 0.8083 0.337 Uiso 1 1 calc R . .
H17I H 0.8431 -0.0120 0.7510 0.337 Uiso 1 1 calc R . .
C177 C 0.3522(7) 0.2541(7) 0.8147(5) 0.069(3) Uani 1 1 d . . .
C178 C 0.3476(6) 0.3176(7) 0.8168(5) 0.063(3) Uani 1 1 d . . .
C179 C 0.3968(7) 0.3364(7) 0.8169(5) 0.070(3) Uani 1 1 d . . .
H179 H 0.4413 0.3070 0.8152 0.084 Uiso 1 1 calc R . .
C180 C 0.3800(7) 0.3982(8) 0.8194(5) 0.078(4) Uani 1 1 d . . .
C181 C 0.4898(8) 0.3838(9) 0.8177(6) 0.095(5) Uiso 1 1 d . . .
H18A H 0.4918 0.3708 0.7888 0.113 Uiso 1 1 calc R . .
H18B H 0.5094 0.3408 0.8485 0.113 Uiso 1 1 calc R . .
C182 C 0.5296(10) 0.4232(10) 0.8132(7) 0.126(6) Uiso 1 1 d . . .
H18C H 0.5316 0.4312 0.8441 0.151 Uiso 1 1 calc R . .
H18D H 0.5759 0.3942 0.8101 0.151 Uiso 1 1 calc R . .
C183 C 0.5003(12) 0.4908(12) 0.7697(8) 0.147(8) Uiso 1 1 d . . .
H18E H 0.4923 0.4838 0.7393 0.177 Uiso 1 1 calc R . .
H18F H 0.4567 0.5224 0.7750 0.177 Uiso 1 1 calc R . .
C184 C 0.5441(15) 0.5226(15) 0.7622(11) 0.191(11) Uiso 1 1 d . . .
H18G H 0.5232 0.5671 0.7333 0.286 Uiso 1 1 calc R . .
H18H H 0.5869 0.4918 0.7561 0.286 Uiso 1 1 calc R . .
H18I H 0.5516 0.5301 0.7920 0.286 Uiso 1 1 calc R . .
C185 C 0.2453(7) 0.3228(7) 0.8169(5) 0.071(4) Uani 1 1 d . . .
C186 C 0.2842(8) 0.3573(8) 0.8193(5) 0.074(4) Uani 1 1 d . . .
C187 C 0.2620(7) 0.4211(7) 0.8234(5) 0.076(4) Uani 1 1 d . . .
H187 H 0.2170 0.4482 0.8255 0.091 Uiso 1 1 calc R . .
C188 C 0.3110(8) 0.4420(7) 0.8243(5) 0.081(4) Uani 1 1 d . . .
C189 C 0.2356(8) 0.5475(8) 0.8316(6) 0.091(4) Uiso 1 1 d . . .
H18J H 0.2198 0.5214 0.8591 0.109 Uiso 1 1 calc R . .
H18K H 0.2045 0.5665 0.8003 0.109 Uiso 1 1 calc R . .
C190 C 0.2353(9) 0.6051(9) 0.8413(6) 0.101(5) Uiso 1 1 d . . .
H19A H 0.2698 0.5857 0.8708 0.122 Uiso 1 1 calc R . .
H19B H 0.2476 0.6332 0.8124 0.122 Uiso 1 1 calc R . .
C191 C 0.1709(11) 0.6504(11) 0.8503(8) 0.132(6) Uiso 1 1 d . . .
H19C H 0.1586 0.6215 0.8787 0.158 Uiso 1 1 calc R . .
H19D H 0.1369 0.6696 0.8205 0.158 Uiso 1 1 calc R . .
C192 C 0.1662(12) 0.7130(12) 0.8618(9) 0.150(8) Uiso 1 1 d . . .
H19E H 0.1212 0.7386 0.8678 0.226 Uiso 1 1 calc R . .
H19F H 0.1756 0.7440 0.8333 0.226 Uiso 1 1 calc R . .
H19G H 0.1990 0.6952 0.8915 0.226 Uiso 1 1 calc R . .
C193 C 0.1497(7) 0.2120(8) 0.9317(5) 0.074(4) Uani 1 1 d . . .
C194 C 0.1098(8) 0.2725(8) 0.9432(5) 0.075(4) Uani 1 1 d . . .
C195 C 0.0467(6) 0.3028(7) 0.9522(5) 0.073(4) Uani 1 1 d . . .
H195 H 0.0172 0.2844 0.9512 0.088 Uiso 1 1 calc R . .
C196 C 0.0262(7) 0.3602(8) 0.9628(5) 0.076(4) Uani 1 1 d . . .
C197 C -0.0831(7) 0.3731(8) 0.9706(6) 0.087(4) Uiso 1 1 d . . .
H19H H -0.0641 0.3228 0.9909 0.104 Uiso 1 1 calc R . .
H19I H -0.0963 0.3818 0.9356 0.104 Uiso 1 1 calc R . .
C198 C -0.1442(8) 0.4129(9) 0.9902(6) 0.103(5) Uiso 1 1 d . . .
H19J H -0.1606 0.4632 0.9712 0.124 Uiso 1 1 calc R . .
H19K H -0.1305 0.4022 1.0256 0.124 Uiso 1 1 calc R . .
C199 C -0.2017(9) 0.3966(10) 0.9865(7) 0.114(5) Uiso 1 1 d . . .
H19L H -0.2167 0.4076 0.9512 0.136 Uiso 1 1 calc R . .
H19M H -0.1866 0.3466 1.0060 0.136 Uiso 1 1 calc R . .
C200 C -0.2553(14) 0.4367(15) 1.0055(10) 0.185(10) Uiso 1 1 d . . .
H20A H -0.2931 0.4281 1.0019 0.277 Uiso 1 1 calc R . .
H20B H -0.2689 0.4860 0.9869 0.277 Uiso 1 1 calc R . .
H20C H -0.2409 0.4238 1.0409 0.277 Uiso 1 1 calc R . .
C201 C 0.2178(7) 0.2538(9) 0.9342(5) 0.079(4) Uani 1 1 d . . .
C202 C 0.1555(7) 0.3003(7) 0.9450(5) 0.073(4) Uani 1 1 d . . .
C203 C 0.1365(8) 0.3559(8) 0.9561(5) 0.082(4) Uani 1 1 d . . .
H203 H 0.1673 0.3720 0.9594 0.099 Uiso 1 1 calc R . .
C204 C 0.0705(8) 0.3899(7) 0.9627(6) 0.081(4) Uani 1 1 d . . .
C205 C 0.0838(8) 0.4807(8) 0.9719(5) 0.085(4) Uiso 1 1 d . . .
H20D H 0.0693 0.5077 0.9930 0.102 Uiso 1 1 calc R . .
H20E H 0.1312 0.4457 0.9851 0.102 Uiso 1 1 calc R . .
C206 C 0.0783(8) 0.5263(8) 0.9220(5) 0.092(4) Uiso 1 1 d . . .
H20F H 0.0870 0.5005 0.9002 0.110 Uiso 1 1 calc R . .
H20G H 0.1136 0.5405 0.9213 0.110 Uiso 1 1 calc R . .
C207 C 0.0075(10) 0.5948(10) 0.8993(7) 0.119(6) Uiso 1 1 d . . .
H20H H -0.0284 0.5812 0.9030 0.143 Uiso 1 1 calc R . .
H20I H 0.0008 0.6237 0.9186 0.143 Uiso 1 1 calc R . .
C208 C 0.0022(13) 0.6359(13) 0.8464(9) 0.161(9) Uiso 1 1 d . . .
H20J H -0.0418 0.6770 0.8343 0.241 Uiso 1 1 calc R . .
H20K H 0.0078 0.6078 0.8270 0.241 Uiso 1 1 calc R . .
H20L H 0.0371 0.6503 0.8425 0.241 Uiso 1 1 calc R . .
C209 C 0.3316(8) 0.2169(8) 0.9342(5) 0.072(4) Uani 1 1 d . . .
C210 C 0.3931(10) 0.2244(8) 0.9416(5) 0.088(5) Uani 1 1 d . . .
C211 C 0.4025(8) 0.2772(9) 0.9445(6) 0.088(4) Uani 1 1 d . . .
H211 H 0.3660 0.3179 0.9449 0.105 Uiso 1 1 calc R . .
C212 C 0.4668(12) 0.2690(11) 0.9469(6) 0.106(6) Uani 1 1 d . . .
C213 C 0.4297(10) 0.3830(10) 0.9484(7) 0.116(6) Uiso 1 1 d D . .
H21C H 0.4147 0.3729 0.9811 0.139 Uiso 1 1 calc R . .
H21D H 0.3914 0.4002 0.9225 0.139 Uiso 1 1 calc R . .
C214 C 0.4487(12) 0.4419(12) 0.9389(10) 0.170(9) Uiso 1 1 d D . .
H21E H 0.4434 0.4674 0.9025 0.204 Uiso 1 1 calc R . .
H21F H 0.4183 0.4749 0.9527 0.204 Uiso 1 1 calc R . .
C215 C 0.5202(13) 0.4119(13) 0.9633(11) 0.191(11) Uiso 1 1 d D . .
H21G H 0.5505 0.3763 0.9515 0.229 Uiso 1 1 calc R . .
H21H H 0.5248 0.3897 1.0000 0.229 Uiso 1 1 calc R . .
C216 C 0.5397(13) 0.4722(13) 0.9494(10) 0.170(9) Uiso 1 1 d D . .
H21I H 0.5858 0.4532 0.9653 0.254 Uiso 1 1 calc R . .
H21J H 0.5096 0.5072 0.9613 0.254 Uiso 1 1 calc R . .
H21K H 0.5358 0.4934 0.9131 0.254 Uiso 1 1 calc R . .
C217 C 0.4198(7) 0.1206(8) 0.9331(5) 0.069(3) Uani 1 1 d . . .
C218 C 0.4456(8) 0.1655(9) 0.9395(5) 0.086(5) Uani 1 1 d . . .
C219 C 0.5109(8) 0.1572(9) 0.9420(6) 0.091(5) Uani 1 1 d . . .
H219 H 0.5469 0.1164 0.9413 0.109 Uiso 1 1 calc R . .
C220 C 0.5222(8) 0.2079(11) 0.9453(6) 0.097(5) Uani 1 1 d . . .
C221 C 0.6373(10) 0.1490(10) 0.9457(7) 0.111(6) Uiso 1 1 d . . .
H22C H 0.6281 0.1400 0.9167 0.134 Uiso 1 1 calc R . .
H22D H 0.6458 0.1081 0.9764 0.134 Uiso 1 1 calc R . .
C222 C 0.6962(12) 0.1597(13) 0.9424(9) 0.148(8) Uiso 1 1 d . . .
H22E H 0.7351 0.1175 0.9425 0.177 Uiso 1 1 calc R . .
H22F H 0.7060 0.1672 0.9721 0.177 Uiso 1 1 calc R . .
C223 C 0.6865(12) 0.2220(12) 0.8951(7) 0.142(7) Uiso 1 1 d D . .
H22G H 0.6495 0.2639 0.8971 0.171 Uiso 1 1 calc R . .
H22H H 0.7274 0.2271 0.8961 0.171 Uiso 1 1 calc R . .
C224 C 0.6717(14) 0.2224(15) 0.8443(9) 0.179(10) Uiso 1 1 d D . .
H22I H 0.6670 0.2652 0.8180 0.268 Uiso 1 1 calc R . .
H22J H 0.6301 0.2197 0.8416 0.268 Uiso 1 1 calc R . .
H22K H 0.7084 0.1824 0.8407 0.268 Uiso 1 1 calc R . .
C225 C 0.4305(9) 0.0195(8) 0.9285(5) 0.077(4) Uani 1 1 d . . .
C226 C 0.4732(9) -0.0495(8) 0.9313(5) 0.089(5) Uani 1 1 d . . .
C227 C 0.5389(8) -0.0886(8) 0.9322(5) 0.084(4) Uani 1 1 d . . .
H227 H 0.5701 -0.0728 0.9352 0.100 Uiso 1 1 calc R . .
C228 C 0.5596(9) -0.1504(9) 0.9289(6) 0.093(5) Uani 1 1 d . . .
C229 C 0.6733(8) -0.1693(8) 0.9292(6) 0.088(4) Uiso 1 1 d . . .
H22L H 0.6785 -0.1656 0.9615 0.105 Uiso 1 1 calc R . .
H22M H 0.6574 -0.1229 0.9021 0.105 Uiso 1 1 calc R . .
C230 C 0.7412(9) -0.2218(10) 0.9219(7) 0.118(6) Uiso 1 1 d . . .
H23C H 0.7592 -0.2662 0.9516 0.142 Uiso 1 1 calc R . .
H23D H 0.7335 -0.2310 0.8926 0.142 Uiso 1 1 calc R . .
C231 C 0.7906(11) -0.1965(11) 0.9146(8) 0.130(7) Uiso 1 1 d . . .
H23E H 0.8019 -0.1931 0.9458 0.156 Uiso 1 1 calc R . .
H23F H 0.7695 -0.1491 0.8881 0.156 Uiso 1 1 calc R . .
C232 C 0.8550(12) -0.2397(12) 0.9005(9) 0.150(8) Uiso 1 1 d . . .
H23G H 0.8841 -0.2181 0.8964 0.225 Uiso 1 1 calc R . .
H23H H 0.8450 -0.2426 0.8691 0.225 Uiso 1 1 calc R . .
H23I H 0.8776 -0.2865 0.9270 0.225 Uiso 1 1 calc R . .
C233 C 0.3595(8) -0.0227(7) 0.9226(4) 0.069(4) Uani 1 1 d . . .
C234 C 0.4258(9) -0.0752(8) 0.9256(6) 0.086(4) Uani 1 1 d . . .
C235 C 0.4492(9) -0.1418(7) 0.9254(6) 0.092(5) Uani 1 1 d . . .
H235 H 0.4203 -0.1610 0.9250 0.111 Uiso 1 1 calc R . .
C236 C 0.5173(10) -0.1775(8) 0.9260(5) 0.092(5) Uani 1 1 d . . .
C237 C 0.5000(9) -0.2679(9) 0.9157(7) 0.105(5) Uiso 1 1 d . . .
H23J H 0.4663 -0.2340 0.8851 0.126 Uiso 1 1 calc R . .
H23K H 0.4767 -0.2755 0.9445 0.126 Uiso 1 1 calc R . .
C238 C 0.5435(9) -0.3352(9) 0.9104(6) 0.102(5) Uiso 1 1 d . . .
H23L H 0.5160 -0.3574 0.9079 0.122 Uiso 1 1 calc R . .
H23M H 0.5785 -0.3670 0.9405 0.122 Uiso 1 1 calc R . .
C239 C 0.5783(11) -0.3230(12) 0.8614(8) 0.138(7) Uiso 1 1 d . . .
H23N H 0.5440 -0.2862 0.8319 0.166 Uiso 1 1 calc R . .
H23O H 0.6110 -0.3074 0.8660 0.166 Uiso 1 1 calc R . .
C240 C 0.6146(14) -0.3913(14) 0.8524(10) 0.176(10) Uiso 1 1 d . . .
H24D H 0.6365 -0.3833 0.8232 0.264 Uiso 1 1 calc R . .
H24E H 0.5818 -0.4055 0.8463 0.264 Uiso 1 1 calc R . .
H24F H 0.6481 -0.4278 0.8818 0.264 Uiso 1 1 calc R . .
C241 C 0.2459(8) 0.0167(7) 0.9239(5) 0.079(4) Uani 1 1 d . . .
C242 C 0.1849(8) 0.0051(8) 0.9279(5) 0.080(4) Uani 1 1 d . . .
C243 C 0.1798(8) -0.0529(8) 0.9300(5) 0.084(4) Uani 1 1 d . . .
H243 H 0.2168 -0.0926 0.9286 0.100 Uiso 1 1 calc R . .
C244 C 0.1181(11) -0.0492(12) 0.9341(6) 0.105(5) Uani 1 1 d . . .
C245 C 0.1646(10) -0.1635(10) 0.9352(7) 0.116(6) Uiso 1 1 d . . .
H24G H 0.1492 -0.1861 0.9188 0.139 Uiso 1 1 calc R . .
H24H H 0.1925 -0.1468 0.9136 0.139 Uiso 1 1 calc R . .
C246 C 0.2067(10) -0.2157(11) 0.9814(8) 0.130(6) Uiso 1 1 d . . .
H24I H 0.1825 -0.2400 1.0007 0.156 Uiso 1 1 calc R . .
H24J H 0.2164 -0.1931 1.0010 0.156 Uiso 1 1 calc R . .
C247 C 0.2783(13) -0.2735(13) 0.9745(10) 0.165(9) Uiso 1 1 d . . .
H24K H 0.3010 -0.3116 1.0076 0.198 Uiso 1 1 calc R . .
H24L H 0.2681 -0.2934 0.9529 0.198 Uiso 1 1 calc R . .
C248 C 0.3258(12) -0.2473(12) 0.9527(8) 0.145(8) Uiso 1 1 d . . .
H24M H 0.3654 -0.2849 0.9488 0.218 Uiso 1 1 calc R . .
H24N H 0.3394 -0.2308 0.9750 0.218 Uiso 1 1 calc R . .
H24O H 0.3040 -0.2091 0.9200 0.218 Uiso 1 1 calc R . .
C249 C 0.1601(7) 0.1107(8) 0.9266(5) 0.076(4) Uani 1 1 d . . .
C250 C 0.1333(10) 0.0618(8) 0.9298(5) 0.082(4) Uani 1 1 d . . .
C251 C 0.0705(7) 0.0690(9) 0.9317(5) 0.080(4) Uani 1 1 d . . .
H251 H 0.0339 0.1099 0.9317 0.096 Uiso 1 1 calc R . .
C252 C 0.0636(9) 0.0099(11) 0.9337(6) 0.096(5) Uani 1 1 d . . .
C253 C -0.0547(11) 0.0761(11) 0.9317(8) 0.126(6) Uiso 1 1 d . . .
H25A H -0.0589 0.1157 0.9015 0.152 Uiso 1 1 calc R . .
H25B H -0.0502 0.0858 0.9615 0.152 Uiso 1 1 calc R . .
C254 C -0.1159(9) 0.0636(10) 0.9292(7) 0.110(5) Uiso 1 1 d . . .
H25C H -0.1563 0.1047 0.9289 0.133 Uiso 1 1 calc R . .
H25D H -0.1098 0.0235 0.9597 0.133 Uiso 1 1 calc R . .
C255 C -0.1280(10) 0.0491(9) 0.8819(6) 0.116(6) Uiso 1 1 d D . .
H25E H -0.0893 0.0064 0.8825 0.139 Uiso 1 1 calc R . .
H25F H -0.1683 0.0426 0.8823 0.139 Uiso 1 1 calc R . .
C256 C -0.1374(13) 0.1115(11) 0.8347(8) 0.159(8) Uiso 1 1 d D . .
H25G H -0.1429 0.1027 0.8051 0.238 Uiso 1 1 calc R . .
H25H H -0.0981 0.1187 0.8354 0.238 Uiso 1 1 calc R . .
H25I H -0.1772 0.1531 0.8336 0.238 Uiso 1 1 calc R . .

loop_
_atom_site_aniso_label
_atom_site_aniso_U_11
_atom_site_aniso_U_22
_atom_site_aniso_U_33
_atom_site_aniso_U_23
_atom_site_aniso_U_13
_atom_site_aniso_U_12
Dy1 0.0925(5) 0.0620(4) 0.0616(4) -0.0112(3) -0.0023(4) -0.0330(4)
Cd1 0.0594(5) 0.0507(5) 0.0597(6) -0.0178(4) 0.0032(5) -0.0201(4)
Dy2 0.0704(4) 0.0658(4) 0.0635(4) -0.0244(3) 0.0136(3) -0.0290(3)
N1 0.132(12) 0.072(8) 0.080(8) -0.025(7) 0.007(8) -0.051(9)
N2 0.108(11) 0.088(10) 0.076(8) -0.021(7) 0.015(8) -0.041(9)
N3 0.089(9) 0.066(8) 0.068(7) -0.014(6) -0.017(7) -0.022(7)
N4 0.090(10) 0.078(9) 0.077(8) -0.024(7) -0.009(7) -0.037(8)
N5 0.122(11) 0.079(8) 0.052(6) -0.007(6) -0.014(7) -0.048(8)
N6 0.093(9) 0.090(10) 0.061(7) -0.009(7) -0.007(7) -0.044(8)
N7 0.109(11) 0.077(9) 0.075(8) -0.010(7) 0.003(7) -0.047(8)
N8 0.140(14) 0.075(10) 0.072(8) -0.009(7) -0.003(9) -0.054(10)
N9 0.056(7) 0.072(7) 0.064(7) -0.031(6) -0.001(6) -0.001(6)
N10 0.081(9) 0.070(8) 0.094(9) -0.036(7) 0.019(7) -0.022(7)
N11 0.091(9) 0.058(7) 0.083(8) -0.012(6) -0.021(7) -0.027(7)
N12 0.093(10) 0.103(11) 0.052(7) -0.007(6) -0.007(7) -0.056(9)
N13 0.082(8) 0.060(7) 0.052(6) -0.019(5) 0.011(6) -0.014(7)
N14 0.089(9) 0.073(9) 0.064(7) -0.016(6) -0.001(7) -0.016(7)
N15 0.094(8) 0.055(7) 0.074(7) -0.029(6) 0.022(6) -0.022(7)
N16 0.058(7) 0.066(8) 0.072(7) -0.023(6) -0.001(6) -0.004(6)
N17 0.065(7) 0.048(6) 0.074(7) -0.027(5) 0.015(5) -0.016(5)
N18 0.052(6) 0.060(7) 0.075(7) -0.037(5) 0.014(5) -0.024(5)
N19 0.080(8) 0.074(8) 0.056(6) -0.021(5) 0.011(6) -0.032(7)
N20 0.073(7) 0.064(7) 0.060(6) -0.021(5) 0.006(5) -0.040(6)
N21 0.053(6) 0.056(7) 0.069(7) -0.015(5) -0.006(5) -0.010(5)
N22 0.044(6) 0.051(6) 0.075(7) -0.020(5) 0.014(5) -0.016(5)
N23 0.069(7) 0.047(6) 0.067(6) -0.016(5) 0.012(5) -0.021(5)
N24 0.054(6) 0.066(7) 0.087(8) -0.039(6) 0.009(6) -0.017(6)
N25 0.077(8) 0.072(7) 0.084(8) -0.040(6) 0.025(6) -0.037(6)
N26 0.073(8) 0.066(7) 0.076(7) -0.037(6) 0.015(6) -0.021(6)
N27 0.105(10) 0.074(8) 0.059(6) -0.028(6) 0.006(7) -0.034(7)
N28 0.061(7) 0.082(9) 0.066(7) -0.013(6) -0.007(6) -0.014(7)
N29 0.055(7) 0.070(8) 0.065(7) -0.005(6) -0.011(6) -0.012(6)
N30 0.090(9) 0.075(8) 0.069(7) -0.037(6) 0.030(6) -0.042(7)
N31 0.104(10) 0.087(9) 0.071(7) -0.040(6) 0.019(7) -0.047(8)
N32 0.071(7) 0.077(8) 0.079(7) -0.038(6) 0.025(6) -0.046(7)
O1 0.167(12) 0.072(8) 0.092(7) -0.025(6) 0.028(8) -0.047(8)
O2 0.158(12) 0.072(7) 0.087(7) -0.015(6) 0.032(7) -0.026(8)
O3 0.163(14) 0.214(19) 0.095(9) -0.035(10) 0.007(9) -0.133(15)
O4 0.177(14) 0.193(16) 0.098(9) -0.049(9) 0.003(9) -0.110(14)
O5 0.165(12) 0.088(8) 0.104(8) -0.033(6) 0.004(8) -0.053(8)
O6 0.203(15) 0.097(9) 0.108(9) -0.046(7) 0.025(9) -0.054(10)
O7 0.143(12) 0.179(15) 0.123(10) -0.026(9) -0.002(9) -0.113(12)
O8 0.133(11) 0.170(15) 0.191(15) -0.012(12) -0.029(10) -0.102(12)
O9 0.171(13) 0.083(8) 0.123(9) -0.028(7) -0.004(9) -0.068(9)
O10 0.131(10) 0.081(8) 0.132(9) -0.054(7) 0.015(8) -0.037(7)
O11 0.093(9) 0.196(15) 0.105(9) -0.047(9) 0.018(7) -0.075(10)
O12 0.100(9) 0.155(13) 0.130(10) -0.037(9) 0.026(8) -0.062(9)
O13 0.25(2) 0.077(8) 0.108(9) -0.026(7) -0.008(11) -0.072(11)
O14 0.228(18) 0.069(8) 0.138(11) -0.041(7) 0.002(11) -0.054(10)
O15 0.076(8) 0.169(13) 0.097(8) -0.043(8) 0.006(6) -0.033(8)
O16 0.070(7) 0.180(13) 0.144(11) -0.083(10) 0.008(7) -0.054(8)
O17 0.067(6) 0.084(7) 0.151(10) -0.066(7) 0.024(6) -0.018(6)
O18 0.068(6) 0.113(9) 0.185(12) -0.090(8) 0.060(7) -0.049(6)
O19 0.085(7) 0.113(8) 0.143(9) -0.086(7) 0.037(6) -0.055(7)
O20 0.090(7) 0.089(7) 0.113(8) -0.049(6) 0.028(6) -0.048(6)
O21 0.065(6) 0.073(6) 0.103(7) -0.036(5) 0.010(5) -0.009(5)
O22 0.068(6) 0.099(8) 0.114(8) -0.057(6) 0.016(6) -0.026(6)
O23 0.082(6) 0.082(6) 0.103(7) -0.038(5) 0.022(5) -0.051(6)
O24 0.099(7) 0.070(6) 0.103(7) -0.040(5) 0.024(6) -0.050(6)
O25 0.070(6) 0.087(7) 0.135(8) -0.064(6) 0.031(6) -0.040(5)
O26 0.079(6) 0.071(6) 0.124(8) -0.040(6) 0.026(6) -0.035(5)
O27 0.103(8) 0.121(10) 0.142(10) -0.050(8) 0.016(7) -0.068(8)
O28 0.087(8) 0.122(9) 0.126(9) -0.055(7) 0.029(7) -0.051(7)
O29 0.078(7) 0.096(8) 0.103(8) -0.040(6) 0.003(6) -0.014(6)
O30 0.091(7) 0.092(8) 0.097(7) -0.040(6) 0.014(6) -0.013(6)
O31 0.115(9) 0.105(8) 0.137(9) -0.073(7) 0.042(7) -0.067(8)
O32 0.114(9) 0.166(12) 0.150(10) -0.104(9) 0.059(7) -0.104(9)
C1 0.076(11) 0.095(13) 0.076(10) 0.009(9) -0.033(9) -0.037(10)
C2 0.123(15) 0.074(12) 0.066(9) 0.000(8) -0.018(10) -0.042(12)
C3 0.151(17) 0.067(11) 0.067(9) -0.006(8) -0.028(11) -0.046(12)
C4 0.136(17) 0.075(13) 0.086(11) -0.010(10) -0.017(12) -0.046(13)
C9 0.068(9) 0.077(10) 0.069(9) -0.010(8) -0.007(8) -0.023(9)
C11 0.115(14) 0.058(10) 0.085(11) -0.004(8) 0.005(10) -0.026(10)
C10 0.127(15) 0.052(9) 0.066(9) -0.017(7) 0.005(9) -0.037(10)
C12 0.125(15) 0.069(11) 0.065(9) -0.014(8) 0.011(10) -0.014(11)
C17 0.092(12) 0.095(13) 0.056(8) -0.024(8) -0.014(9) -0.039(11)
C18 0.131(18) 0.093(14) 0.076(11) -0.019(10) -0.003(11) -0.052(13)
C19 0.083(12) 0.086(12) 0.082(11) -0.022(9) -0.013(9) -0.039(10)
C20 0.19(3) 0.108(18) 0.064(10) -0.001(11) -0.004(14) -0.057(19)
C25 0.155(18) 0.111(14) 0.039(7) -0.010(8) -0.018(10) -0.093(15)
C26 0.149(17) 0.088(13) 0.066(9) -0.013(9) -0.007(10) -0.079(13)
C27 0.18(2) 0.116(15) 0.069(10) -0.015(10) 0.004(13) -0.083(16)
C28 0.122(16) 0.20(3) 0.070(11) -0.038(13) 0.004(11) -0.118(19)
C33 0.151(18) 0.064(10) 0.076(10) -0.014(8) 0.010(11) -0.061(12)
C34 0.107(13) 0.074(11) 0.061(8) -0.023(8) -0.006(9) -0.028(10)
C35 0.173(19) 0.096(13) 0.063(9) -0.018(9) -0.020(11) -0.076(14)
C36 0.24(3) 0.071(13) 0.085(11) -0.047(10) 0.019(15) -0.066(17)
C41 0.070(10) 0.076(10) 0.066(9) -0.016(7) 0.003(8) -0.020(8)
C42 0.133(16) 0.064(11) 0.085(11) -0.025(8) 0.009(11) -0.032(12)
C43 0.139(17) 0.093(14) 0.087(11) -0.019(10) 0.012(11) -0.046(14)
C44 0.138(17) 0.070(12) 0.110(13) -0.032(10) -0.023(12) -0.048(12)
C49 0.100(12) 0.083(11) 0.057(8) -0.026(8) 0.004(8) -0.037(11)
C50 0.117(15) 0.098(14) 0.074(10) 0.016(9) -0.038(11) -0.048(13)
C51 0.086(12) 0.104(13) 0.085(11) -0.012(9) 0.008(9) -0.045(11)
C52 0.143(19) 0.114(18) 0.125(16) 0.018(13) -0.038(14) -0.084(17)
C57 0.118(14) 0.052(10) 0.096(11) -0.028(8) -0.024(11) -0.028(10)
C58 0.111(14) 0.060(11) 0.112(13) 0.002(9) -0.027(11) -0.029(11)
C59 0.16(2) 0.087(13) 0.138(16) -0.009(11) -0.045(15) -0.075(14)
C60 0.138(18) 0.13(2) 0.141(18) 0.023(14) -0.050(15) -0.098(17)
C65 0.081(11) 0.087(11) 0.063(9) -0.008(8) -0.016(8) -0.043(10)
C66 0.103(12) 0.060(9) 0.059(8) -0.008(7) -0.007(8) -0.021(9)
C67 0.088(11) 0.071(11) 0.124(13) -0.032(10) 0.008(10) -0.041(9)
C68 0.17(2) 0.094(14) 0.086(11) -0.043(10) 0.010(13) -0.062(15)
C73 0.077(10) 0.080(10) 0.049(7) -0.006(7) -0.013(7) -0.040(9)
C74 0.088(11) 0.062(9) 0.083(10) -0.015(8) 0.000(9) -0.030(9)
C75 0.110(13) 0.071(11) 0.074(10) -0.018(8) -0.020(10) -0.003(10)
C76 0.110(14) 0.088(12) 0.078(10) -0.039(9) -0.004(10) -0.031(11)
C81 0.101(12) 0.073(11) 0.057(8) -0.007(7) -0.003(8) -0.036(10)
C82 0.080(11) 0.082(11) 0.071(9) -0.010(8) -0.015(8) -0.040(9)
C83 0.063(10) 0.086(11) 0.111(13) -0.024(9) 0.001(9) -0.031(9)
C84 0.098(15) 0.116(16) 0.072(10) -0.004(10) 0.002(10) -0.033(13)
C89 0.074(10) 0.049(8) 0.093(11) -0.022(8) -0.008(8) -0.016(8)
C90 0.100(14) 0.097(13) 0.088(11) -0.027(10) -0.009(10) -0.042(11)
C91 0.089(12) 0.129(15) 0.066(9) -0.021(9) 0.005(9) -0.067(12)
C92 0.102(14) 0.147(19) 0.084(11) -0.036(12) 0.004(10) -0.078(15)
C97 0.087(11) 0.084(11) 0.068(9) -0.022(8) 0.010(8) -0.046(10)
C98 0.136(16) 0.056(9) 0.072(9) -0.012(7) -0.005(10) -0.050(11)
C99 0.154(17) 0.055(10) 0.089(11) -0.015(9) 0.020(11) -0.051(12)
C100 0.21(3) 0.12(2) 0.093(13) 0.008(14) -0.046(19) -0.11(2)
C105 0.114(14) 0.045(8) 0.069(9) -0.016(7) -0.004(9) -0.019(9)
C106 0.119(14) 0.062(10) 0.060(9) -0.010(7) -0.011(10) -0.031(10)
C107 0.170(19) 0.081(12) 0.063(9) 0.008(8) -0.025(11) -0.053(13)
C108 0.24(3) 0.058(11) 0.078(11) -0.016(9) -0.009(16) -0.056(16)
C113 0.071(10) 0.067(10) 0.070(9) -0.021(7) -0.001(7) -0.018(8)
C114 0.063(10) 0.078(11) 0.059(8) -0.008(7) 0.003(7) -0.003(8)
C115 0.097(13) 0.127(15) 0.060(9) -0.025(9) -0.007(9) -0.053(12)
C116 0.057(10) 0.127(16) 0.103(13) -0.036(11) -0.007(9) -0.015(10)
C121 0.039(7) 0.056(8) 0.105(11) -0.024(8) 0.004(7) -0.009(7)
C122 0.085(11) 0.077(11) 0.064(9) -0.016(8) 0.000(8) -0.033(9)
C123 0.081(11) 0.079(10) 0.057(8) -0.008(7) -0.010(8) -0.010(9)
C124 0.102(15) 0.110(14) 0.087(11) -0.039(10) -0.015(10) -0.033(12)
C129 0.038(6) 0.064(8) 0.072(8) -0.035(7) 0.009(6) -0.004(6)
C130 0.091(11) 0.058(8) 0.084(9) -0.033(7) 0.012(8) -0.029(8)
C131 0.077(10) 0.077(10) 0.098(10) -0.053(8) 0.029(8) -0.031(8)
C132 0.074(10) 0.087(11) 0.088(10) -0.040(8) 0.019(8) -0.030(9)
C137 0.064(9) 0.090(11) 0.070(8) -0.034(8) 0.025(7) -0.034(8)
C138 0.046(7) 0.081(9) 0.077(9) -0.034(7) 0.015(7) -0.018(7)
C139 0.078(9) 0.076(9) 0.080(9) -0.041(8) 0.027(8) -0.031(8)
C140 0.095(12) 0.111(13) 0.102(11) -0.062(10) 0.028(9) -0.058(11)
C145 0.049(7) 0.068(8) 0.059(7) -0.033(6) 0.007(6) -0.027(7)
C146 0.060(8) 0.071(9) 0.058(7) -0.024(6) 0.005(6) -0.013(7)
C147 0.066(8) 0.107(12) 0.078(9) -0.043(8) 0.013(7) -0.052(9)
C148 0.074(9) 0.078(10) 0.099(10) -0.046(8) 0.020(8) -0.045(8)
C153 0.057(8) 0.062(9) 0.067(8) -0.019(7) 0.002(7) -0.020(7)
C154 0.110(12) 0.076(10) 0.065(8) -0.036(7) 0.033(8) -0.049(10)
C155 0.069(8) 0.062(8) 0.071(8) -0.022(7) 0.017(7) -0.022(7)
C156 0.091(11) 0.069(9) 0.091(10) -0.040(8) 0.019(8) -0.047(9)
C161 0.055(8) 0.055(8) 0.056(8) -0.017(6) -0.003(6) 0.005(7)
C162 0.060(8) 0.053(7) 0.056(7) -0.016(6) 0.011(6) -0.021(7)
C163 0.056(8) 0.077(9) 0.067(8) -0.017(7) 0.009(6) -0.036(7)
C164 0.072(9) 0.067(9) 0.069(8) -0.018(7) 0.003(7) -0.024(8)
C169 0.055(8) 0.059(9) 0.084(9) -0.028(7) 0.009(7) -0.024(7)
C170 0.062(8) 0.075(9) 0.052(7) -0.011(6) 0.004(6) -0.031(8)
C171 0.079(10) 0.072(9) 0.063(8) -0.020(7) 0.001(7) -0.036(8)
C172 0.038(7) 0.080(9) 0.070(8) -0.029(7) -0.006(6) -0.012(7)
C177 0.059(8) 0.071(9) 0.076(9) -0.030(7) 0.008(7) -0.030(8)
C178 0.049(7) 0.081(9) 0.071(8) -0.044(7) 0.006(6) -0.030(7)
C179 0.071(8) 0.055(8) 0.085(9) -0.036(7) 0.013(7) -0.024(7)
C180 0.062(8) 0.075(10) 0.086(9) -0.028(8) 0.014(7) -0.026(8)
C185 0.058(8) 0.067(9) 0.066(8) 0.001(7) -0.020(7) -0.033(7)
C186 0.083(10) 0.070(9) 0.076(9) -0.020(7) 0.013(8) -0.049(8)
C187 0.077(9) 0.063(9) 0.086(9) -0.031(7) 0.003(8) -0.030(8)
C188 0.101(11) 0.056(8) 0.078(9) -0.023(7) 0.004(8) -0.032(8)
C193 0.062(8) 0.084(10) 0.071(9) -0.031(8) 0.006(7) -0.031(8)
C194 0.090(10) 0.079(10) 0.081(9) -0.034(8) 0.020(8) -0.059(9)
C195 0.059(8) 0.071(9) 0.115(11) -0.052(8) 0.029(7) -0.040(7)
C196 0.067(8) 0.083(10) 0.099(10) -0.058(8) 0.036(7) -0.036(8)
C201 0.074(9) 0.094(11) 0.076(9) -0.024(8) 0.006(8) -0.052(9)
C202 0.079(9) 0.071(9) 0.071(8) -0.043(7) 0.026(7) -0.025(8)
C203 0.099(11) 0.085(10) 0.078(9) -0.035(8) 0.017(8) -0.053(9)
C204 0.089(10) 0.058(8) 0.112(11) -0.049(8) 0.044(9) -0.036(8)
C209 0.077(10) 0.072(10) 0.062(8) -0.029(7) 0.005(7) -0.028(8)
C210 0.120(14) 0.063(10) 0.065(9) -0.028(7) 0.022(9) -0.029(10)
C211 0.086(11) 0.092(12) 0.098(11) -0.041(9) 0.022(9) -0.049(9)
C212 0.17(2) 0.121(15) 0.076(10) -0.047(10) 0.052(11) -0.105(16)
C217 0.055(8) 0.078(10) 0.082(9) -0.039(8) 0.025(7) -0.034(8)
C218 0.084(11) 0.105(13) 0.054(8) -0.016(8) -0.013(8) -0.041(10)
C219 0.073(10) 0.083(11) 0.114(12) -0.041(9) 0.024(9) -0.033(9)
C220 0.064(10) 0.128(16) 0.086(11) -0.033(10) 0.022(8) -0.043(11)
C225 0.108(12) 0.064(9) 0.064(8) -0.027(7) 0.026(8) -0.042(9)
C226 0.100(12) 0.070(10) 0.044(7) -0.014(7) 0.000(8) -0.003(10)
C227 0.087(11) 0.063(9) 0.077(9) -0.020(7) 0.018(8) -0.021(9)
C228 0.095(12) 0.074(11) 0.070(9) -0.027(8) 0.008(9) -0.009(10)
C233 0.086(10) 0.056(8) 0.040(6) -0.015(6) 0.002(7) -0.016(8)
C234 0.093(11) 0.074(10) 0.078(9) -0.027(8) 0.036(8) -0.031(9)
C235 0.092(11) 0.043(8) 0.103(11) -0.021(7) 0.019(9) -0.005(8)
C236 0.119(14) 0.064(10) 0.068(9) -0.022(8) -0.007(9) -0.025(11)
C241 0.094(11) 0.053(8) 0.090(10) -0.039(7) 0.014(9) -0.027(8)
C242 0.087(10) 0.073(10) 0.070(9) -0.020(8) 0.007(8) -0.036(9)
C243 0.087(11) 0.079(10) 0.076(9) -0.030(8) -0.005(8) -0.032(9)
C244 0.134(16) 0.143(17) 0.087(11) -0.063(11) 0.043(11) -0.093(15)
C249 0.046(7) 0.087(11) 0.061(8) -0.024(7) 0.005(6) -0.007(7)
C250 0.135(15) 0.070(10) 0.054(7) -0.021(7) 0.017(8) -0.062(11)
C251 0.071(9) 0.095(11) 0.086(10) -0.041(8) 0.027(8) -0.045(9)
C252 0.091(12) 0.116(14) 0.078(10) -0.043(10) 0.009(9) -0.043(12)

loop_
_atom_type_symbol
_atom_type_description
_atom_type_scat_dispersion_real
_atom_type_scat_dispersion_imag
_atom_type_scat_source
C C -0.0020 0.0023 'International Tables Vol C Tables 4.2.6.8 and 6.1.1.4'
H H 0.0000 0.0000 'International Tables Vol C Tables 4.2.6.8 and 6.1.1.4'
N N -0.0031 0.0047 'International Tables Vol C Tables 4.2.6.8 and 6.1.1.4'
O O -0.0042 0.0086 'International Tables Vol C Tables 4.2.6.8 and 6.1.1.4'
Cd Cd -0.8303 1.5958 'International Tables Vol C Tables 4.2.6.8 and 6.1.1.4'
Dy Dy -0.4549 5.7537 'International Tables Vol C Tables 4.2.6.8 and 6.1.1.4'

loop_
_geom_angle_atom_site_label_1
_geom_angle_atom_site_label_2
_geom_angle_atom_site_label_3
_geom_angle
C118 C1A C2A 110(2)
C118 C1A H1A1 109.8
C2A C1A H1A1 109.7
C118 C1A H1A2 109.8
C2A C1A H1A2 109.8
H1A1 C1A H1A2 108.2
C1A C2A H2A1 109.5
C1A C2A H2A2 109.5
H2A1 C2A H2A2 109.5
C1A C2A H2A3 109.5
H2A1 C2A H2A3 109.5
H2A2 C2A H2A3 109.5
C118 C1B C2B 108.4(19)
C118 C1B H1B1 110.0
C2B C1B H1B1 110.0
C118 C1B H1B2 110.0
C2B C1B H1B2 110.0
H1B1 C1B H1B2 108.4
C1B C2B H2B1 109.5
C1B C2B H2B2 109.5
H2B1 C2B H2B2 109.5
C1B C2B H2B3 109.5
H2B1 C2B H2B3 109.5
H2B2 C2B H2B3 109.5
N1 Dy1 N3 72.0(4)
N1 Dy1 N5 111.5(4)
N3 Dy1 N5 72.0(5)
N1 Dy1 N7 71.5(5)
N3 Dy1 N7 113.3(4)
N5 Dy1 N7 72.4(5)
N1 Dy1 N9 78.9(4)
N3 Dy1 N9 129.7(4)
N5 Dy1 N9 158.3(4)
N7 Dy1 N9 94.3(5)
N1 Dy1 N11 96.2(5)
N3 Dy1 N11 78.4(4)
N5 Dy1 N11 129.6(4)
N7 Dy1 N11 158.0(5)
N9 Dy1 N11 64.8(4)
N1 Dy1 N15 129.9(4)
N3 Dy1 N15 158.0(4)
N5 Dy1 N15 95.5(4)
N7 Dy1 N15 78.2(4)
N9 Dy1 N15 64.4(4)
N11 Dy1 N15 97.5(4)
N1 Dy1 N13 159.3(5)
N3 Dy1 N13 95.1(4)
N5 Dy1 N13 78.3(4)
N7 Dy1 N13 129.1(4)
N9 Dy1 N13 98.6(4)
N11 Dy1 N13 64.7(4)
N15 Dy1 N13 64.2(4)
N1 Dy1 Cd1 126.3(3)
N3 Dy1 Cd1 123.8(3)
N5 Dy1 Cd1 122.2(3)
N7 Dy1 Cd1 122.9(3)
N9 Dy1 Cd1 50.8(3)
N11 Dy1 Cd1 49.8(2)
N15 Dy1 Cd1 47.7(3)
N13 Dy1 Cd1 47.8(2)
N17 Cd1 N23 66.9(4)
N17 Cd1 N15 162.3(4)
N23 Cd1 N15 99.5(4)
N17 Cd1 N13 129.3(4)
N23 Cd1 N13 161.2(4)
N15 Cd1 N13 66.4(4)
N17 Cd1 N11 83.8(4)
N23 Cd1 N11 131.4(4)
N15 Cd1 N11 98.5(4)
N13 Cd1 N11 65.3(4)
N17 Cd1 N21 100.4(3)
N23 Cd1 N21 65.6(4)
N15 Cd1 N21 83.1(4)
N13 Cd1 N21 99.2(4)
N11 Cd1 N21 161.6(4)
N17 Cd1 N9 102.2(3)
N23 Cd1 N9 85.5(3)
N15 Cd1 N9 64.1(4)
N13 Cd1 N9 98.3(3)
N11 Cd1 N9 63.0(4)
N21 Cd1 N9 132.1(4)
N17 Cd1 N19 65.9(4)
N23 Cd1 N19 100.4(3)
N15 Cd1 N19 129.9(4)
N13 Cd1 N19 81.4(4)
N11 Cd1 N19 101.7(4)
N21 Cd1 N19 64.8(4)
N9 Cd1 N19 162.5(4)
N17 Cd1 Dy1 130.5(2)
N23 Cd1 Dy1 130.6(2)
N15 Cd1 Dy1 49.6(3)
N13 Cd1 Dy1 50.0(2)
N11 Cd1 Dy1 48.9(3)
N21 Cd1 Dy1 129.1(3)
N9 Cd1 Dy1 48.3(2)
N19 Cd1 Dy1 128.9(2)
N17 Cd1 Dy2 50.1(2)
N23 Cd1 Dy2 50.7(2)
N15 Cd1 Dy2 130.5(3)
N13 Cd1 Dy2 128.6(2)
N11 Cd1 Dy2 131.1(3)
N21 Cd1 Dy2 50.3(3)
N9 Cd1 Dy2 133.1(2)
N19 Cd1 Dy2 49.7(2)
Dy1 Cd1 Dy2 178.57(3)
N27 Dy2 N29 72.1(4)
N27 Dy2 N31 112.1(4)
N29 Dy2 N31 71.3(4)
N27 Dy2 N25 72.9(4)
N29 Dy2 N25 112.3(4)
N31 Dy2 N25 71.2(4)
N27 Dy2 N17 129.7(4)
N29 Dy2 N17 158.2(4)
N31 Dy2 N17 96.5(4)
N25 Dy2 N17 78.9(4)
N27 Dy2 N19 158.0(4)
N29 Dy2 N19 94.1(4)
N31 Dy2 N19 78.0(4)
N25 Dy2 N19 128.9(4)
N17 Dy2 N19 65.1(4)
N27 Dy2 N23 79.2(4)
N29 Dy2 N23 130.1(4)
N31 Dy2 N23 158.6(4)
N25 Dy2 N23 96.5(4)
N17 Dy2 N23 63.4(3)
N19 Dy2 N23 98.2(3)
N27 Dy2 N21 94.5(4)
N29 Dy2 N21 78.5(4)
N31 Dy2 N21 130.0(4)
N25 Dy2 N21 158.8(4)
N17 Dy2 N21 97.5(3)
N19 Dy2 N21 65.4(4)
N23 Dy2 N21 63.8(3)
N27 Dy2 Cd1 123.3(3)
N29 Dy2 Cd1 125.0(3)
N31 Dy2 Cd1 124.6(3)
N25 Dy2 Cd1 122.6(3)
N17 Dy2 Cd1 47.3(2)
N19 Dy2 Cd1 51.0(2)
N23 Dy2 Cd1 47.3(2)
N21 Dy2 Cd1 50.3(2)
C1 N1 C9 104.8(14)
C1 N1 Dy1 125.4(10)
C9 N1 Dy1 122.2(10)
C9 N2 C17 125.5(16)
C17 N3 C25 106.2(16)
C17 N3 Dy1 121.9(11)
C25 N3 Dy1 121.4(11)
C25 N4 C33 124.4(15)
C33 N5 C41 109.0(16)
C33 N5 Dy1 120.9(12)
C41 N5 Dy1 121.9(10)
C41 N6 C49 126.9(16)
C57 N7 C49 112.1(16)
C57 N7 Dy1 120.0(14)
C49 N7 Dy1 122.7(10)
C57 N8 C1 125.7(16)
C73 N9 C65 105.6(12)
C73 N9 Dy1 120.4(8)
C65 N9 Dy1 118.8(10)
C73 N9 Cd1 115.6(8)
C65 N9 Cd1 114.3(8)
Dy1 N9 Cd1 80.9(3)
C73 N10 C81 121.2(14)
C89 N11 C81 102.9(14)
C89 N11 Dy1 122.4(11)
C81 N11 Dy1 120.1(9)
C89 N11 Cd1 113.3(9)
C81 N11 Cd1 116.3(9)
Dy1 N11 Cd1 81.3(4)
C97 N12 C89 126.8(14)
C97 N13 C105 106.5(13)
C97 N13 Cd1 117.3(9)
C105 N13 Cd1 115.4(9)
C97 N13 Dy1 117.6(9)
C105 N13 Dy1 117.0(9)
Cd1 N13 Dy1 82.2(4)
C113 N14 C105 118.2(14)
C113 N15 C121 104.5(12)
C113 N15 Cd1 117.4(9)
C121 N15 Cd1 118.5(9)
C113 N15 Dy1 116.1(9)
C121 N15 Dy1 117.5(8)
Cd1 N15 Dy1 82.7(4)
C65 N16 C121 126.7(14)
C129 N17 C137 103.6(11)
C129 N17 Cd1 118.1(8)
C137 N17 Cd1 118.4(8)
C129 N17 Dy2 118.9(8)
C137 N17 Dy2 115.1(8)
Cd1 N17 Dy2 82.7(3)
C145 N18 C137 123.8(11)
C145 N19 C153 108.5(11)
C145 N19 Dy2 116.2(8)
C153 N19 Dy2 115.7(8)
C145 N19 Cd1 115.9(8)
C153 N19 Cd1 119.1(8)
Dy2 N19 Cd1 79.3(3)
C153 N20 C161 122.7(12)
C169 N21 C161 108.7(11)
C169 N21 Cd1 115.9(8)
C161 N21 Cd1 116.6(8)
C169 N21 Dy2 119.0(9)
C161 N21 Dy2 115.0(9)
Cd1 N21 Dy2 79.4(3)
C177 N22 C169 123.6(11)
C177 N23 C185 105.6(10)
C177 N23 Cd1 115.2(9)
C185 N23 Cd1 116.0(7)
C177 N23 Dy2 119.1(8)
C185 N23 Dy2 118.0(8)
Cd1 N23 Dy2 82.0(3)
C185 N24 C129 124.1(11)
C201 N25 C193 110.3(13)
C201 N25 Dy2 120.6(10)
C193 N25 Dy2 123.0(10)
C209 N26 C201 119.0(13)
C209 N27 C217 111.4(13)
C209 N27 Dy2 118.3(9)
C217 N27 Dy2 121.6(9)
C225 N28 C217 123.1(13)
C233 N29 C225 108.0(12)
C233 N29 Dy2 122.7(8)
C225 N29 Dy2 121.2(9)
C241 N30 C233 124.9(13)
C241 N31 C249 106.1(13)
C241 N31 Dy2 123.5(10)
C249 N31 Dy2 125.2(10)
C249 N32 C193 123.7(13)
C4 O1 C5 115.3(18)
C12 O2 C13 118.1(16)
C21 O3 C20 111.0(19)
C28 O4 C29 113(2)
C36 O5 C37 119.2(19)
C45 O6 C44 112.4(15)
C52 O7 C53 109.8(19)
C60 O8 C61 118(2)
C69 O9 C68 115.5(18)
C76 O10 C77 117.9(17)
C85 O11 C84 116.2(18)
C92 O12 C93 112.8(17)
C101 O13 C100 108(2)
C109 O14 C108 123(2)
C116 O15 C117 124.2(16)
C124 O16 C125 111.7(16)
C132 O17 C133 113.7(12)
C140 O18 C141 113.3(14)
C148 O19 C149 115.0(12)
C156 O20 C157 119.2(12)
C164 O21 C165 120.6(12)
C172 O22 C173 117.4(12)
C180 O23 C181 114.6(11)
C188 O24 C189 119.6(12)
C196 O25 C197 117.8(11)
C204 O26 C205 116.4(11)
C212 O27 C213 118.2(15)
C220 O28 C221 114.7(15)
C229 O29 C228 116.9(14)
C236 O30 C237 115.4(13)
C244 O31 C245 112.7(15)
C252 O32 C253 114.9(15)
N8 C1 C2 127.0(18)
N8 C1 N1 121.0(17)
C2 C1 N1 112.0(15)
C10 C2 C1 109.4(16)
C10 C2 C3 118.4(19)
C1 C2 C3 131(2)
C4 C3 C2 121(2)
C4 C3 H3 119.7
C2 C3 H3 119.7
O1 C4 C3 130(2)
O1 C4 C12 114(2)
C3 C4 C12 116.0(18)
O1 C5 C6 103.6(18)
O1 C5 H5A 111.0
C6 C5 H5A 111.0
O1 C5 H5B 111.0
C6 C5 H5B 111.0
H5A C5 H5B 109.0
C5 C6 C7 112(2)
C5 C6 H6A 109.3
C7 C6 H6A 109.3
C5 C6 H6B 109.3
C7 C6 H6B 109.3
H6A C6 H6B 107.9
C8 C7 C6 132(3)
C8 C7 H7A 104.2
C6 C7 H7A 104.2
C8 C7 H7B 104.2
C6 C7 H7B 104.2
H7A C7 H7B 105.5
C7 C8 H8A 109.5
C7 C8 H8B 109.5
H8A C8 H8B 109.5
C7 C8 H8C 109.5
H8A C8 H8C 109.5
H8B C8 H8C 109.5
N2 C9 N1 126.3(16)
N2 C9 C10 125.8(16)
N1 C9 C10 108.0(15)
C12 C11 C10 113.6(18)
C12 C11 H11 123.2
C10 C11 H11 123.2
C2 C10 C11 126.7(16)
C2 C10 C9 105.6(16)
C11 C10 C9 127.5(17)
C11 C12 O2 124(2)
C11 C12 C4 124.2(18)
O2 C12 C4 111.4(18)
C14 C13 O2 112(2)
C14 C13 H13A 109.3
O2 C13 H13A 109.3
C14 C13 H13B 109.3
O2 C13 H13B 109.3
H13A C13 H13B 108.0
C13 C14 C15 121(3)
C13 C14 H14A 107.0
C15 C14 H14A 107.0
C13 C14 H14B 107.0
C15 C14 H14B 107.0
H14A C14 H14B 106.8
C14 C15 C16 117(3)
C14 C15 H15A 107.9
C16 C15 H15A 107.9
C14 C15 H15B 107.9
C16 C15 H15B 107.9
H15A C15 H15B 107.2
C15 C16 H16A 109.5
C15 C16 H16B 109.5
H16A C16 H16B 109.5
C15 C16 H16C 109.5
H16A C16 H16C 109.5
H16B C16 H16C 109.5
N3 C17 N2 125.1(15)
N3 C17 C18 113.1(17)
N2 C17 C18 121.3(17)
C26 C18 C19 123(2)
C26 C18 C17 105.2(19)
C19 C18 C17 131(2)
C20 C19 C18 115(2)
C20 C19 H19 122.7
C18 C19 H19 122.7
C19 C20 C28 127(3)
C19 C20 O3 128(2)
C28 C20 O3 105(2)
O3 C21 C22 107(2)
O3 C21 H21A 110.3
C22 C21 H21A 110.3
O3 C21 H21B 110.3
C22 C21 H21B 110.3
H21A C21 H21B 108.6
C23 C22 C21 113(2)
C23 C22 H22A 109.0
C21 C22 H22A 109.0
C23 C22 H22B 109.0
C21 C22 H22B 109.0
H22A C22 H22B 107.8
C22 C23 C24 108.4(18)
C22 C23 H23A 110.0
C24 C23 H23A 110.0
C22 C23 H23B 110.0
C24 C23 H23B 110.0
H23A C23 H23B 108.4
C23 C24 H24A 109.5
C23 C24 H24B 109.5
H24A C24 H24B 109.5
C23 C24 H24C 109.5
H24A C24 H24C 109.5
H24B C24 H24C 109.5
N4 C25 N3 127.4(17)
N4 C25 C26 124.4(15)
N3 C25 C26 108.2(19)
C18 C26 C27 125(2)
C18 C26 C25 106.7(17)
C27 C26 C25 128(2)
C26 C27 C28 116(2)
C26 C27 H27 121.9
C28 C27 H27 121.9
O4 C28 C27 127(3)
O4 C28 C20 119(2)
C27 C28 C20 114(2)
O4 C29 C30 99(2)
O4 C29 H29A 111.9
C30 C29 H29A 111.9
O4 C29 H29B 111.9
C30 C29 H29B 111.9
H29A C29 H29B 109.6
C31 C30 C29 115(3)
C31 C30 H30A 108.4
C29 C30 H30A 108.4
C31 C30 H30B 108.4
C29 C30 H30B 108.4
H30A C30 H30B 107.5
C30 C31 C32 127(4)
C30 C31 H31A 105.7
C32 C31 H31A 105.7
C30 C31 H31B 105.7
C32 C31 H31B 105.7
H31A C31 H31B 106.1
C31 C32 H32A 109.5
C31 C32 H32B 109.5
H32A C32 H32B 109.5
C31 C32 H32C 109.5
H32A C32 H32C 109.5
H32B C32 H32C 109.5
N4 C33 N5 125.9(18)
N4 C33 C34 125.7(17)
N5 C33 C34 108.4(18)
C42 C34 C33 108.7(17)
C42 C34 C35 120.9(19)
C33 C34 C35 130(2)
C36 C35 C34 114.2(19)
C36 C35 H35 122.9
C34 C35 H35 122.9
C44 C36 C35 121.2(18)
C44 C36 O5 122(3)
C35 C36 O5 116(3)
O5 C37 C38 103.9(16)
O5 C37 H37A 111.0
C38 C37 H37A 111.0
O5 C37 H37B 111.0
C38 C37 H37B 111.0
H37A C37 H37B 109.0
C37 C38 C39 108(2)
C37 C38 H38A 110.2
C39 C38 H38A 110.2
C37 C38 H38B 110.2
C39 C38 H38B 110.2
H38A C38 H38B 108.5
C38 C39 C40 98(3)
C38 C39 H39A 112.2
C40 C39 H39A 112.2
C38 C39 H39B 112.2
C40 C39 H39B 112.2
H39A C39 H39B 109.8
C39 C40 H40A 109.5
C39 C40 H40B 109.5
H40A C40 H40B 109.5
C39 C40 H40C 109.5
H40A C40 H40C 109.5
H40B C40 H40C 109.5
N6 C41 N5 126.9(16)
N6 C41 C42 129.3(17)
N5 C41 C42 103.8(16)
C34 C42 C43 119.3(19)
C34 C42 C41 109.9(18)
C43 C42 C41 131(2)
C44 C43 C42 120(2)
C44 C43 H43 120.1
C42 C43 H43 120.1
C36 C44 C43 124(2)
C36 C44 O6 109.5(19)
C43 C44 O6 126(2)
O6 C45 C46 102.2(17)
O6 C45 H45A 111.3
C46 C45 H45A 111.3
O6 C45 H45B 111.3
C46 C45 H45B 111.3
H45A C45 H45B 109.2
C47 C46 C45 116(3)
C47 C46 H46A 108.3
C45 C46 H46A 108.3
C47 C46 H46B 108.3
C45 C46 H46B 108.3
H46A C46 H46B 107.4
C46 C47 C48 101(3)
C46 C47 H47A 111.6
C48 C47 H47A 111.6
C46 C47 H47B 111.6
C48 C47 H47B 111.6
H47A C47 H47B 109.4
C47 C48 H48A 109.5
C47 C48 H48B 109.5
H48A C48 H48B 109.5
C47 C48 H48C 109.5
H48A C48 H48C 109.5
H48B C48 H48C 109.5
N6 C49 N7 127.2(16)
N6 C49 C50 125.2(18)
N7 C49 C50 107.7(16)
C51 C50 C58 123.6(19)
C51 C50 C49 132(2)
C58 C50 C49 104.7(18)
C52 C51 C50 120(2)
C52 C51 H51 119.8
C50 C51 H51 119.8
C51 C52 O7 131(3)
C51 C52 C60 118(2)
O7 C52 C60 111(2)
O7 C53 C54 102(2)
O7 C53 H53A 111.4
C54 C53 H53A 111.4
O7 C53 H53B 111.4
C54 C53 H53B 111.4
H53A C53 H53B 109.3
C55 C54 C53 112(3)
C55 C54 H54A 109.2
C53 C54 H54A 109.2
C55 C54 H54B 109.2
C53 C54 H54B 109.2
H54A C54 H54B 107.9
C54 C55 C56 96(5)
C54 C55 H55A 112.5
C56 C55 H55A 112.5
C54 C55 H55B 112.5
C56 C55 H55B 112.5
H55A C55 H55B 110.0
C55 C56 H56A 109.5
C55 C56 H56B 109.5
H56A C56 H56B 109.5
C55 C56 H56C 109.5
H56A C56 H56C 109.5
H56B C56 H56C 109.5
N7 C57 N8 131.9(19)
N7 C57 C58 109.4(17)
N8 C57 C58 118.7(16)
C59 C58 C50 118(2)
C59 C58 C57 136(2)
C50 C58 C57 105.8(16)
C58 C59 C60 120(2)
C58 C59 H59 120.2
C60 C59 H59 120.2
O8 C60 C59 122(3)
O8 C60 C52 117(2)
C59 C60 C52 120.9(19)
C62 C61 O8 92(3)
C62 C61 H61A 113.4
O8 C61 H61A 113.4
C62 C61 H61B 113.4
O8 C61 H61B 113.4
H61A C61 H61B 110.7
C63 C62 C61 106(4)
C63 C62 H62A 110.5
C61 C62 H62A 110.5
C63 C62 H62B 110.5
C61 C62 H62B 110.5
H62A C62 H62B 108.7
C62 C63 C64 112(5)
C62 C63 H63A 109.3
C64 C63 H63A 109.3
C62 C63 H63B 109.3
C64 C63 H63B 109.3
H63A C63 H63B 108.0
C63 C64 H64A 109.5
C63 C64 H64B 109.5
H64A C64 H64B 109.5
C63 C64 H64C 109.5
H64A C64 H64C 109.5
H64B C64 H64C 109.5
N16 C65 N9 126.2(16)
N16 C65 C66 124.8(15)
N9 C65 C66 108.8(14)
C74 C66 C67 123.6(16)
C74 C66 C65 107.3(15)
C67 C66 C65 129.1(16)
C68 C67 C66 114.9(17)
C68 C67 H67 122.5
C66 C67 H67 122.5
C67 C68 C76 124.9(19)
C67 C68 O9 122(2)
C76 C68 O9 112.7(19)
O9 C69 C70 108(2)
O9 C69 H69A 110.1
C70 C69 H69A 110.1
O9 C69 H69B 110.1
C70 C69 H69B 110.1
H69A C69 H69B 108.4
C71 C70 C69 98(6)
C71 C70 H70A 112.1
C69 C70 H70A 112.1
C71 C70 H70B 112.1
C69 C70 H70B 112.1
H70A C70 H70B 109.7
C70 C71 C72 109(2)
C70 C71 H71A 110.0
C72 C71 H71A 110.0
C70 C71 H71B 110.0
C72 C71 H71B 110.0
H71A C71 H71B 108.3
C71 C72 H72A 109.5
C71 C72 H72B 109.5
H72A C72 H72B 109.5
C71 C72 H72C 109.5
H72A C72 H72C 109.5
H72B C72 H72C 109.5
N10 C73 N9 126.9(14)
N10 C73 C74 121.6(15)
N9 C73 C74 111.4(13)
C66 C74 C75 121.1(16)
C66 C74 C73 106.5(15)
C75 C74 C73 132.4(17)
C74 C75 C76 115.4(18)
C74 C75 H75 122.3
C76 C75 H75 122.3
O10 C76 C68 116.4(18)
O10 C76 C75 123.8(18)
C68 C76 C75 119.5(17)
O10 C77 C78 103(2)
O10 C77 H77A 111.1
C78 C77 H77A 111.1
O10 C77 H77B 111.1
C78 C77 H77B 111.1
H77A C77 H77B 109.0
C79 C78 C77 102(3)
C79 C78 H78A 111.3
C77 C78 H78A 111.3
C79 C78 H78B 111.3
C77 C78 H78B 111.3
H78A C78 H78B 109.2
C78 C79 C80 111(3)
C78 C79 H79A 109.4
C80 C79 H79A 109.4
C78 C79 H79B 109.4
C80 C79 H79B 109.4
H79A C79 H79B 108.0
C79 C80 H80A 109.5
C79 C80 H80B 109.5
H80A C80 H80B 109.5
C79 C80 H80C 109.5
H80A C80 H80C 109.5
H80B C80 H80C 109.5
N10 C81 N11 126.6(15)
N10 C81 C82 119.8(16)
N11 C81 C82 113.6(15)
C83 C82 C90 123.2(16)
C83 C82 C81 136.8(17)
C90 C82 C81 99.9(16)
C82 C83 C84 116.7(18)
C82 C83 H83 121.7
C84 C83 H83 121.7
C83 C84 C92 120.4(19)
C83 C84 O11 122(2)
C92 C84 O11 117(2)
O11 C85 C86 102.1(18)
O11 C85 H85A 111.3
C86 C85 H85A 111.3
O11 C85 H85B 111.3
C86 C85 H85B 111.3
H85A C85 H85B 109.2
C87 C86 C85 104(2)
C87 C86 H86A 110.9
C85 C86 H86A 110.9
C87 C86 H86B 110.9
C85 C86 H86B 110.9
H86A C86 H86B 108.9
C86 C87 C88 94(2)
C86 C87 H87A 113.0
C88 C87 H87A 113.0
C86 C87 H87B 113.0
C88 C87 H87B 113.0
H87A C87 H87B 110.4
C87 C88 H88A 109.5
C87 C88 H88B 109.5
H88A C88 H88B 109.5
C87 C88 H88C 109.5
H88A C88 H88C 109.5
H88B C88 H88C 109.5
N12 C89 N11 122.6(15)
N12 C89 C90 123.7(16)
N11 C89 C90 113.6(15)
C89 C90 C82 109.8(16)
C89 C90 C91 130.5(19)
C82 C90 C91 119.2(18)
C92 C91 C90 116.3(19)
C92 C91 H91 121.9
C90 C91 H91 121.9
C91 C92 C84 123.2(18)
C91 C92 O12 126(2)
C84 C92 O12 110(2)
O12 C93 C94 114(2)
O12 C93 H93A 108.7
C94 C93 H93A 108.7
O12 C93 H93B 108.7
C94 C93 H93B 108.7
H93A C93 H93B 107.6
C93 C94 C95 110(3)
C93 C94 H94A 109.6
C95 C94 H94A 109.6
C93 C94 H94B 109.6
C95 C94 H94B 109.6
H94A C94 H94B 108.1
C96 C95 C94 141(7)
C96 C95 H95A 101.8
C94 C95 H95A 101.8
C96 C95 H95B 101.8
C94 C95 H95B 101.8
H95A C95 H95B 104.7
C95 C96 H96A 109.5
C95 C96 H96B 109.5
H96A C96 H96B 109.5
C95 C96 H96C 109.5
H96A C96 H96C 109.5
H96B C96 H96C 109.5
N12 C97 N13 124.0(16)
N12 C97 C98 126.6(16)
N13 C97 C98 109.3(16)
C106 C98 C99 123.0(19)
C106 C98 C97 107.2(15)
C99 C98 C97 130(2)
C100 C99 C98 120(2)
C100 C99 H99 120.2
C98 C99 H99 120.2
C99 C100 C108 123(2)
C99 C100 O13 135(3)
C108 C100 O13 102(3)
O13 C101 C102 105(2)
O13 C101 H10A 110.7
C102 C101 H10A 110.7
O13 C101 H10B 110.7
C102 C101 H10B 110.7
H10A C101 H10B 108.8
C103 C102 C101 109(3)
C103 C102 H10C 110.0
C101 C102 H10C 110.0
C103 C102 H10D 110.0
C101 C102 H10D 110.0
H10C C102 H10D 108.3
C102 C103 C104 118(3)
C102 C103 H10E 107.8
C104 C103 H10E 107.8
C102 C103 H10F 107.8
C104 C103 H10F 107.8
H10E C103 H10F 107.2
C103 C104 H10G 109.5
C103 C104 H10H 109.5
H10G C104 H10H 109.5
C103 C104 H10I 109.5
H10G C104 H10I 109.5
H10H C104 H10I 109.5
N14 C105 N13 127.4(14)
N14 C105 C106 124.5(16)
N13 C105 C106 108.1(17)
C98 C106 C105 109.0(16)
C98 C106 C107 123.5(17)
C105 C106 C107 127.5(19)
C106 C107 C108 109(2)
C106 C107 H107 125.7
C108 C107 H107 125.7
C100 C108 O14 126(2)
C100 C108 C107 122(2)
O14 C108 C107 112(3)
O14 C109 C110 112(2)
O14 C109 H10J 109.1
C110 C109 H10J 109.1
O14 C109 H10K 109.1
C110 C109 H10K 109.1
H10J C109 H10K 107.9
C111 C110 C109 105(3)
C111 C110 H11A 110.8
C109 C110 H11A 110.8
C111 C110 H11B 110.8
C109 C110 H11B 110.8
H11A C110 H11B 108.9
C112 C111 C110 91(3)
C112 C111 H11C 113.5
C110 C111 H11C 113.5
C112 C111 H11D 113.5
C110 C111 H11D 113.5
H11C C111 H11D 110.8
C111 C112 H11E 109.5
C111 C112 H11F 109.5
H11E C112 H11F 109.5
C111 C112 H11G 109.5
H11E C112 H11G 109.5
H11F C112 H11G 109.5
N14 C113 N15 130.0(15)
N14 C113 C114 118.6(15)
N15 C113 C114 111.3(15)
C115 C114 C122 123.6(19)
C115 C114 C113 132.8(19)
C122 C114 C113 103.2(14)
C114 C115 C116 121(2)
C114 C115 H115 119.7
C116 C115 H115 119.7
O15 C116 C115 124(2)
O15 C116 C124 117.2(18)
C115 C116 C124 118.3(18)
O15 C117 C118 108.9(16)
O15 C117 H11H 109.9
C118 C117 H11H 109.9
O15 C117 H11I 109.9
C118 C117 H11I 109.9
H11H C117 H11I 108.3
C1A C118 C1B 110(8)
C1A C118 C117 125(6)
C1B C118 C117 107.0(16)
C1A C118 H11J 106.0
C1B C118 H11J 99.4
C117 C118 H11J 106.0
C1A C118 H11K 106.0
C1B C118 H11K 7.0
C117 C118 H11K 106.0
H11J C118 H11K 106.3
N16 C121 C122 127.7(15)
N16 C121 N15 122.9(12)
C122 C121 N15 109.2(14)
C114 C122 C121 111.8(15)
C114 C122 C123 118.4(17)
C121 C122 C123 129.7(17)
C124 C123 C122 122.2(18)
C124 C123 H123 118.9
C122 C123 H123 118.9
O16 C124 C123 130(2)
O16 C124 C116 113.4(18)
C123 C124 C116 116.4(18)
O16 C125 C126 104.7(19)
O16 C125 H12A 110.8
C126 C125 H12A 110.8
O16 C125 H12B 110.8
C126 C125 H12B 110.8
H12A C125 H12B 108.9
C125 C126 C127 101(2)
C125 C126 H12C 111.5
C127 C126 H12C 111.5
C125 C126 H12D 111.5
C127 C126 H12D 111.5
H12C C126 H12D 109.3
C126 C127 C128 109(2)
C126 C127 H12E 109.9
C128 C127 H12E 109.9
C126 C127 H12F 109.9
C128 C127 H12F 109.9
H12E C127 H12F 108.3
C127 C128 H12G 109.5
C127 C128 H12H 109.5
H12G C128 H12H 109.5
C127 C128 H12I 109.5
H12G C128 H12I 109.5
H12H C128 H12I 109.5
N17 C129 C130 116.0(13)
N17 C129 N24 124.2(11)
C130 C129 N24 119.6(12)
C129 C130 C131 137.6(14)
C129 C130 C138 103.9(12)
C131 C130 C138 118.5(14)
C132 C131 C130 121.2(15)
C132 C131 H131 119.4
C130 C131 H131 119.4
C131 C132 O17 127.4(15)
C131 C132 C140 120.5(15)
O17 C132 C140 112.1(14)
O17 C133 C134 104.2(16)
O17 C133 H13C 110.9
C134 C133 H13C 110.9
O17 C133 H13D 110.9
C134 C133 H13D 110.9
H13C C133 H13D 108.9
C135 C134 C133 103(2)
C135 C134 H13E 111.2
C133 C134 H13E 111.2
C135 C134 H13F 111.2
C133 C134 H13F 111.2
H13E C134 H13F 109.1
C134 C135 C136 123(3)
C134 C135 H13G 106.6
C136 C135 H13G 106.6
C134 C135 H13H 106.6
C136 C135 H13H 106.6
H13G C135 H13H 106.6
C135 C136 H13I 109.5
C135 C136 H13J 109.5
H13I C136 H13J 109.5
C135 C136 H13K 109.5
H13I C136 H13K 109.5
H13J C136 H13K 109.5
N18 C137 C138 124.6(13)
N18 C137 N17 125.4(13)
C138 C137 N17 109.8(13)
C139 C138 C137 133.1(15)
C139 C138 C130 120.1(14)
C137 C138 C130 106.5(12)
C140 C139 C138 120.6(15)
C140 C139 H139 119.7
C138 C139 H139 119.7
O18 C140 C139 128.4(15)
O18 C140 C132 112.6(15)
C139 C140 C132 119.0(15)
O18 C141 C142 108.8(18)
O18 C141 H14C 109.9
C142 C141 H14C 109.9
O18 C141 H14D 109.9
C142 C141 H14D 109.9
H14C C141 H14D 108.3
C143 C142 C141 108(2)
C143 C142 H14E 110.2
C141 C142 H14E 110.2
C143 C142 H14F 110.2
C141 C142 H14F 110.2
H14E C142 H14F 108.5
C142 C143 C144 107(3)
C142 C143 H14G 110.3
C144 C143 H14G 110.3
C142 C143 H14H 110.3
C144 C143 H14H 110.3
H14G C143 H14H 108.5
C143 C144 H14I 109.5
C143 C144 H14J 109.5
H14I C144 H14J 109.5
C143 C144 H14K 109.5
H14I C144 H14K 109.5
H14J C144 H14K 109.5
N18 C145 N19 128.4(12)
N18 C145 C146 122.7(11)
N19 C145 C146 108.8(12)
C154 C146 C147 121.8(14)
C154 C146 C145 106.1(13)
C147 C146 C145 132.1(13)
C148 C147 C146 117.1(14)
C148 C147 H147 121.4
C146 C147 H147 121.4
C147 C148 O19 125.1(13)
C147 C148 C156 121.5(13)
O19 C148 C156 113.3(13)
O19 C149 C150 105.5(15)
O19 C149 H14L 110.6
C150 C149 H14L 110.6
O19 C149 H14M 110.6
C150 C149 H14M 110.6
H14L C149 H14M 108.8
C151 C150 C149 110(2)
C151 C150 H15C 109.7
C149 C150 H15C 109.7
C151 C150 H15D 109.7
C149 C150 H15D 109.7
H15C C150 H15D 108.2
C150 C151 C152 118(3)
C150 C151 H15E 107.9
C152 C151 H15E 107.9
C150 C151 H15F 107.9
C152 C151 H15F 107.9
H15E C151 H15F 107.2
C151 C152 H15G 109.5
C151 C152 H15H 109.5
H15G C152 H15H 109.5
C151 C152 H15I 109.5
H15G C152 H15I 109.5
H15H C152 H15I 109.5
N20 C153 N19 127.0(13)
N20 C153 C154 125.5(14)
N19 C153 C154 107.3(12)
C146 C154 C155 120.7(14)
C146 C154 C153 109.2(13)
C155 C154 C153 129.6(15)
C156 C155 C154 117.3(14)
C156 C155 H155 121.4
C154 C155 H155 121.4
C155 C156 O20 122.1(14)
C155 C156 C148 121.5(13)
O20 C156 C148 116.4(12)
O20 C157 C158 111.6(13)
O20 C157 H15J 109.3
C158 C157 H15J 109.3
O20 C157 H15K 109.3
C158 C157 H15K 109.3
H15J C157 H15K 108.0
C159 C158 C157 113.7(16)
C159 C158 H15L 108.8
C157 C158 H15L 108.8
C159 C158 H15M 108.8
C157 C158 H15M 108.8
H15L C158 H15M 107.7
C158 C159 C160 115(2)
C158 C159 H15N 108.5
C160 C159 H15N 108.5
C158 C159 H15O 108.5
C160 C159 H15O 108.5
H15N C159 H15O 107.5
C159 C160 H16D 109.5
C159 C160 H16E 109.5
H16D C160 H16E 109.5
C159 C160 H16F 109.5
H16D C160 H16F 109.5
H16E C160 H16F 109.5
N20 C161 N21 130.3(12)
N20 C161 C162 122.1(12)
N21 C161 C162 107.5(13)
C163 C162 C170 121.0(12)
C163 C162 C161 132.3(13)
C170 C162 C161 106.6(12)
C162 C163 C164 119.3(13)
C162 C163 H163 120.3
C164 C163 H163 120.3
O21 C164 C163 123.8(14)
O21 C164 C172 115.1(12)
C163 C164 C172 121.0(14)
O21 C165 C166 112.0(14)
O21 C165 H16G 109.2
C166 C165 H16G 109.2
O21 C165 H16H 109.2
C166 C165 H16H 109.2
H16G C165 H16H 107.9
C167 C166 C165 110.0(17)
C167 C166 H16I 109.7
C165 C166 H16I 109.7
C167 C166 H16J 109.7
C165 C166 H16J 109.7
H16I C166 H16J 108.2
C166 C167 C168 108.5(18)
C166 C167 H16K 110.0
C168 C167 H16K 110.0
C166 C167 H16L 110.0
C168 C167 H16L 110.0
H16K C167 H16L 108.4
C167 C168 H16M 109.5
C167 C168 H16N 109.5
H16M C168 H16N 109.5
C167 C168 H16O 109.5
H16M C168 H16O 109.5
H16N C168 H16O 109.5
N22 C169 N21 126.2(12)
N22 C169 C170 122.6(12)
N21 C169 C170 111.2(12)
C171 C170 C162 121.0(14)
C171 C170 C169 133.1(14)
C162 C170 C169 105.9(12)
C170 C171 C172 119.0(13)
C170 C171 H171 120.5
C172 C171 H171 120.5
O22 C172 C164 116.6(13)
O22 C172 C171 124.9(13)
C164 C172 C171 118.6(12)
O22 C173 C174 104.2(14)
O22 C173 H17A 110.9
C174 C173 H17A 110.9
O22 C173 H17B 110.9
C174 C173 H17B 110.9
H17A C173 H17B 108.9
C175 C174 C173 129(3)
C175 C174 H17C 105.1
C173 C174 H17C 105.1
C175 C174 H17D 105.1
C173 C174 H17D 105.1
H17C C174 H17D 105.9
C176 C175 C174 114(4)
C176 C175 H17E 108.8
C174 C175 H17E 108.8
C176 C175 H17F 108.8
C174 C175 H17F 108.8
H17E C175 H17F 107.7
C175 C176 H17G 109.5
C175 C176 H17H 109.5
H17G C176 H17H 109.5
C175 C176 H17I 109.5
H17G C176 H17I 109.5
H17H C176 H17I 109.5
N22 C177 N23 126.8(12)
N22 C177 C178 124.1(12)
N23 C177 C178 108.9(12)
C186 C178 C179 123.0(13)
C186 C178 C177 107.9(11)
C179 C178 C177 129.0(13)
C180 C179 C178 118.0(13)
C180 C179 H179 121.0
C178 C179 H179 121.0
C179 C180 O23 126.8(13)
C179 C180 C188 120.2(13)
O23 C180 C188 113.0(13)
O23 C181 C182 109.7(14)
O23 C181 H18A 109.7
C182 C181 H18A 109.7
O23 C181 H18B 109.7
C182 C181 H18B 109.7
H18A C181 H18B 108.2
C183 C182 C181 112.7(17)
C183 C182 H18C 109.0
C181 C182 H18C 109.0
C183 C182 H18D 109.0
C181 C182 H18D 109.0
H18C C182 H18D 107.8
C184 C183 C182 111(2)
C184 C183 H18E 109.3
C182 C183 H18E 109.3
C184 C183 H18F 109.3
C182 C183 H18F 109.3
H18E C183 H18F 108.0
C183 C184 H18G 109.5
C183 C184 H18H 109.5
H18G C184 H18H 109.5
C183 C184 H18I 109.5
H18G C184 H18I 109.5
H18H C184 H18I 109.5
N24 C185 N23 123.9(12)
N24 C185 C186 127.2(14)
N23 C185 C186 108.9(12)
C178 C186 C187 123.5(13)
C178 C186 C185 108.6(13)
C187 C186 C185 127.9(14)
C186 C187 C188 115.4(14)
C186 C187 H187 122.3
C188 C187 H187 122.3
O24 C188 C187 124.6(14)
O24 C188 C180 115.6(14)
C187 C188 C180 119.8(13)
O24 C189 C190 111.5(13)
O24 C189 H18J 109.3
C190 C189 H18J 109.3
O24 C189 H18K 109.3
C190 C189 H18K 109.3
H18J C189 H18K 108.0
C191 C190 C189 113.8(15)
C191 C190 H19A 108.8
C189 C190 H19A 108.8
C191 C190 H19B 108.8
C189 C190 H19B 108.8
H19A C190 H19B 107.7
C190 C191 C192 117.3(18)
C190 C191 H19C 108.0
C192 C191 H19C 108.0
C190 C191 H19D 108.0
C192 C191 H19D 108.0
H19C C191 H19D 107.2
C191 C192 H19E 109.5
C191 C192 H19F 109.5
H19E C192 H19F 109.5
C191 C192 H19G 109.5
H19E C192 H19G 109.5
H19F C192 H19G 109.5
N32 C193 N25 129.3(14)
N32 C193 C194 120.1(13)
N25 C193 C194 110.4(12)
C195 C194 C202 120.9(13)
C195 C194 C193 135.4(12)
C202 C194 C193 103.7(12)
C194 C195 C196 119.1(12)
C194 C195 H195 120.5
C196 C195 H195 120.5
O25 C196 C195 126.2(12)
O25 C196 C204 113.3(12)
C195 C196 C204 120.4(12)
O25 C197 C198 109.9(12)
O25 C197 H19H 109.7
C198 C197 H19H 109.7
O25 C197 H19I 109.7
C198 C197 H19I 109.7
H19H C197 H19I 108.2
C197 C198 C199 114.4(14)
C197 C198 H19J 108.7
C199 C198 H19J 108.7
C197 C198 H19K 108.7
C199 C198 H19K 108.7
H19J C198 H19K 107.6
C200 C199 C198 109.0(18)
C200 C199 H19L 109.9
C198 C199 H19L 109.9
C200 C199 H19M 109.9
C198 C199 H19M 109.9
H19L C199 H19M 108.3
C199 C200 H20A 109.5
C199 C200 H20B 109.5
H20A C200 H20B 109.5
C199 C200 H20C 109.5
H20A C200 H20C 109.5
H20B C200 H20C 109.5
N25 C201 N26 130.6(15)
N25 C201 C202 110.8(12)
N26 C201 C202 118.3(14)
C203 C202 C194 120.8(14)
C203 C202 C201 134.3(15)
C194 C202 C201 104.8(12)
C202 C203 C204 118.8(14)
C202 C203 H203 120.6
C204 C203 H203 120.6
O26 C204 C203 125.9(13)
O26 C204 C196 113.9(12)
C203 C204 C196 119.7(13)
C206 C205 O26 112.9(12)
C206 C205 H20D 109.0
O26 C205 H20D 109.0
C206 C205 H20E 109.0
O26 C205 H20E 109.0
H20D C205 H20E 107.8
C205 C206 C207 114.9(14)
C205 C206 H20F 108.5
C207 C206 H20F 108.5
C205 C206 H20G 108.5
C207 C206 H20G 108.5
H20F C206 H20G 107.5
C208 C207 C206 112.6(17)
C208 C207 H20H 109.1
C206 C207 H20H 109.1
C208 C207 H20I 109.1
C206 C207 H20I 109.1
H20H C207 H20I 107.8
C207 C208 H20J 109.5
C207 C208 H20K 109.5
H20J C208 H20K 109.5
C207 C208 H20L 109.5
H20J C208 H20L 109.5
H20K C208 H20L 109.5
N26 C209 N27 132.5(14)
N26 C209 C210 119.2(14)
N27 C209 C210 108.1(13)
C211 C210 C218 121.7(18)
C211 C210 C209 133.1(16)
C218 C210 C209 104.8(14)
C210 C211 C212 117.9(18)
C210 C211 H211 121.0
C212 C211 H211 121.0
O27 C212 C211 124(2)
O27 C212 C220 114.3(19)
C211 C212 C220 121.2(16)
O27 C213 C214 115.5(17)
O27 C213 H21C 108.4
C214 C213 H21C 108.4
O27 C213 H21D 108.4
C214 C213 H21D 108.4
H21C C213 H21D 107.5
C215 C214 C213 110.3(18)
C215 C214 H21E 109.6
C213 C214 H21E 109.6
C215 C214 H21F 109.6
C213 C214 H21F 109.6
H21E C214 H21F 108.1
C214 C215 C216 109(2)
C214 C215 H21G 109.9
C216 C215 H21G 109.9
C214 C215 H21H 109.9
C216 C215 H21H 109.9
H21G C215 H21H 108.3
C215 C216 H21I 109.5
C215 C216 H21J 109.5
H21I C216 H21J 109.5
C215 C216 H21K 109.5
H21I C216 H21K 109.5
H21J C216 H21K 109.5
N28 C217 N27 127.9(13)
N28 C217 C218 125.9(13)
N27 C217 C218 106.3(13)
C210 C218 C219 120.3(17)
C210 C218 C217 109.4(14)
C219 C218 C217 130.2(17)
C220 C219 C218 119.7(16)
C220 C219 H219 120.2
C218 C219 H219 120.2
O28 C220 C219 128.2(19)
O28 C220 C212 112.6(19)
C219 C220 C212 119.2(15)
O28 C221 C222 110.2(17)
O28 C221 H22C 109.6
C222 C221 H22C 109.6
O28 C221 H22D 109.6
C222 C221 H22D 109.6
H22C C221 H22D 108.1
C221 C222 C223 112(2)
C221 C222 H22E 109.2
C223 C222 H22E 109.2
C221 C222 H22F 109.2
C223 C222 H22F 109.2
H22E C222 H22F 107.9
C224 C223 C222 119(2)
C224 C223 H22G 107.5
C222 C223 H22G 107.5
C224 C223 H22H 107.5
C222 C223 H22H 107.5
H22G C223 H22H 107.0
C223 C224 H22I 109.5
C223 C224 H22J 109.5
H22I C224 H22J 109.5
C223 C224 H22K 109.5
H22I C224 H22K 109.5
H22J C224 H22K 109.5
N28 C225 N29 128.2(14)
N28 C225 C226 120.5(17)
N29 C225 C226 111.3(15)
C227 C226 C225 136.8(19)
C227 C226 C234 119.0(16)
C225 C226 C234 103.8(15)
C228 C227 C226 119.1(18)
C228 C227 H227 120.4
C226 C227 H227 120.4
C227 C228 C236 123.5(17)
C227 C228 O29 123.3(18)
C236 C228 O29 113.3(16)
O29 C229 C230 107.3(13)
O29 C229 H22L 110.2
C230 C229 H22L 110.2
O29 C229 H22M 110.2
C230 C229 H22M 110.2
H22L C229 H22M 108.5
C231 C230 C229 112.6(16)
C231 C230 H23C 109.1
C229 C230 H23C 109.1
C231 C230 H23D 109.1
C229 C230 H23D 109.1
H23C C230 H23D 107.8
C230 C231 C232 116.3(19)
C230 C231 H23E 108.2
C232 C231 H23E 108.2
C230 C231 H23F 108.2
C232 C231 H23F 108.2
H23E C231 H23F 107.4
C231 C232 H23G 109.5
C231 C232 H23H 109.5
H23G C232 H23H 109.5
C231 C232 H23I 109.5
H23G C232 H23I 109.5
H23H C232 H23I 109.5
N30 C233 N29 124.9(13)
N30 C233 C234 126.2(15)
N29 C233 C234 108.8(14)
C235 C234 C233 131.4(17)
C235 C234 C226 120.7(15)
C233 C234 C226 107.9(14)
C236 C235 C234 115.7(17)
C236 C235 H235 122.1
C234 C235 H235 122.1
C228 C236 C235 121.8(16)
C228 C236 O30 116.8(17)
C235 C236 O30 121.5(17)
O30 C237 C238 104.2(14)
O30 C237 H23J 110.9
C238 C237 H23J 110.9
O30 C237 H23K 110.9
C238 C237 H23K 110.9
H23J C237 H23K 108.9
C237 C238 C239 111.5(15)
C237 C238 H23L 109.3
C239 C238 H23L 109.3
C237 C238 H23M 109.3
C239 C238 H23M 109.3
H23L C238 H23M 108.0
C240 C239 C238 110.6(18)
C240 C239 H23N 109.5
C238 C239 H23N 109.5
C240 C239 H23O 109.5
C238 C239 H23O 109.5
H23N C239 H23O 108.1
C239 C240 H24D 109.5
C239 C240 H24E 109.5
H24D C240 H24E 109.5
C239 C240 H24F 109.5
H24D C240 H24F 109.5
H24E C240 H24F 109.5
N30 C241 N31 128.2(15)
N30 C241 C242 123.1(13)
N31 C241 C242 108.6(14)
C250 C242 C243 123.3(15)
C250 C242 C241 108.1(14)
C243 C242 C241 128.5(15)
C244 C243 C242 115.8(17)
C244 C243 H243 122.1
C242 C243 H243 122.1
C243 C244 O31 123(2)
C243 C244 C252 122.0(18)
O31 C244 C252 114.8(17)
C246 C245 O31 119.1(17)
C246 C245 H24G 107.5
O31 C245 H24G 107.5
C246 C245 H24H 107.5
O31 C245 H24H 107.5
H24G C245 H24H 107.0
C245 C246 C247 113.3(19)
C245 C246 H24I 108.9
C247 C246 H24I 108.9
C245 C246 H24J 108.9
C247 C246 H24J 108.9
H24I C246 H24J 107.7
C248 C247 C246 116(2)
C248 C247 H24K 108.3
C246 C247 H24K 108.3
C248 C247 H24L 108.3
C246 C247 H24L 108.3
H24K C247 H24L 107.4
C247 C248 H24M 109.5
C247 C248 H24N 109.5
H24M C248 H24N 109.5
C247 C248 H24O 109.5
H24M C248 H24O 109.5
H24N C248 H24O 109.5
N32 C249 N31 125.8(15)
N32 C249 C250 123.4(13)
N31 C249 C250 110.8(14)
C242 C250 C251 122.8(14)
C242 C250 C249 106.0(15)
C251 C250 C249 131.2(16)
C250 C251 C252 115.1(15)
C250 C251 H251 122.4
C252 C251 H251 122.4
O32 C252 C244 116.5(18)
O32 C252 C251 122.6(17)
C244 C252 C251 120.9(16)
O32 C253 C254 104.5(15)
O32 C253 H25A 110.9
C254 C253 H25A 110.9
O32 C253 H25B 110.9
C254 C253 H25B 110.9
H25A C253 H25B 108.9
C253 C254 C255 114.4(16)
C253 C254 H25C 108.7
C255 C254 H25C 108.7
C253 C254 H25D 108.7
C255 C254 H25D 108.7
H25C C254 H25D 107.6
C256 C255 C254 108.2(16)
C256 C255 H25E 110.1
C254 C255 H25E 110.1
C256 C255 H25F 110.1
C254 C255 H25F 110.1
H25E C255 H25F 108.4
C255 C256 H25G 109.5
C255 C256 H25H 109.5
H25G C256 H25H 109.5
C255 C256 H25I 109.5
H25G C256 H25I 109.5
H25H C256 H25I 109.5

loop_
_geom_bond_atom_site_label_1
_geom_bond_atom_site_label_2
_geom_bond_distance
C1A C118 1.54(2)
C1A C2A 1.54(2)
C1A H1A1 0.9900
C1A H1A2 0.9900
C2A H2A1 0.9800
C2A H2A2 0.9800
C2A H2A3 0.9800
C1B C118 1.538(19)
C1B C2B 1.55(2)
C1B H1B1 0.9900
C1B H1B2 0.9900
C2B H2B1 0.9800
C2B H2B2 0.9800
C2B H2B3 0.9800
Dy1 N1 2.337(13)
Dy1 N3 2.362(12)
Dy1 N5 2.423(14)
Dy1 N7 2.427(13)
Dy1 N9 2.499(11)
Dy1 N11 2.518(14)
Dy1 N15 2.535(12)
Dy1 N13 2.552(11)
Dy1 Cd1 3.3032(10)
Cd1 N17 2.447(11)
Cd1 N23 2.450(11)
Cd1 N15 2.464(12)
Cd1 N13 2.471(11)
Cd1 N11 2.552(11)
Cd1 N21 2.585(10)
Cd1 N9 2.591(11)
Cd1 N19 2.612(11)
Cd1 Dy2 3.3043(9)
Dy2 N27 2.371(12)
Dy2 N29 2.374(11)
Dy2 N31 2.381(12)
Dy2 N25 2.412(11)
Dy2 N17 2.554(10)
Dy2 N19 2.566(11)
Dy2 N23 2.582(10)
Dy2 N21 2.587(12)
N1 C1 1.40(2)
N1 C9 1.42(2)
N2 C9 1.28(2)
N2 C17 1.38(2)
N3 C17 1.32(2)
N3 C25 1.36(2)
N4 C25 1.34(2)
N4 C33 1.36(2)
N5 C33 1.37(2)
N5 C41 1.44(2)
N6 C41 1.29(2)
N6 C49 1.33(2)
N7 C57 1.278(19)
N7 C49 1.41(2)
N8 C57 1.29(2)
N8 C1 1.35(2)
N9 C73 1.417(19)
N9 C65 1.418(18)
N10 C73 1.305(18)
N10 C81 1.37(2)
N11 C89 1.363(19)
N11 C81 1.39(2)
N12 C97 1.31(2)
N12 C89 1.36(2)
N13 C97 1.383(19)
N13 C105 1.39(2)
N14 C113 1.33(2)
N14 C105 1.38(2)
N15 C113 1.345(19)
N15 C121 1.450(18)
N16 C65 1.265(19)
N16 C121 1.294(18)
N17 C129 1.352(16)
N17 C137 1.431(18)
N18 C145 1.292(16)
N18 C137 1.347(18)
N19 C145 1.365(16)
N19 C153 1.392(17)
N20 C153 1.308(17)
N20 C161 1.312(18)
N21 C169 1.358(16)
N21 C161 1.384(17)
N22 C177 1.306(17)
N22 C169 1.338(17)
N23 C177 1.412(17)
N23 C185 1.419(18)
N24 C185 1.342(17)
N24 C129 1.381(17)
N25 C201 1.307(18)
N25 C193 1.351(17)
N26 C209 1.323(18)
N26 C201 1.382(17)
N27 C209 1.362(18)
N27 C217 1.382(18)
N28 C225 1.319(19)
N28 C217 1.327(18)
N29 C233 1.399(18)
N29 C225 1.41(2)
N30 C241 1.282(18)
N30 C233 1.340(19)
N31 C241 1.388(17)
N31 C249 1.400(18)
N32 C249 1.319(18)
N32 C193 1.333(17)
O1 C4 1.26(2)
O1 C5 1.45(2)
O2 C12 1.39(2)
O2 C13 1.49(2)
O3 C21 1.42(3)
O3 C20 1.51(3)
O4 C28 1.35(2)
O4 C29 1.44(3)
O5 C36 1.42(2)
O5 C37 1.50(2)
O6 C45 1.45(2)
O6 C44 1.46(2)
O7 C52 1.33(3)
O7 C53 1.44(3)
O8 C60 1.33(2)
O8 C61 1.63(4)
O9 C69 1.38(3)
O9 C68 1.45(2)
O10 C76 1.37(2)
O10 C77 1.42(3)
O11 C85 1.35(2)
O11 C84 1.41(2)
O12 C92 1.44(2)
O12 C93 1.46(3)
O13 C101 1.41(3)
O13 C100 1.46(3)
O14 C109 1.34(2)
O14 C108 1.45(2)
O15 C116 1.36(2)
O15 C117 1.49(2)
O16 C124 1.35(2)
O16 C125 1.41(2)
O17 C132 1.372(17)
O17 C133 1.48(2)
O18 C140 1.347(19)
O18 C141 1.40(2)
O19 C148 1.375(16)
O19 C149 1.39(2)
O20 C156 1.379(16)
O20 C157 1.438(19)
O21 C164 1.374(17)
O21 C165 1.394(19)
O22 C172 1.333(15)
O22 C173 1.423(17)
O23 C180 1.376(16)
O23 C181 1.432(18)
O24 C188 1.363(16)
O24 C189 1.401(18)
O25 C196 1.334(16)
O25 C197 1.442(16)
O26 C204 1.357(16)
O26 C205 1.445(16)
O27 C212 1.369(19)
O27 C213 1.47(2)
O28 C220 1.328(19)
O28 C221 1.46(2)
O29 C229 1.409(18)
O29 C228 1.423(19)
O30 C236 1.417(19)
O30 C237 1.47(2)
O31 C244 1.38(2)
O31 C245 1.50(2)
O32 C252 1.35(2)
O32 C253 1.52(2)
C1 C2 1.40(3)
C2 C10 1.35(2)
C2 C3 1.43(2)
C3 C4 1.38(3)
C3 H3 0.9500
C4 C12 1.49(3)
C5 C6 1.49(3)
C5 H5A 0.9900
C5 H5B 0.9900
C6 C7 1.63(3)
C6 H6A 0.9900
C6 H6B 0.9900
C7 C8 1.552(19)
C7 H7A 0.9900
C7 H7B 0.9900
C8 H8A 0.9800
C8 H8B 0.9800
C8 H8C 0.9800
C9 C10 1.52(2)
C11 C12 1.38(2)
C11 C10 1.38(2)
C11 H11 0.9500
C13 C14 1.38(3)
C13 H13A 0.9900
C13 H13B 0.9900
C14 C15 1.51(4)
C14 H14A 0.9900
C14 H14B 0.9900
C15 C16 1.60(4)
C15 H15A 0.9900
C15 H15B 0.9900
C16 H16A 0.9800
C16 H16B 0.9800
C16 H16C 0.9800
C17 C18 1.49(3)
C18 C26 1.30(3)
C18 C19 1.36(3)
C19 C20 1.27(3)
C19 H19 0.9500
C20 C28 1.45(3)
C21 C22 1.52(3)
C21 H21A 0.9900
C21 H21B 0.9900
C22 C23 1.498(18)
C22 H22A 0.9900
C22 H22B 0.9900
C23 C24 1.56(2)
C23 H23A 0.9900
C23 H23B 0.9900
C24 H24A 0.9800
C24 H24B 0.9800
C24 H24C 0.9800
C25 C26 1.54(3)
C26 C27 1.33(2)
C27 C28 1.41(3)
C27 H27 0.9500
C29 C30 1.602(18)
C29 H29A 0.9900
C29 H29B 0.9900
C30 C31 1.48(5)
C30 H30A 0.9900
C30 H30B 0.9900
C31 C32 1.550(19)
C31 H31A 0.9900
C31 H31B 0.9900
C32 H32A 0.9800
C32 H32B 0.9800
C32 H32C 0.9800
C33 C34 1.42(2)
C34 C42 1.34(2)
C34 C35 1.45(2)
C35 C36 1.42(3)
C35 H35 0.9500
C36 C44 1.28(3)
C37 C38 1.51(3)
C37 H37A 0.9900
C37 H37B 0.9900
C38 C39 1.556(18)
C38 H38A 0.9900
C38 H38B 0.9900
C39 C40 1.57(2)
C39 H39A 0.9900
C39 H39B 0.9900
C40 H40A 0.9800
C40 H40B 0.9800
C40 H40C 0.9800
C41 C42 1.45(2)
C42 C43 1.38(3)
C43 C44 1.30(2)
C43 H43 0.9500
C45 C46 1.78(3)
C45 H45A 0.9900
C45 H45B 0.9900
C46 C47 1.33(4)
C46 H46A 0.9900
C46 H46B 0.9900
C47 C48 1.545(19)
C47 H47A 0.9900
C47 H47B 0.9900
C48 H48A 0.9800
C48 H48B 0.9800
C48 H48C 0.9800
C49 C50 1.49(2)
C50 C51 1.42(3)
C50 C58 1.44(3)
C51 C52 1.30(2)
C51 H51 0.9500
C52 C60 1.53(4)
C53 C54 1.63(3)
C53 H53A 0.9900
C53 H53B 0.9900
C54 C55 1.28(6)
C54 H54A 0.9900
C54 H54B 0.9900
C55 C56 1.56(2)
C55 H55A 0.9900
C55 H55B 0.9900
C56 H56A 0.9800
C56 H56B 0.9800
C56 H56C 0.9800
C57 C58 1.51(3)
C58 C59 1.37(2)
C59 C60 1.41(3)
C59 H59 0.9500
C61 C62 1.573(19)
C61 H61A 0.9900
C61 H61B 0.9900
C62 C63 1.55(2)
C62 H62A 0.9900
C62 H62B 0.9900
C63 C64 1.56(2)
C63 H63A 0.9900
C63 H63B 0.9900
C64 H64A 0.9800
C64 H64B 0.9800
C64 H64C 0.9800
C65 C66 1.49(2)
C66 C74 1.41(2)
C66 C67 1.42(2)
C67 C68 1.33(2)
C67 H67 0.9500
C68 C76 1.44(3)
C69 C70 1.66(4)
C69 H69A 0.9900
C69 H69B 0.9900
C70 C71 1.54(2)
C70 H70A 0.9900
C70 H70B 0.9900
C71 C72 1.55(2)
C71 H71A 0.9900
C71 H71B 0.9900
C72 H72A 0.9800
C72 H72B 0.9800
C72 H72C 0.9800
C73 C74 1.45(2)
C74 C75 1.41(2)
C75 C76 1.44(2)
C75 H75 0.9500
C77 C78 1.57(3)
C77 H77A 0.9900
C77 H77B 0.9900
C78 C79 1.33(4)
C78 H78A 0.9900
C78 H78B 0.9900
C79 C80 1.540(19)
C79 H79A 0.9900
C79 H79B 0.9900
C80 H80A 0.9800
C80 H80B 0.9800
C80 H80C 0.9800
C81 C82 1.50(2)
C82 C83 1.32(2)
C82 C90 1.42(2)
C83 C84 1.40(3)
C83 H83 0.9500
C84 C92 1.41(3)
C85 C86 1.63(3)
C85 H85A 0.9900
C85 H85B 0.9900
C86 C87 1.43(3)
C86 H86A 0.9900
C86 H86B 0.9900
C87 C88 1.560(19)
C87 H87A 0.9900
C87 H87B 0.9900
C88 H88A 0.9800
C88 H88B 0.9800
C88 H88C 0.9800
C89 C90 1.39(2)
C90 C91 1.43(2)
C91 C92 1.31(3)
C91 H91 0.9500
C93 C94 1.530(18)
C93 H93A 0.9900
C93 H93B 0.9900
C94 C95 1.57(4)
C94 H94A 0.9900
C94 H94B 0.9900
C95 C96 1.54(2)
C95 H95A 0.9900
C95 H95B 0.9900
C96 H96A 0.9800
C96 H96B 0.9800
C96 H96C 0.9800
C97 C98 1.42(2)
C98 C106 1.34(2)
C98 C99 1.40(2)
C99 C100 1.23(3)
C99 H99 0.9500
C100 C108 1.45(4)
C101 C102 1.57(4)
C101 H10A 0.9900
C101 H10B 0.9900
C102 C103 1.39(3)
C102 H10C 0.9900
C102 H10D 0.9900
C103 C104 1.561(18)
C103 H10E 0.9900
C103 H10F 0.9900
C104 H10G 0.9800
C104 H10H 0.9800
C104 H10I 0.9800
C105 C106 1.42(2)
C106 C107 1.49(3)
C107 C108 1.49(3)
C107 H107 0.9500
C109 C110 1.59(4)
C109 H10J 0.9900
C109 H10K 0.9900
C110 C111 1.562(18)
C110 H11A 0.9900
C110 H11B 0.9900
C111 C112 1.55(5)
C111 H11C 0.9900
C111 H11D 0.9900
C112 H11E 0.9800
C112 H11F 0.9800
C112 H11G 0.9800
C113 C114 1.52(2)
C114 C115 1.30(2)
C114 C122 1.34(2)
C115 C116 1.42(2)
C115 H115 0.9500
C116 C124 1.44(3)
C117 C118 1.576(17)
C117 H11H 0.9900
C117 H11I 0.9900
C118 H11J 0.9900
C118 H11K 0.9900
C121 C122 1.39(2)
C122 C123 1.39(2)
C123 C124 1.39(2)
C123 H123 0.9500
C125 C126 1.52(3)
C125 H12A 0.9900
C125 H12B 0.9900
C126 C127 1.72(4)
C126 H12C 0.9900
C126 H12D 0.9900
C127 C128 1.77(4)
C127 H12E 0.9900
C127 H12F 0.9900
C128 H12G 0.9800
C128 H12H 0.9800
C128 H12I 0.9800
C129 C130 1.38(2)
C130 C131 1.397(19)
C130 C138 1.45(2)
C131 C132 1.34(2)
C131 H131 0.9500
C132 C140 1.47(2)
C133 C134 1.56(3)
C133 H13C 0.9900
C133 H13D 0.9900
C134 C135 1.28(3)
C134 H13E 0.9900
C134 H13F 0.9900
C135 C136 1.563(19)
C135 H13G 0.9900
C135 H13H 0.9900
C136 H13I 0.9800
C136 H13J 0.9800
C136 H13K 0.9800
C137 C138 1.42(2)
C138 C139 1.385(19)
C139 C140 1.37(2)
C139 H139 0.9500
C141 C142 1.70(3)
C141 H14C 0.9900
C141 H14D 0.9900
C142 C143 1.54(4)
C142 H14E 0.9900
C142 H14F 0.9900
C143 C144 1.547(18)
C143 H14G 0.9900
C143 H14H 0.9900
C144 H14I 0.9800
C144 H14J 0.9800
C144 H14K 0.9800
C145 C146 1.451(18)
C146 C154 1.37(2)
C146 C147 1.399(18)
C147 C148 1.373(19)
C147 H147 0.9500
C148 C156 1.40(2)
C149 C150 1.72(3)
C149 H14L 0.9900
C149 H14M 0.9900
C150 C151 1.38(3)
C150 H15C 0.9900
C150 H15D 0.9900
C151 C152 1.46(3)
C151 H15E 0.9900
C151 H15F 0.9900
C152 H15G 0.9800
C152 H15H 0.9800
C152 H15I 0.9800
C153 C154 1.43(2)
C154 C155 1.423(19)
C155 C156 1.358(19)
C155 H155 0.9500
C157 C158 1.54(2)
C157 H15J 0.9900
C157 H15K 0.9900
C158 C159 1.47(3)
C158 H15L 0.9900
C158 H15M 0.9900
C159 C160 1.58(3)
C159 H15N 0.9900
C159 H15O 0.9900
C160 H16D 0.9800
C160 H16E 0.9800
C160 H16F 0.9800
C161 C162 1.499(19)
C162 C163 1.348(18)
C162 C170 1.401(18)
C163 C164 1.387(18)
C163 H163 0.9500
C164 C172 1.401(19)
C165 C166 1.55(2)
C165 H16G 0.9900
C165 H16H 0.9900
C166 C167 1.32(2)
C166 H16I 0.9900
C166 H16J 0.9900
C167 C168 1.74(3)
C167 H16K 0.9900
C167 H16L 0.9900
C168 H16M 0.9800
C168 H16N 0.9800
C168 H16O 0.9800
C169 C170 1.450(19)
C170 C171 1.358(19)
C171 C172 1.420(19)
C171 H171 0.9500
C173 C174 1.55(3)
C173 H17A 0.9900
C173 H17B 0.9900
C174 C175 1.53(5)
C174 H17C 0.9900
C174 H17D 0.9900
C175 C176 1.46(5)
C175 H17E 0.9900
C175 H17F 0.9900
C176 H17G 0.9800
C176 H17H 0.9800
C176 H17I 0.9800
C177 C178 1.469(19)
C178 C186 1.340(19)
C178 C179 1.371(18)
C179 C180 1.354(19)
C179 H179 0.9500
C180 C188 1.48(2)
C181 C182 1.53(2)
C181 H18A 0.9900
C181 H18B 0.9900
C182 C183 1.48(3)
C182 H18C 0.9900
C182 H18D 0.9900
C183 C184 1.46(3)
C183 H18E 0.9900
C183 H18F 0.9900
C184 H18G 0.9800
C184 H18H 0.9800
C184 H18I 0.9800
C185 C186 1.454(18)
C186 C187 1.401(19)
C187 C188 1.40(2)
C187 H187 0.9500
C189 C190 1.47(2)
C189 H18J 0.9900
C189 H18K 0.9900
C190 C191 1.46(2)
C190 H19A 0.9900
C190 H19B 0.9900
C191 C192 1.58(3)
C191 H19C 0.9900
C191 H19D 0.9900
C192 H19E 0.9800
C192 H19F 0.9800
C192 H19G 0.9800
C193 C194 1.46(2)
C194 C195 1.359(19)
C194 C202 1.459(19)
C195 C196 1.364(18)
C195 H195 0.9500
C196 C204 1.457(19)
C197 C198 1.53(2)
C197 H19H 0.9900
C197 H19I 0.9900
C198 C199 1.53(2)
C198 H19J 0.9900
C198 H19K 0.9900
C199 C200 1.42(3)
C199 H19L 0.9900
C199 H19M 0.9900
C200 H20A 0.9800
C200 H20B 0.9800
C200 H20C 0.9800
C201 C202 1.47(2)
C202 C203 1.339(19)
C203 C204 1.40(2)
C203 H203 0.9500
C205 C206 1.427(19)
C205 H20D 0.9900
C205 H20E 0.9900
C206 C207 1.60(2)
C206 H20F 0.9900
C206 H20G 0.9900
C207 C208 1.47(3)
C207 H20H 0.9900
C207 H20I 0.9900
C208 H20J 0.9800
C208 H20K 0.9800
C208 H20L 0.9800
C209 C210 1.51(2)
C210 C211 1.38(2)
C210 C218 1.39(2)
C211 C212 1.38(2)
C211 H211 0.9500
C212 C220 1.44(3)
C213 C214 1.553(17)
C213 H21C 0.9900
C213 H21D 0.9900
C214 C215 1.516(17)
C214 H21E 0.9900
C214 H21F 0.9900
C215 C216 1.577(17)
C215 H21G 0.9900
C215 H21H 0.9900
C216 H21I 0.9800
C216 H21J 0.9800
C216 H21K 0.9800
C217 C218 1.48(2)
C218 C219 1.41(2)
C219 C220 1.36(2)
C219 H219 0.9500
C221 C222 1.46(3)
C221 H22C 0.9900
C221 H22D 0.9900
C222 C223 1.53(3)
C222 H22E 0.9900
C222 H22F 0.9900
C223 C224 1.519(17)
C223 H22G 0.9900
C223 H22H 0.9900
C224 H22I 0.9800
C224 H22J 0.9800
C224 H22K 0.9800
C225 C226 1.44(2)
C226 C227 1.35(2)
C226 C234 1.48(2)
C227 C228 1.35(2)
C227 H227 0.9500
C228 C236 1.38(2)
C229 C230 1.56(2)
C229 H22L 0.9900
C229 H22M 0.9900
C230 C231 1.46(2)
C230 H23C 0.9900
C230 H23D 0.9900
C231 C232 1.52(3)
C231 H23E 0.9900
C231 H23F 0.9900
C232 H23G 0.9800
C232 H23H 0.9800
C232 H23I 0.9800
C233 C234 1.44(2)
C234 C235 1.41(2)
C235 C236 1.39(2)
C235 H235 0.9500
C237 C238 1.51(2)
C237 H23J 0.9900
C237 H23K 0.9900
C238 C239 1.62(3)
C238 H23L 0.9900
C238 H23M 0.9900
C239 C240 1.56(3)
C239 H23N 0.9900
C239 H23O 0.9900
C240 H24D 0.9800
C240 H24E 0.9800
C240 H24F 0.9800
C241 C242 1.52(2)
C242 C250 1.34(2)
C242 C243 1.40(2)
C243 C244 1.37(2)
C243 H243 0.9500
C244 C252 1.38(2)
C245 C246 1.43(2)
C245 H24G 0.9900
C245 H24H 0.9900
C246 C247 1.66(3)
C246 H24I 0.9900
C246 H24J 0.9900
C247 C248 1.49(3)
C247 H24K 0.9900
C247 H24L 0.9900
C248 H24M 0.9800
C248 H24N 0.9800
C248 H24O 0.9800
C249 C250 1.49(2)
C250 C251 1.36(2)
C251 C252 1.44(2)
C251 H251 0.9500
C253 C254 1.55(2)
C253 H25A 0.9900
C253 H25B 0.9900
C254 C255 1.59(2)
C254 H25C 0.9900
C254 H25D 0.9900
C255 C256 1.536(16)
C255 H25E 0.9900
C255 H25F 0.9900
C256 H25G 0.9800
C256 H25H 0.9800
C256 H25I 0.9800

loop_
_geom_torsion_atom_site_label_1
_geom_torsion_atom_site_label_2
_geom_torsion_atom_site_label_3
_geom_torsion_atom_site_label_4
_geom_torsion
N1 Dy1 Cd1 N17 42.5(6)
N3 Dy1 Cd1 N17 -49.2(5)
N5 Dy1 Cd1 N17 -138.2(5)
N7 Dy1 Cd1 N17 132.9(6)
N9 Dy1 Cd1 N17 67.2(5)
N11 Dy1 Cd1 N17 -21.1(5)
N15 Dy1 Cd1 N17 156.6(5)
N13 Dy1 Cd1 N17 -111.7(5)
N1 Dy1 Cd1 N23 -50.5(6)
N3 Dy1 Cd1 N23 -142.2(5)
N5 Dy1 Cd1 N23 128.8(5)
N7 Dy1 Cd1 N23 39.9(6)
N9 Dy1 Cd1 N23 -25.8(5)
N11 Dy1 Cd1 N23 -114.1(5)
N15 Dy1 Cd1 N23 63.7(5)
N13 Dy1 Cd1 N23 155.3(5)
N1 Dy1 Cd1 N15 -114.1(6)
N3 Dy1 Cd1 N15 154.1(5)
N5 Dy1 Cd1 N15 65.2(5)
N7 Dy1 Cd1 N15 -23.7(6)
N9 Dy1 Cd1 N15 -89.4(5)
N11 Dy1 Cd1 N15 -177.8(5)
N13 Dy1 Cd1 N15 91.7(5)
N1 Dy1 Cd1 N13 154.2(6)
N3 Dy1 Cd1 N13 62.5(5)
N5 Dy1 Cd1 N13 -26.5(6)
N7 Dy1 Cd1 N13 -115.4(6)
N9 Dy1 Cd1 N13 178.9(5)
N11 Dy1 Cd1 N13 90.6(5)
N15 Dy1 Cd1 N13 -91.7(5)
N1 Dy1 Cd1 N11 63.7(6)
N3 Dy1 Cd1 N11 -28.1(6)
N5 Dy1 Cd1 N11 -117.1(6)
N7 Dy1 Cd1 N11 154.0(6)
N9 Dy1 Cd1 N11 88.3(5)
N15 Dy1 Cd1 N11 177.8(5)
N13 Dy1 Cd1 N11 -90.6(5)
N1 Dy1 Cd1 N21 -140.3(6)
N3 Dy1 Cd1 N21 128.0(5)
N5 Dy1 Cd1 N21 39.0(5)
N7 Dy1 Cd1 N21 -49.9(6)
N9 Dy1 Cd1 N21 -115.6(5)
N11 Dy1 Cd1 N21 156.1(5)
N15 Dy1 Cd1 N21 -26.2(5)
N13 Dy1 Cd1 N21 65.5(5)
N1 Dy1 Cd1 N9 -24.7(6)
N3 Dy1 Cd1 N9 -116.5(5)
N5 Dy1 Cd1 N9 154.6(5)
N7 Dy1 Cd1 N9 65.7(6)
N11 Dy1 Cd1 N9 -88.3(5)
N15 Dy1 Cd1 N9 89.4(5)
N13 Dy1 Cd1 N9 -178.9(5)
N1 Dy1 Cd1 N19 132.6(6)
N3 Dy1 Cd1 N19 40.8(5)
N5 Dy1 Cd1 N19 -48.1(5)
N7 Dy1 Cd1 N19 -137.0(6)
N9 Dy1 Cd1 N19 157.3(5)
N11 Dy1 Cd1 N19 68.9(5)
N15 Dy1 Cd1 N19 -113.3(5)
N13 Dy1 Cd1 N19 -21.7(5)
N1 Dy1 Cd1 Dy2 153.7(14)
N3 Dy1 Cd1 Dy2 61.9(14)
N5 Dy1 Cd1 Dy2 -27.1(14)
N7 Dy1 Cd1 Dy2 -116.0(14)
N9 Dy1 Cd1 Dy2 178(88)
N11 Dy1 Cd1 Dy2 90.0(14)
N15 Dy1 Cd1 Dy2 -92.2(14)
N13 Dy1 Cd1 Dy2 -0.6(14)
N17 Cd1 Dy2 N27 -115.7(5)
N23 Cd1 Dy2 N27 -24.3(5)
N15 Cd1 Dy2 N27 41.1(5)
N13 Cd1 Dy2 N27 131.5(5)
N11 Cd1 Dy2 N27 -139.2(5)
N21 Cd1 Dy2 N27 64.9(5)
N9 Cd1 Dy2 N27 -49.6(5)
N19 Cd1 Dy2 N27 153.6(5)
Dy1 Cd1 Dy2 N27 132.1(14)
N17 Cd1 Dy2 N29 153.6(5)
N23 Cd1 Dy2 N29 -115.0(5)
N15 Cd1 Dy2 N29 -49.6(5)
N13 Cd1 Dy2 N29 40.8(5)
N11 Cd1 Dy2 N29 130.2(5)
N21 Cd1 Dy2 N29 -25.7(5)
N9 Cd1 Dy2 N29 -140.3(5)
N19 Cd1 Dy2 N29 62.9(5)
Dy1 Cd1 Dy2 N29 41.4(14)
N17 Cd1 Dy2 N31 63.2(5)
N23 Cd1 Dy2 N31 154.5(5)
N15 Cd1 Dy2 N31 -140.1(5)
N13 Cd1 Dy2 N31 -49.6(5)
N11 Cd1 Dy2 N31 39.7(6)
N21 Cd1 Dy2 N31 -116.2(5)
N9 Cd1 Dy2 N31 129.2(5)
N19 Cd1 Dy2 N31 -27.6(5)
Dy1 Cd1 Dy2 N31 -49.1(14)
N17 Cd1 Dy2 N25 -25.5(5)
N23 Cd1 Dy2 N25 65.9(5)
N15 Cd1 Dy2 N25 131.3(5)
N13 Cd1 Dy2 N25 -138.3(5)
N11 Cd1 Dy2 N25 -49.0(5)
N21 Cd1 Dy2 N25 155.1(5)
N9 Cd1 Dy2 N25 40.6(5)
N19 Cd1 Dy2 N25 -116.2(5)
Dy1 Cd1 Dy2 N25 -137.7(14)
N23 Cd1 Dy2 N17 91.4(5)
N15 Cd1 Dy2 N17 156.7(5)
N13 Cd1 Dy2 N17 -112.8(5)
N11 Cd1 Dy2 N17 -23.5(5)
N21 Cd1 Dy2 N17 -179.4(5)
N9 Cd1 Dy2 N17 66.1(5)
N19 Cd1 Dy2 N17 -90.7(5)
Dy1 Cd1 Dy2 N17 -112.2(14)
N17 Cd1 Dy2 N19 90.7(5)
N23 Cd1 Dy2 N19 -177.9(5)
N15 Cd1 Dy2 N19 -112.5(5)
N13 Cd1 Dy2 N19 -22.1(5)
N11 Cd1 Dy2 N19 67.2(5)
N21 Cd1 Dy2 N19 -88.7(5)
N9 Cd1 Dy2 N19 156.8(5)
Dy1 Cd1 Dy2 N19 -21.5(14)
N17 Cd1 Dy2 N23 -91.4(5)
N15 Cd1 Dy2 N23 65.4(5)
N13 Cd1 Dy2 N23 155.8(5)
N11 Cd1 Dy2 N23 -114.9(5)
N21 Cd1 Dy2 N23 89.2(5)
N9 Cd1 Dy2 N23 -25.3(5)
N19 Cd1 Dy2 N23 177.9(5)
Dy1 Cd1 Dy2 N23 156.4(14)
N17 Cd1 Dy2 N21 179.4(5)
N23 Cd1 Dy2 N21 -89.2(5)
N15 Cd1 Dy2 N21 -23.9(5)
N13 Cd1 Dy2 N21 66.6(5)
N11 Cd1 Dy2 N21 155.9(5)
N9 Cd1 Dy2 N21 -114.6(5)
N19 Cd1 Dy2 N21 88.7(5)
Dy1 Cd1 Dy2 N21 67.1(14)
N3 Dy1 N1 C1 -169.7(15)
N5 Dy1 N1 C1 -108.2(14)
N7 Dy1 N1 C1 -46.6(14)
N9 Dy1 N1 C1 51.9(14)
N11 Dy1 N1 C1 114.6(14)
N15 Dy1 N1 C1 9.4(16)
N13 Dy1 N1 C1 136.7(15)
Cd1 Dy1 N1 C1 71.1(15)
N3 Dy1 N1 C9 45.3(12)
N5 Dy1 N1 C9 106.8(12)
N7 Dy1 N1 C9 168.4(13)
N9 Dy1 N1 C9 -93.1(12)
N11 Dy1 N1 C9 -30.4(12)
N15 Dy1 N1 C9 -135.6(11)
N13 Dy1 N1 C9 -8(2)
Cd1 Dy1 N1 C9 -73.9(12)
N1 Dy1 N3 C17 -50.3(12)
N5 Dy1 N3 C17 -171.0(13)
N7 Dy1 N3 C17 -110.2(13)
N9 Dy1 N3 C17 7.5(14)
N11 Dy1 N3 C17 50.2(12)
N15 Dy1 N3 C17 131.5(13)
N13 Dy1 N3 C17 113.1(12)
Cd1 Dy1 N3 C17 71.8(12)
N1 Dy1 N3 C25 169.8(14)
N5 Dy1 N3 C25 49.1(13)
N7 Dy1 N3 C25 110.0(13)
N9 Dy1 N3 C25 -132.4(13)
N11 Dy1 N3 C25 -89.6(13)
N15 Dy1 N3 C25 -8(2)
N13 Dy1 N3 C25 -26.8(13)
Cd1 Dy1 N3 C25 -68.1(14)
N1 Dy1 N5 C33 -109.7(12)
N3 Dy1 N5 C33 -48.2(11)
N7 Dy1 N5 C33 -170.9(12)
N9 Dy1 N5 C33 134.9(13)
N11 Dy1 N5 C33 8.8(13)
N15 Dy1 N5 C33 113.3(12)
N13 Dy1 N5 C33 51.2(11)
Cd1 Dy1 N5 C33 70.9(12)
N1 Dy1 N5 C41 105.3(11)
N3 Dy1 N5 C41 166.8(11)
N7 Dy1 N5 C41 44.1(10)
N9 Dy1 N5 C41 -10.1(17)
N11 Dy1 N5 C41 -136.1(10)
N15 Dy1 N5 C41 -31.7(11)
N13 Dy1 N5 C41 -93.8(11)
Cd1 Dy1 N5 C41 -74.1(11)
N1 Dy1 N7 C57 44.7(11)
N3 Dy1 N7 C57 104.8(11)
N5 Dy1 N7 C57 165.4(12)
N9 Dy1 N7 C57 -32.1(11)
N11 Dy1 N7 C57 -14.0(18)
N15 Dy1 N7 C57 -94.8(11)
N13 Dy1 N7 C57 -136.8(11)
Cd1 Dy1 N7 C57 -77.1(11)
N1 Dy1 N7 C49 -163.0(12)
N3 Dy1 N7 C49 -102.8(11)
N5 Dy1 N7 C49 -42.2(11)
N9 Dy1 N7 C49 120.3(11)
N11 Dy1 N7 C49 138.3(12)
N15 Dy1 N7 C49 57.5(11)
N13 Dy1 N7 C49 15.5(14)
Cd1 Dy1 N7 C49 75.2(12)
N1 Dy1 N9 C73 45.5(10)
N3 Dy1 N9 C73 -9.6(12)
N5 Dy1 N9 C73 166.6(10)
N7 Dy1 N9 C73 115.7(10)
N11 Dy1 N9 C73 -56.9(10)
N15 Dy1 N9 C73 -169.6(11)
N13 Dy1 N9 C73 -113.7(10)
Cd1 Dy1 N9 C73 -114.5(11)
N1 Dy1 N9 C65 -87.3(10)
N3 Dy1 N9 C65 -142.4(9)
N5 Dy1 N9 C65 33.8(16)
N7 Dy1 N9 C65 -17.1(10)
N11 Dy1 N9 C65 170.3(11)
N15 Dy1 N9 C65 57.7(9)
N13 Dy1 N9 C65 113.6(10)
Cd1 Dy1 N9 C65 112.7(10)
N1 Dy1 N9 Cd1 159.9(5)
N3 Dy1 N9 Cd1 104.8(4)
N5 Dy1 N9 Cd1 -79.0(11)
N7 Dy1 N9 Cd1 -129.8(4)
N11 Dy1 N9 Cd1 57.5(3)
N15 Dy1 N9 Cd1 -55.1(3)
N13 Dy1 N9 Cd1 0.8(4)
N17 Cd1 N9 C73 -14.7(10)
N23 Cd1 N9 C73 -79.9(9)
N15 Cd1 N9 C73 177.3(10)
N13 Cd1 N9 C73 118.6(9)
N11 Cd1 N9 C73 61.8(9)
N21 Cd1 N9 C73 -130.9(9)
N19 Cd1 N9 C73 30.8(17)
Dy1 Cd1 N9 C73 119.5(10)
Dy2 Cd1 N9 C73 -60.5(10)
N17 Cd1 N9 C65 108.3(10)
N23 Cd1 N9 C65 43.1(10)
N15 Cd1 N9 C65 -59.8(10)
N13 Cd1 N9 C65 -118.4(10)
N11 Cd1 N9 C65 -175.2(12)
N21 Cd1 N9 C65 -8.0(12)
N19 Cd1 N9 C65 153.8(12)
Dy1 Cd1 N9 C65 -117.6(11)
Dy2 Cd1 N9 C65 62.5(11)
N17 Cd1 N9 Dy1 -134.1(3)
N23 Cd1 N9 Dy1 160.7(4)
N15 Cd1 N9 Dy1 57.8(4)
N13 Cd1 N9 Dy1 -0.8(4)
N11 Cd1 N9 Dy1 -57.7(4)
N21 Cd1 N9 Dy1 109.6(4)
N19 Cd1 N9 Dy1 -88.6(11)
Dy2 Cd1 N9 Dy1 -179.94(5)
N1 Dy1 N11 C89 114.4(11)
N3 Dy1 N11 C89 44.3(10)
N5 Dy1 N11 C89 -10.3(12)
N7 Dy1 N11 C89 169.1(11)
N9 Dy1 N11 C89 -171.0(11)
N15 Dy1 N11 C89 -113.8(10)
N13 Dy1 N11 C89 -57.1(10)
Cd1 Dy1 N11 C89 -112.2(11)
N1 Dy1 N11 C81 -17.9(11)
N3 Dy1 N11 C81 -88.1(11)
N5 Dy1 N11 C81 -142.7(10)
N7 Dy1 N11 C81 36.7(16)
N9 Dy1 N11 C81 56.6(10)
N15 Dy1 N11 C81 113.8(11)
N13 Dy1 N11 C81 170.5(12)
Cd1 Dy1 N11 C81 115.4(11)
N1 Dy1 N11 Cd1 -133.4(4)
N3 Dy1 N11 Cd1 156.4(5)
N5 Dy1 N11 Cd1 101.9(5)
N7 Dy1 N11 Cd1 -78.8(11)
N9 Dy1 N11 Cd1 -58.8(3)
N15 Dy1 N11 Cd1 -1.7(4)
N13 Dy1 N11 Cd1 55.1(4)
N17 Cd1 N11 C89 -74.4(12)
N23 Cd1 N11 C89 -125.9(11)
N15 Cd1 N11 C89 123.4(12)
N13 Cd1 N11 C89 64.3(12)
N21 Cd1 N11 C89 30(2)
N9 Cd1 N11 C89 178.5(13)
N19 Cd1 N11 C89 -10.5(12)
Dy1 Cd1 N11 C89 121.6(13)
Dy2 Cd1 N11 C89 -56.5(13)
N17 Cd1 N11 C81 44.6(11)
N23 Cd1 N11 C81 -7.0(13)
N15 Cd1 N11 C81 -117.7(11)
N13 Cd1 N11 C81 -176.8(12)
N21 Cd1 N11 C81 148.9(12)
N9 Cd1 N11 C81 -62.5(10)
N19 Cd1 N11 C81 108.4(11)
Dy1 Cd1 N11 C81 -119.4(11)
Dy2 Cd1 N11 C81 62.5(11)
N17 Cd1 N11 Dy1 164.0(4)
N23 Cd1 N11 Dy1 112.5(5)
N15 Cd1 N11 Dy1 1.7(4)
N13 Cd1 N11 Dy1 -57.4(4)
N21 Cd1 N11 Dy1 -91.7(12)
N9 Cd1 N11 Dy1 56.9(3)
N19 Cd1 N11 Dy1 -132.2(3)
Dy2 Cd1 N11 Dy1 -178.11(4)
N17 Cd1 N13 C97 -3.0(12)
N23 Cd1 N13 C97 143.3(12)
N15 Cd1 N13 C97 -173.2(11)
N11 Cd1 N13 C97 -61.0(10)
N21 Cd1 N13 C97 108.6(10)
N9 Cd1 N13 C97 -116.2(10)
N19 Cd1 N13 C97 46.1(10)
Dy1 Cd1 N13 C97 -117.1(11)
Dy2 Cd1 N13 C97 62.9(11)
N17 Cd1 N13 C105 -129.7(10)
N23 Cd1 N13 C105 16.5(17)
N15 Cd1 N13 C105 60.1(10)
N11 Cd1 N13 C105 172.2(12)
N21 Cd1 N13 C105 -18.1(11)
N9 Cd1 N13 C105 117.0(10)
N19 Cd1 N13 C105 -80.7(10)
Dy1 Cd1 N13 C105 116.2(11)
Dy2 Cd1 N13 C105 -63.8(11)
N17 Cd1 N13 Dy1 114.1(4)
N23 Cd1 N13 Dy1 -99.7(10)
N15 Cd1 N13 Dy1 -56.1(4)
N11 Cd1 N13 Dy1 56.0(4)
N21 Cd1 N13 Dy1 -134.4(3)
N9 Cd1 N13 Dy1 0.8(4)
N19 Cd1 N13 Dy1 163.1(4)
Dy2 Cd1 N13 Dy1 179.98(4)
N1 Dy1 N13 C97 34.7(17)
N3 Dy1 N13 C97 -15.5(11)
N5 Dy1 N13 C97 -85.9(11)
N7 Dy1 N13 C97 -141.3(10)
N9 Dy1 N13 C97 115.9(11)
N11 Dy1 N13 C97 59.1(10)
N15 Dy1 N13 C97 172.0(12)
Cd1 Dy1 N13 C97 116.8(11)
N1 Dy1 N13 C105 163.4(12)
N3 Dy1 N13 C105 113.2(11)
N5 Dy1 N13 C105 42.8(11)
N7 Dy1 N13 C105 -12.6(13)
N9 Dy1 N13 C105 -115.4(11)
N11 Dy1 N13 C105 -172.2(12)
N15 Dy1 N13 C105 -59.3(11)
Cd1 Dy1 N13 C105 -114.5(12)
N1 Dy1 N13 Cd1 -82.1(12)
N3 Dy1 N13 Cd1 -132.3(4)
N5 Dy1 N13 Cd1 157.3(5)
N7 Dy1 N13 Cd1 102.0(5)
N9 Dy1 N13 Cd1 -0.9(4)
N11 Dy1 N13 Cd1 -57.7(4)
N15 Dy1 N13 Cd1 55.2(4)
N17 Cd1 N15 C113 146.5(12)
N23 Cd1 N15 C113 107.9(10)
N13 Cd1 N15 C113 -59.1(10)
N11 Cd1 N15 C113 -117.4(11)
N21 Cd1 N15 C113 44.1(10)
N9 Cd1 N15 C113 -171.9(12)
N19 Cd1 N15 C113 -4.4(13)
Dy1 Cd1 N15 C113 -115.7(11)
Dy2 Cd1 N15 C113 62.4(11)
N17 Cd1 N15 C121 19.6(18)
N23 Cd1 N15 C121 -19.0(10)
N13 Cd1 N15 C121 174.0(10)
N11 Cd1 N15 C121 115.7(9)
N21 Cd1 N15 C121 -82.8(9)
N9 Cd1 N15 C121 61.2(9)
N19 Cd1 N15 C121 -131.3(9)
Dy1 Cd1 N15 C121 117.4(10)
Dy2 Cd1 N15 C121 -64.5(10)
N17 Cd1 N15 Dy1 -97.8(11)
N23 Cd1 N15 Dy1 -136.4(3)
N13 Cd1 N15 Dy1 56.6(3)
N11 Cd1 N15 Dy1 -1.7(4)
N21 Cd1 N15 Dy1 159.8(4)
N9 Cd1 N15 Dy1 -56.1(3)
N19 Cd1 N15 Dy1 111.3(4)
Dy2 Cd1 N15 Dy1 178.13(4)
N1 Dy1 N15 C113 -136.7(11)
N3 Dy1 N15 C113 41.1(17)
N5 Dy1 N15 C113 -12.6(11)
N7 Dy1 N15 C113 -83.2(11)
N9 Dy1 N15 C113 176.1(12)
N11 Dy1 N15 C113 118.7(11)
N13 Dy1 N15 C113 61.5(10)
Cd1 Dy1 N15 C113 116.9(11)
N1 Dy1 N15 C121 -12.0(12)
N3 Dy1 N15 C121 165.7(11)
N5 Dy1 N15 C121 112.1(10)
N7 Dy1 N15 C121 41.4(10)
N9 Dy1 N15 C121 -59.3(10)
N11 Dy1 N15 C121 -116.7(10)
N13 Dy1 N15 C121 -173.8(11)
Cd1 Dy1 N15 C121 -118.4(11)
N1 Dy1 N15 Cd1 106.4(5)
N3 Dy1 N15 Cd1 -75.9(12)
N5 Dy1 N15 Cd1 -129.5(4)
N7 Dy1 N15 Cd1 159.8(5)
N9 Dy1 N15 Cd1 59.1(4)
N11 Dy1 N15 Cd1 1.7(4)
N13 Dy1 N15 Cd1 -55.4(3)
N23 Cd1 N17 C129 61.6(9)
N15 Cd1 N17 C129 19.7(17)
N13 Cd1 N17 C129 -129.6(8)
N11 Cd1 N17 C129 -78.7(9)
N21 Cd1 N17 C129 119.4(9)
N9 Cd1 N17 C129 -18.0(9)
N19 Cd1 N17 C129 175.6(10)
Dy1 Cd1 N17 C129 -62.8(9)
Dy2 Cd1 N17 C129 118.9(10)
N23 Cd1 N17 C137 -171.9(10)
N15 Cd1 N17 C137 146.1(12)
N13 Cd1 N17 C137 -3.1(11)
N11 Cd1 N17 C137 47.7(9)
N21 Cd1 N17 C137 -114.2(10)
N9 Cd1 N17 C137 108.4(9)
N19 Cd1 N17 C137 -58.0(9)
Dy1 Cd1 N17 C137 63.6(10)
Dy2 Cd1 N17 C137 -114.7(10)
N23 Cd1 N17 Dy2 -57.3(3)
N15 Cd1 N17 Dy2 -99.2(11)
N13 Cd1 N17 Dy2 111.5(4)
N11 Cd1 N17 Dy2 162.4(4)
N21 Cd1 N17 Dy2 0.5(4)
N9 Cd1 N17 Dy2 -136.9(3)
N19 Cd1 N17 Dy2 56.7(3)
Dy1 Cd1 N17 Dy2 178.26(4)
N27 Dy2 N17 C129 -16.4(11)
N29 Dy2 N17 C129 163.6(10)
N31 Dy2 N17 C129 109.5(10)
N25 Dy2 N17 C129 40.1(9)
N19 Dy2 N17 C129 -177.0(10)
N23 Dy2 N17 C129 -63.0(9)
N21 Dy2 N17 C129 -118.7(10)
Cd1 Dy2 N17 C129 -118.2(10)
N27 Dy2 N17 C137 -140.1(9)
N29 Dy2 N17 C137 39.9(15)
N31 Dy2 N17 C137 -14.3(9)
N25 Dy2 N17 C137 -83.6(9)
N19 Dy2 N17 C137 59.2(9)
N23 Dy2 N17 C137 173.2(10)
N21 Dy2 N17 C137 117.6(9)
Cd1 Dy2 N17 C137 118.1(10)
N27 Dy2 N17 Cd1 101.8(5)
N29 Dy2 N17 Cd1 -78.2(10)
N31 Dy2 N17 Cd1 -132.4(4)
N25 Dy2 N17 Cd1 158.3(4)
N19 Dy2 N17 Cd1 -58.9(3)
N23 Dy2 N17 Cd1 55.2(3)
N21 Dy2 N17 Cd1 -0.5(4)
N27 Dy2 N19 C145 163.2(10)
N29 Dy2 N19 C145 113.2(9)
N31 Dy2 N19 C145 43.4(9)
N25 Dy2 N19 C145 -10.0(11)
N17 Dy2 N19 C145 -59.7(9)
N23 Dy2 N19 C145 -115.3(9)
N21 Dy2 N19 C145 -171.5(10)
Cd1 Dy2 N19 C145 -113.7(10)
N27 Dy2 N19 C153 34.3(15)
N29 Dy2 N19 C153 -15.7(9)
N31 Dy2 N19 C153 -85.6(9)
N25 Dy2 N19 C153 -139.0(9)
N17 Dy2 N19 C153 171.4(10)
N23 Dy2 N19 C153 115.8(9)
N21 Dy2 N19 C153 59.6(9)
Cd1 Dy2 N19 C153 117.3(10)
N27 Dy2 N19 Cd1 -83.0(10)
N29 Dy2 N19 Cd1 -133.0(4)
N31 Dy2 N19 Cd1 157.1(4)
N25 Dy2 N19 Cd1 103.7(4)
N17 Dy2 N19 Cd1 54.0(3)
N23 Dy2 N19 Cd1 -1.6(4)
N21 Dy2 N19 Cd1 -57.7(3)
N17 Cd1 N19 C145 56.9(9)
N23 Cd1 N19 C145 115.7(9)
N15 Cd1 N19 C145 -132.4(9)
N13 Cd1 N19 C145 -83.2(9)
N11 Cd1 N19 C145 -20.8(10)
N21 Cd1 N19 C145 172.3(10)
N9 Cd1 N19 C145 7.2(17)
Dy1 Cd1 N19 C145 -66.6(10)
Dy2 Cd1 N19 C145 114.0(10)
N17 Cd1 N19 C153 -170.6(10)
N23 Cd1 N19 C153 -111.9(9)
N15 Cd1 N19 C153 0.0(11)
N13 Cd1 N19 C153 49.2(9)
N11 Cd1 N19 C153 111.7(9)
N21 Cd1 N19 C153 -55.3(9)
N9 Cd1 N19 C153 139.6(12)
Dy1 Cd1 N19 C153 65.8(10)
Dy2 Cd1 N19 C153 -113.6(10)
N17 Cd1 N19 Dy2 -57.1(3)
N23 Cd1 N19 Dy2 1.7(4)
N15 Cd1 N19 Dy2 113.6(4)
N13 Cd1 N19 Dy2 162.7(4)
N11 Cd1 N19 Dy2 -134.8(4)
N21 Cd1 N19 Dy2 58.3(3)
N9 Cd1 N19 Dy2 -106.9(11)
Dy1 Cd1 N19 Dy2 179.33(4)
N17 Cd1 N21 C169 -117.7(10)
N23 Cd1 N21 C169 -59.0(10)
N15 Cd1 N21 C169 44.7(10)
N13 Cd1 N21 C169 109.4(10)
N11 Cd1 N21 C169 140.7(13)
N9 Cd1 N21 C169 -0.7(12)
N19 Cd1 N21 C169 -174.7(11)
Dy1 Cd1 N21 C169 64.5(11)
Dy2 Cd1 N21 C169 -117.2(11)
N17 Cd1 N21 C161 112.3(10)
N23 Cd1 N21 C161 171.0(11)
N15 Cd1 N21 C161 -85.3(10)
N13 Cd1 N21 C161 -20.6(10)
N11 Cd1 N21 C161 10.7(18)
N9 Cd1 N21 C161 -130.7(9)
N19 Cd1 N21 C161 55.3(9)
Dy1 Cd1 N21 C161 -65.5(10)
Dy2 Cd1 N21 C161 112.8(10)
N17 Cd1 N21 Dy2 -0.5(4)
N23 Cd1 N21 Dy2 58.2(3)
N15 Cd1 N21 Dy2 161.9(4)
N13 Cd1 N21 Dy2 -133.4(3)
N11 Cd1 N21 Dy2 -102.1(12)
N9 Cd1 N21 Dy2 116.5(4)
N19 Cd1 N21 Dy2 -57.5(3)
Dy1 Cd1 N21 Dy2 -178.31(4)
N27 Dy2 N21 C169 -16.7(10)
N29 Dy2 N21 C169 -87.4(10)
N31 Dy2 N21 C169 -140.6(9)
N25 Dy2 N21 C169 35.8(15)
N17 Dy2 N21 C169 114.4(9)
N19 Dy2 N21 C169 172.6(10)
N23 Dy2 N21 C169 59.0(9)
Cd1 Dy2 N21 C169 113.9(10)
N27 Dy2 N21 C161 114.9(8)
N29 Dy2 N21 C161 44.2(8)
N31 Dy2 N21 C161 -9.1(10)
N25 Dy2 N21 C161 167.3(10)
N17 Dy2 N21 C161 -114.1(8)
N19 Dy2 N21 C161 -55.9(8)
N23 Dy2 N21 C161 -169.5(9)
Cd1 Dy2 N21 C161 -114.6(9)
N27 Dy2 N21 Cd1 -130.6(4)
N29 Dy2 N21 Cd1 158.7(4)
N31 Dy2 N21 Cd1 105.5(4)
N25 Dy2 N21 Cd1 -78.1(10)
N17 Dy2 N21 Cd1 0.5(3)
N19 Dy2 N21 Cd1 58.7(3)
N23 Dy2 N21 Cd1 -54.9(3)
N17 Cd1 N23 C177 174.9(9)
N15 Cd1 N23 C177 -17.0(9)
N13 Cd1 N23 C177 22.8(15)
N11 Cd1 N23 C177 -127.3(9)
N21 Cd1 N23 C177 60.9(9)
N9 Cd1 N23 C177 -79.8(9)
N19 Cd1 N23 C177 116.9(9)
Dy1 Cd1 N23 C177 -60.8(9)
Dy2 Cd1 N23 C177 118.5(9)
N17 Cd1 N23 C185 -60.9(8)
N15 Cd1 N23 C185 107.2(9)
N13 Cd1 N23 C185 147.0(11)
N11 Cd1 N23 C185 -3.1(11)
N21 Cd1 N23 C185 -175.0(9)
N9 Cd1 N23 C185 44.4(8)
N19 Cd1 N23 C185 -119.0(9)
Dy1 Cd1 N23 C185 63.4(9)
Dy2 Cd1 N23 C185 -117.3(9)
N17 Cd1 N23 Dy2 56.4(3)
N15 Cd1 N23 Dy2 -135.5(3)
N13 Cd1 N23 Dy2 -95.7(10)
N11 Cd1 N23 Dy2 114.2(4)
N21 Cd1 N23 Dy2 -57.6(3)
N9 Cd1 N23 Dy2 161.7(3)
N19 Cd1 N23 Dy2 -1.6(4)
Dy1 Cd1 N23 Dy2 -179.25(5)
N27 Dy2 N23 C177 45.0(10)
N29 Dy2 N23 C177 -10.3(12)
N31 Dy2 N23 C177 169.3(10)
N25 Dy2 N23 C177 116.2(10)
N17 Dy2 N23 C177 -169.7(11)
N19 Dy2 N23 C177 -112.8(10)
N21 Dy2 N23 C177 -55.5(9)
Cd1 Dy2 N23 C177 -114.5(10)
N27 Dy2 N23 C185 -85.2(9)
N29 Dy2 N23 C185 -140.5(8)
N31 Dy2 N23 C185 39.1(15)
N25 Dy2 N23 C185 -14.0(9)
N17 Dy2 N23 C185 60.1(8)
N19 Dy2 N23 C185 117.0(8)
N21 Dy2 N23 C185 174.3(9)
Cd1 Dy2 N23 C185 115.3(9)
N27 Dy2 N23 Cd1 159.5(4)
N29 Dy2 N23 Cd1 104.2(5)
N31 Dy2 N23 Cd1 -76.2(10)
N25 Dy2 N23 Cd1 -129.3(4)
N17 Dy2 N23 Cd1 -55.2(3)
N19 Dy2 N23 Cd1 1.7(4)
N21 Dy2 N23 Cd1 59.0(3)
N27 Dy2 N25 C201 45.8(11)
N29 Dy2 N25 C201 107.6(11)
N31 Dy2 N25 C201 167.1(12)
N17 Dy2 N25 C201 -92.0(11)
N19 Dy2 N25 C201 -136.8(10)
N23 Dy2 N25 C201 -30.8(11)
N21 Dy2 N25 C201 -9.9(17)
Cd1 Dy2 N25 C201 -73.2(11)
N27 Dy2 N25 C193 -164.2(12)
N29 Dy2 N25 C193 -102.4(11)
N31 Dy2 N25 C193 -42.8(11)
N17 Dy2 N25 C193 58.0(11)
N19 Dy2 N25 C193 13.2(13)
N23 Dy2 N25 C193 119.2(11)
N21 Dy2 N25 C193 140.1(11)
Cd1 Dy2 N25 C193 76.8(11)
N29 Dy2 N27 C209 -167.8(11)
N31 Dy2 N27 C209 -107.4(10)
N25 Dy2 N27 C209 -46.6(10)
N17 Dy2 N27 C209 12.2(12)
N19 Dy2 N27 C209 138.8(11)
N23 Dy2 N27 C209 53.7(10)
N21 Dy2 N27 C209 115.9(10)
Cd1 Dy2 N27 C209 71.6(11)
N29 Dy2 N27 C217 47.5(10)
N31 Dy2 N27 C217 107.9(11)
N25 Dy2 N27 C217 168.6(11)
N17 Dy2 N27 C217 -132.5(10)
N19 Dy2 N27 C217 -5.9(17)
N23 Dy2 N27 C217 -91.1(11)
N21 Dy2 N27 C217 -28.8(11)
Cd1 Dy2 N27 C217 -73.2(11)
N27 Dy2 N29 C233 169.3(11)
N31 Dy2 N29 C233 47.5(10)
N25 Dy2 N29 C233 107.1(11)
N17 Dy2 N29 C233 -10.7(17)
N19 Dy2 N29 C233 -28.3(11)
N23 Dy2 N29 C233 -132.6(10)
N21 Dy2 N29 C233 -92.1(11)
Cd1 Dy2 N29 C233 -72.2(11)
N27 Dy2 N29 C225 -45.7(11)
N31 Dy2 N29 C225 -167.4(12)
N25 Dy2 N29 C225 -107.9(11)
N17 Dy2 N29 C225 134.3(11)
N19 Dy2 N29 C225 116.7(11)
N23 Dy2 N29 C225 12.4(13)
N21 Dy2 N29 C225 52.9(10)
Cd1 Dy2 N29 C225 72.9(11)
N27 Dy2 N31 C241 -103.9(10)
N29 Dy2 N31 C241 -43.0(10)
N25 Dy2 N31 C241 -165.7(11)
N17 Dy2 N31 C241 118.4(10)
N19 Dy2 N31 C241 55.6(10)
N23 Dy2 N31 C241 137.3(12)
N21 Dy2 N31 C241 12.9(12)
Cd1 Dy2 N31 C241 77.2(11)
N27 Dy2 N31 C249 105.3(11)
N29 Dy2 N31 C249 166.2(12)
N25 Dy2 N31 C249 43.6(11)
N17 Dy2 N31 C249 -32.3(11)
N19 Dy2 N31 C249 -95.2(11)
N23 Dy2 N31 C249 -13.5(18)
N21 Dy2 N31 C249 -137.8(10)
Cd1 Dy2 N31 C249 -73.6(12)
C57 N8 C1 C2 -172.1(17)
C57 N8 C1 N1 5(3)
C9 N1 C1 N8 -175.8(15)
Dy1 N1 C1 N8 34(2)
C9 N1 C1 C2 1.4(18)
Dy1 N1 C1 C2 -148.5(12)
N8 C1 C2 C10 179.0(16)
N1 C1 C2 C10 2(2)
N8 C1 C2 C3 -11(3)
N1 C1 C2 C3 172.1(16)
C10 C2 C3 C4 -3(2)
C1 C2 C3 C4 -172.7(18)
C5 O1 C4 C3 -4(3)
C5 O1 C4 C12 -178.7(15)
C2 C3 C4 O1 -177.1(16)
C2 C3 C4 C12 -2(2)
C4 O1 C5 C6 -178.7(16)
O1 C5 C6 C7 -179.9(19)
C5 C6 C7 C8 170(4)
C17 N2 C9 N1 -1(3)
C17 N2 C9 C10 178.3(13)
C1 N1 C9 N2 175.4(16)
Dy1 N1 C9 N2 -34(2)
C1 N1 C9 C10 -3.9(16)
Dy1 N1 C9 C10 147.1(9)
C1 C2 C10 C11 -179.5(15)
C3 C2 C10 C11 9(3)
C1 C2 C10 C9 -4.3(18)
C3 C2 C10 C9 -175.8(13)
C12 C11 C10 C2 -7(3)
C12 C11 C10 C9 178.6(14)
N2 C9 C10 C2 -174.1(16)
N1 C9 C10 C2 5.2(16)
N2 C9 C10 C11 1(3)
N1 C9 C10 C11 -179.6(15)
C10 C11 C12 O2 -174.8(14)
C10 C11 C12 C4 0(2)
C13 O2 C12 C11 7(2)
C13 O2 C12 C4 -168.8(14)
O1 C4 C12 C11 179.6(15)
C3 C4 C12 C11 4(3)
O1 C4 C12 O2 -5(2)
C3 C4 C12 O2 179.9(14)
C12 O2 C13 C14 75(2)
O2 C13 C14 C15 55(4)
C13 C14 C15 C16 -165(3)
C25 N3 C17 N2 -172.4(13)
Dy1 N3 C17 N2 42.5(19)
C25 N3 C17 C18 -0.5(18)
Dy1 N3 C17 C18 -145.5(10)
C9 N2 C17 N3 -4(2)
C9 N2 C17 C18 -175.4(16)
N3 C17 C18 C26 6(2)
N2 C17 C18 C26 178.2(14)
N3 C17 C18 C19 178.3(17)
N2 C17 C18 C19 -9(3)
C26 C18 C19 C20 0(3)
C17 C18 C19 C20 -171.0(17)
C18 C19 C20 C28 -1(3)
C18 C19 C20 O3 -179.4(16)
C21 O3 C20 C19 -4(3)
C21 O3 C20 C28 177.1(17)
C20 O3 C21 C22 175.9(17)
O3 C21 C22 C23 161(2)
C21 C22 C23 C24 -95(5)
C33 N4 C25 N3 -1(2)
C33 N4 C25 C26 179.4(14)
C17 N3 C25 N4 176.3(14)
Dy1 N3 C25 N4 -38(2)
C17 N3 C25 C26 -4.4(16)
Dy1 N3 C25 C26 140.9(10)
C19 C18 C26 C27 2(3)
C17 C18 C26 C27 174.9(15)
C19 C18 C26 C25 179.0(16)
C17 C18 C26 C25 -8.0(17)
N4 C25 C26 C18 -172.3(14)
N3 C25 C26 C18 8.3(17)
N4 C25 C26 C27 5(3)
N3 C25 C26 C27 -174.6(15)
C18 C26 C27 C28 -3(3)
C25 C26 C27 C28 -179.2(15)
C29 O4 C28 C27 6(3)
C29 O4 C28 C20 -172.6(17)
C26 C27 C28 O4 -176.9(15)
C26 C27 C28 C20 2(2)
C19 C20 C28 O4 178.8(18)
O3 C20 C28 O4 -3(2)
C19 C20 C28 C27 0(3)
O3 C20 C28 C27 178.8(14)
C28 O4 C29 C30 179.4(18)
O4 C29 C30 C31 167(3)
C29 C30 C31 C32 -177(4)
C25 N4 C33 N5 2(3)
C25 N4 C33 C34 -174.3(14)
C41 N5 C33 N4 -175.2(14)
Dy1 N5 C33 N4 36(2)
C41 N5 C33 C34 1.7(16)
Dy1 N5 C33 C34 -147.3(10)
N4 C33 C34 C42 178.2(15)
N5 C33 C34 C42 1.3(18)
N4 C33 C34 C35 -5(3)
N5 C33 C34 C35 178.1(14)
C42 C34 C35 C36 2(2)
C33 C34 C35 C36 -174.1(16)
C34 C35 C36 C44 -2(3)
C34 C35 C36 O5 178.7(12)
C37 O5 C36 C44 -174.9(18)
C37 O5 C36 C35 4(2)
C36 O5 C37 C38 176.9(15)
O5 C37 C38 C39 169(2)
C37 C38 C39 C40 164(3)
C49 N6 C41 N5 -1(2)
C49 N6 C41 C42 178.3(14)
C33 N5 C41 N6 176.0(14)
Dy1 N5 C41 N6 -35.4(19)
C33 N5 C41 C42 -3.7(15)
Dy1 N5 C41 C42 144.9(10)
C33 C34 C42 C43 177.5(14)
C35 C34 C42 C43 0(3)
C33 C34 C42 C41 -3.7(19)
C35 C34 C42 C41 179.1(12)
N6 C41 C42 C34 -175.1(15)
N5 C41 C42 C34 4.5(17)
N6 C41 C42 C43 3(3)
N5 C41 C42 C43 -176.9(17)
C34 C42 C43 C44 -4(3)
C41 C42 C43 C44 178.0(16)
C35 C36 C44 C43 -1(3)
O5 C36 C44 C43 178.2(16)
C35 C36 C44 O6 179.3(15)
O5 C36 C44 O6 -2(3)
C42 C43 C44 C36 4(3)
C42 C43 C44 O6 -176.2(16)
C45 O6 C44 C36 179.9(16)
C45 O6 C44 C43 0(3)
C44 O6 C45 C46 178.6(14)
O6 C45 C46 C47 -69(3)
C45 C46 C47 C48 -170(3)
C41 N6 C49 N7 4(2)
C41 N6 C49 C50 -174.2(14)
C57 N7 C49 N6 -175.2(13)
Dy1 N7 C49 N6 30.5(19)
C57 N7 C49 C50 3.3(17)
Dy1 N7 C49 C50 -151.0(10)
N6 C49 C50 C51 -5(3)
N7 C49 C50 C51 176.5(17)
N6 C49 C50 C58 179.3(13)
N7 C49 C50 C58 0.8(16)
C58 C50 C51 C52 -2(3)
C49 C50 C51 C52 -177.3(17)
C50 C51 C52 O7 177(2)
C50 C51 C52 C60 3(3)
C53 O7 C52 C51 3(3)
C53 O7 C52 C60 177.1(18)
C52 O7 C53 C54 177.8(18)
O7 C53 C54 C55 -144(4)
C53 C54 C55 C56 148(3)
C49 N7 C57 N8 170.5(17)
Dy1 N7 C57 N8 -34(2)
C49 N7 C57 C58 -5.8(18)
Dy1 N7 C57 C58 149.3(12)
C1 N8 C57 N7 -3(3)
C1 N8 C57 C58 173.3(16)
C51 C50 C58 C59 3(3)
C49 C50 C58 C59 179.3(15)
C51 C50 C58 C57 -180.0(16)
C49 C50 C58 C57 -3.8(17)
N7 C57 C58 C59 -178(2)
N8 C57 C58 C59 5(3)
N7 C57 C58 C50 6.1(19)
N8 C57 C58 C50 -170.8(14)
C50 C58 C59 C60 -5(3)
C57 C58 C59 C60 180(2)
C61 O8 C60 C59 5(3)
C61 O8 C60 C52 -173(2)
C58 C59 C60 O8 -173.3(18)
C58 C59 C60 C52 5(3)
C51 C52 C60 O8 174.4(18)
O7 C52 C60 O8 -1(3)
C51 C52 C60 C59 -4(3)
O7 C52 C60 C59 -179.5(19)
C60 O8 C61 C62 -174(2)
O8 C61 C62 C63 -127(8)
C61 C62 C63 C64 -161(9)
C121 N16 C65 N9 -6(2)
C121 N16 C65 C66 179.0(13)
C73 N9 C65 N16 178.4(14)
Dy1 N9 C65 N16 -42.7(18)
Cd1 N9 C65 N16 50.2(18)
C73 N9 C65 C66 -6.2(14)
Dy1 N9 C65 C66 132.7(10)
Cd1 N9 C65 C66 -134.4(9)
N16 C65 C66 C74 -179.8(15)
N9 C65 C66 C74 4.8(15)
N16 C65 C66 C67 0(2)
N9 C65 C66 C67 -175.1(15)
C74 C66 C67 C68 0(2)
C65 C66 C67 C68 179.4(15)
C66 C67 C68 C76 6(3)
C66 C67 C68 O9 -179.2(14)
C69 O9 C68 C67 0(3)
C69 O9 C68 C76 175.5(17)
C68 O9 C69 C70 178.2(18)
O9 C69 C70 C71 -108(5)
C69 C70 C71 C72 54(11)
C81 N10 C73 N9 5(2)
C81 N10 C73 C74 -179.8(13)
C65 N9 C73 N10 -178.5(13)
Dy1 N9 C73 N10 43.4(18)
Cd1 N9 C73 N10 -51.1(17)
C65 N9 C73 C74 5.6(15)
Dy1 N9 C73 C74 -132.5(10)
Cd1 N9 C73 C74 133.0(10)
C67 C66 C74 C75 -3(2)
C65 C66 C74 C75 177.3(13)
C67 C66 C74 C73 178.6(14)
C65 C66 C74 C73 -1.3(16)
N10 C73 C74 C66 -178.9(13)
N9 C73 C74 C66 -2.7(16)
N10 C73 C74 C75 3(2)
N9 C73 C74 C75 179.0(15)
C66 C74 C75 C76 0(2)
C73 C74 C75 C76 178.4(15)
C77 O10 C76 C68 169.2(18)
C77 O10 C76 C75 -4(2)
C67 C68 C76 O10 177.0(15)
O9 C68 C76 O10 2(2)
C67 C68 C76 C75 -9(3)
O9 C68 C76 C75 176.1(13)
C74 C75 C76 O10 178.6(14)
C74 C75 C76 C68 5(2)
C76 O10 C77 C78 174.8(17)
O10 C77 C78 C79 170(3)
C77 C78 C79 C80 -170(3)
C73 N10 C81 N11 -5(2)
C73 N10 C81 C82 177.0(13)
C89 N11 C81 N10 177.0(14)
Dy1 N11 C81 N10 -42.8(18)
Cd1 N11 C81 N10 52.5(17)
C89 N11 C81 C82 -4.7(16)
Dy1 N11 C81 C82 135.6(10)
Cd1 N11 C81 C82 -129.1(11)
N10 C81 C82 C83 -2(3)
N11 C81 C82 C83 179.9(18)
N10 C81 C82 C90 -176.9(13)
N11 C81 C82 C90 4.6(16)
C90 C82 C83 C84 -6(2)
C81 C82 C83 C84 179.5(16)
C82 C83 C84 C92 7(2)
C82 C83 C84 O11 -178.5(14)
C85 O11 C84 C83 -3(2)
C85 O11 C84 C92 172.2(17)
C84 O11 C85 C86 176.4(15)
O11 C85 C86 C87 -179.0(19)
C85 C86 C87 C88 -100(3)
C97 N12 C89 N11 2(2)
C97 N12 C89 C90 -179.4(16)
C81 N11 C89 N12 -178.7(13)
Dy1 N11 C89 N12 42.2(18)
Cd1 N11 C89 N12 -52.3(18)
C81 N11 C89 C90 2.8(18)
Dy1 N11 C89 C90 -136.3(12)
Cd1 N11 C89 C90 129.2(12)
N12 C89 C90 C82 -178.4(13)
N11 C89 C90 C82 0(2)
N12 C89 C90 C91 -6(3)
N11 C89 C90 C91 172.6(16)
C83 C82 C90 C89 -178.8(16)
C81 C82 C90 C89 -2.7(16)
C83 C82 C90 C91 8(2)
C81 C82 C90 C91 -176.1(15)
C89 C90 C91 C92 178.7(17)
C82 C90 C91 C92 -9(2)
C90 C91 C92 C84 10(3)
C90 C91 C92 O12 178.4(15)
C83 C84 C92 C91 -9(3)
O11 C84 C92 C91 175.4(16)
C83 C84 C92 O12 -179.0(15)
O11 C84 C92 O12 6(2)
C93 O12 C92 C91 5(3)
C93 O12 C92 C84 174.1(15)
C92 O12 C93 C94 165.5(19)
O12 C93 C94 C95 179(2)
C93 C94 C95 C96 -144(10)
C89 N12 C97 N13 4(2)
C89 N12 C97 C98 179.0(14)
C105 N13 C97 N12 175.4(14)
Cd1 N13 C97 N12 44.5(18)
Dy1 N13 C97 N12 -51.1(17)
C105 N13 C97 C98 -0.3(15)
Cd1 N13 C97 C98 -131.2(10)
Dy1 N13 C97 C98 133.2(10)
N12 C97 C98 C106 -174.2(15)
N13 C97 C98 C106 1.4(17)
N12 C97 C98 C99 8(3)
N13 C97 C98 C99 -176.5(15)
C106 C98 C99 C100 4(3)
C97 C98 C99 C100 -178.8(19)
C98 C99 C100 C108 -3(3)
C98 C99 C100 O13 -178(2)
C101 O13 C100 C99 -4(4)
C101 O13 C100 C108 -179.7(18)
C100 O13 C101 C102 175.6(19)
O13 C101 C102 C103 85(3)
C101 C102 C103 C104 162(3)
C113 N14 C105 N13 5(2)
C113 N14 C105 C106 -177.3(13)
C97 N13 C105 N14 177.5(14)
Cd1 N13 C105 N14 -50.5(18)
Dy1 N13 C105 N14 43.7(19)
C97 N13 C105 C106 -0.9(15)
Cd1 N13 C105 C106 131.1(10)
Dy1 N13 C105 C106 -134.7(10)
C99 C98 C106 C105 176.1(14)
C97 C98 C106 C105 -2.0(18)
C99 C98 C106 C107 -2(3)
C97 C98 C106 C107 -179.8(13)
N14 C105 C106 C98 -176.6(15)
N13 C105 C106 C98 1.8(18)
N14 C105 C106 C107 1(2)
N13 C105 C106 C107 179.5(13)
C98 C106 C107 C108 0(2)
C105 C106 C107 C108 -177.8(15)
C99 C100 C108 O14 -178.1(18)
O13 C100 C108 O14 -2(3)
C99 C100 C108 C107 1(4)
O13 C100 C108 C107 177.1(14)
C109 O14 C108 C100 -177(2)
C109 O14 C108 C107 3(3)
C106 C107 C108 C100 1(3)
C106 C107 C108 O14 -180.0(13)
C108 O14 C109 C110 174.5(19)
O14 C109 C110 C111 -168(2)
C109 C110 C111 C112 179(3)
C105 N14 C113 N15 -2(2)
C105 N14 C113 C114 -179.0(13)
C121 N15 C113 N14 179.7(15)
Cd1 N15 C113 N14 46.2(19)
Dy1 N15 C113 N14 -49.3(18)
C121 N15 C113 C114 -2.8(15)
Cd1 N15 C113 C114 -136.3(10)
Dy1 N15 C113 C114 128.3(10)
N14 C113 C114 C115 8(2)
N15 C113 C114 C115 -169.9(15)
N14 C113 C114 C122 -179.8(12)
N15 C113 C114 C122 2.4(16)
C122 C114 C115 C116 7(2)
C113 C114 C115 C116 178.2(15)
C117 O15 C116 C115 3(3)
C117 O15 C116 C124 -171.2(16)
C114 C115 C116 O15 -177.3(15)
C114 C115 C116 C124 -3(2)
C116 O15 C117 C118 163.2(17)
C2A C1A C118 C1B -96(20)
C2A C1A C118 C117 135(17)
C2B C1B C118 C1A 48(9)
C2B C1B C118 C117 -173(6)
O15 C117 C118 C1A -61(8)
O15 C117 C118 C1B 169(4)
C65 N16 C121 C122 176.7(16)
C65 N16 C121 N15 4(2)
C113 N15 C121 N16 176.6(14)
Cd1 N15 C121 N16 -50.6(17)
Dy1 N15 C121 N16 46.3(18)
C113 N15 C121 C122 2.3(16)
Cd1 N15 C121 C122 135.1(10)
Dy1 N15 C121 C122 -128.0(10)
C115 C114 C122 C121 172.4(14)
C113 C114 C122 C121 -0.9(16)
C115 C114 C122 C123 -6(2)
C113 C114 C122 C123 -179.6(13)
N16 C121 C122 C114 -174.8(14)
N15 C121 C122 C114 -0.8(18)
N16 C121 C122 C123 4(3)
N15 C121 C122 C123 177.8(14)
C114 C122 C123 C124 1(2)
C121 C122 C123 C124 -177.1(15)
C125 O16 C124 C123 7(3)
C125 O16 C124 C116 -177.8(16)
C122 C123 C124 O16 177.4(16)
C122 C123 C124 C116 2(2)
O15 C116 C124 O16 -3(2)
C115 C116 C124 O16 -177.4(15)
O15 C116 C124 C123 173.2(14)
C115 C116 C124 C123 -1(2)
C124 O16 C125 C126 177.0(17)
O16 C125 C126 C127 -179.9(18)
C125 C126 C127 C128 179(2)
C137 N17 C129 C130 4.6(15)
Cd1 N17 C129 C130 137.9(11)
Dy2 N17 C129 C130 -124.6(11)
C137 N17 C129 N24 179.3(13)
Cd1 N17 C129 N24 -47.4(15)
Dy2 N17 C129 N24 50.1(16)
C185 N24 C129 N17 1(2)
C185 N24 C129 C130 175.6(13)
N17 C129 C130 C131 177.8(16)
N24 C129 C130 C131 3(3)
N17 C129 C130 C138 -4.4(16)
N24 C129 C130 C138 -179.3(12)
C129 C130 C131 C132 -177.4(17)
C138 C130 C131 C132 5(2)
C130 C131 C132 O17 178.2(14)
C130 C131 C132 C140 -2(2)
C133 O17 C132 C131 -6(2)
C133 O17 C132 C140 174.4(13)
C132 O17 C133 C134 165.9(15)
O17 C133 C134 C135 78(2)
C133 C134 C135 C136 162(5)
C145 N18 C137 C138 -176.3(13)
C145 N18 C137 N17 -1(2)
C129 N17 C137 N18 -178.5(12)
Cd1 N17 C137 N18 48.4(16)
Dy2 N17 C137 N18 -47.0(16)
C129 N17 C137 C138 -2.9(14)
Cd1 N17 C137 C138 -136.0(9)
Dy2 N17 C137 C138 128.6(10)
N18 C137 C138 C139 3(3)
N17 C137 C138 C139 -172.7(15)
N18 C137 C138 C130 176.1(13)
N17 C137 C138 C130 0.5(15)
C129 C130 C138 C139 176.4(13)
C131 C130 C138 C139 -5(2)
C129 C130 C138 C137 2.1(15)
C131 C130 C138 C137 -179.6(13)
C137 C138 C139 C140 175.4(15)
C130 C138 C139 C140 3(2)
C141 O18 C140 C139 -2(3)
C141 O18 C140 C132 178.3(15)
C138 C139 C140 O18 179.7(16)
C138 C139 C140 C132 0(2)
C131 C132 C140 O18 179.9(15)
O17 C132 C140 O18 -0.6(19)
C131 C132 C140 C139 0(2)
O17 C132 C140 C139 179.3(13)
C140 O18 C141 C142 -177.4(16)
O18 C141 C142 C143 -59(3)
C141 C142 C143 C144 167(2)
C137 N18 C145 N19 2(2)
C137 N18 C145 C146 179.3(11)
C153 N19 C145 N18 178.1(12)
Dy2 N19 C145 N18 45.8(16)
Cd1 N19 C145 N18 -44.7(16)
C153 N19 C145 C146 0.7(13)
Dy2 N19 C145 C146 -131.6(8)
Cd1 N19 C145 C146 137.9(8)
N18 C145 C146 C154 -179.2(12)
N19 C145 C146 C154 -1.7(14)
N18 C145 C146 C147 1(2)
N19 C145 C146 C147 178.6(13)
C154 C146 C147 C148 3(2)
C145 C146 C147 C148 -176.9(13)
C146 C147 C148 O19 176.2(13)
C146 C147 C148 C156 0(2)
C149 O19 C148 C147 3(2)
C149 O19 C148 C156 179.2(14)
C148 O19 C149 C150 -174.3(13)
O19 C149 C150 C151 -62(2)
C149 C150 C151 C152 -56(3)
C161 N20 C153 N19 6(2)
C161 N20 C153 C154 -179.7(13)
C145 N19 C153 N20 176.0(13)
Dy2 N19 C153 N20 -51.4(16)
Cd1 N19 C153 N20 40.5(17)
C145 N19 C153 C154 0.5(14)
Dy2 N19 C153 C154 133.1(9)
Cd1 N19 C153 C154 -135.1(9)
C147 C146 C154 C155 -5(2)
C145 C146 C154 C155 174.8(11)
C147 C146 C154 C153 -178.3(12)
C145 C146 C154 C153 2.0(15)
N20 C153 C154 C146 -177.2(13)
N19 C153 C154 C146 -1.6(16)
N20 C153 C154 C155 11(2)
N19 C153 C154 C155 -173.6(13)
C146 C154 C155 C156 3.7(19)
C153 C154 C155 C156 174.9(14)
C154 C155 C156 O20 -177.8(12)
C154 C155 C156 C148 0(2)
C157 O20 C156 C155 -6(2)
C157 O20 C156 C148 176.6(14)
C147 C148 C156 C155 -2(2)
O19 C148 C156 C155 -178.2(12)
C147 C148 C156 O20 176.0(12)
O19 C148 C156 O20 -0.5(19)
C156 O20 C157 C158 174.0(12)
O20 C157 C158 C159 177.2(16)
C157 C158 C159 C160 171.7(19)
C153 N20 C161 N21 -3(2)
C153 N20 C161 C162 -178.0(12)
C169 N21 C161 N20 -178.6(14)
Cd1 N21 C161 N20 -45.3(17)
Dy2 N21 C161 N20 45.2(16)
C169 N21 C161 C162 -2.8(14)
Cd1 N21 C161 C162 130.6(8)
Dy2 N21 C161 C162 -139.0(8)
N20 C161 C162 C163 -4(2)
N21 C161 C162 C163 -179.9(12)
N20 C161 C162 C170 179.6(11)
N21 C161 C162 C170 3.4(13)
C170 C162 C163 C164 -2.6(18)
C161 C162 C163 C164 -179.0(13)
C165 O21 C164 C163 1(2)
C165 O21 C164 C172 -179.2(13)
C162 C163 C164 O21 -178.8(11)
C162 C163 C164 C172 2(2)
C164 O21 C165 C166 174.8(13)
O21 C165 C166 C167 -56(2)
C165 C166 C167 C168 -177.7(16)
C177 N22 C169 N21 -1(2)
C177 N22 C169 C170 175.3(13)
C161 N21 C169 N22 177.7(13)
Cd1 N21 C169 N22 44.0(17)
Dy2 N21 C169 N22 -48.0(17)
C161 N21 C169 C170 1.2(15)
Cd1 N21 C169 C170 -132.5(9)
Dy2 N21 C169 C170 135.4(9)
C163 C162 C170 C171 1.4(19)
C161 C162 C170 C171 178.6(12)
C163 C162 C170 C169 -179.7(12)
C161 C162 C170 C169 -2.6(13)
N22 C169 C170 C171 3(2)
N21 C169 C170 C171 179.6(14)
N22 C169 C170 C162 -175.7(12)
N21 C169 C170 C162 1.0(15)
C162 C170 C171 C172 0.6(19)
C169 C170 C171 C172 -177.8(13)
C173 O22 C172 C164 176.6(12)
C173 O22 C172 C171 -3.6(19)
O21 C164 C172 O22 0.6(18)
C163 C164 C172 O22 -180.0(12)
O21 C164 C172 C171 -179.2(11)
C163 C164 C172 C171 0.2(19)
C170 C171 C172 O22 178.8(13)
C170 C171 C172 C164 -1.4(19)
C172 O22 C173 C174 176.0(14)
O22 C173 C174 C175 9(3)
C173 C174 C175 C176 158(3)
C169 N22 C177 N23 4(2)
C169 N22 C177 C178 179.2(12)
C185 N23 C177 N22 177.5(13)
Cd1 N23 C177 N22 -53.0(16)
Dy2 N23 C177 N22 42.0(18)
C185 N23 C177 C178 1.8(13)
Cd1 N23 C177 C178 131.3(9)
Dy2 N23 C177 C178 -133.7(9)
N22 C177 C178 C186 -175.5(13)
N23 C177 C178 C186 0.3(15)
N22 C177 C178 C179 4(2)
N23 C177 C178 C179 179.5(13)
C186 C178 C179 C180 0(2)
C177 C178 C179 C180 -179.5(13)
C178 C179 C180 O23 -179.2(13)
C178 C179 C180 C188 3(2)
C181 O23 C180 C179 -2(2)
C181 O23 C180 C188 176.5(12)
C180 O23 C181 C182 175.1(13)
O23 C181 C182 C183 -55(2)
C181 C182 C183 C184 -172(2)
C129 N24 C185 N23 -3(2)
C129 N24 C185 C186 178.9(13)
C177 N23 C185 N24 178.1(13)
Cd1 N23 C185 N24 49.1(15)
Dy2 N23 C185 N24 -45.8(15)
C177 N23 C185 C186 -3.2(14)
Cd1 N23 C185 C186 -132.2(9)
Dy2 N23 C185 C186 133.0(9)
C179 C178 C186 C187 -1(2)
C177 C178 C186 C187 177.8(12)
C179 C178 C186 C185 178.4(12)
C177 C178 C186 C185 -2.3(16)
N24 C185 C186 C178 -177.8(13)
N23 C185 C186 C178 3.5(16)
N24 C185 C186 C187 2(2)
N23 C185 C186 C187 -176.6(13)
C178 C186 C187 C188 1(2)
C185 C186 C187 C188 -179.2(13)
C189 O24 C188 C187 2(2)
C189 O24 C188 C180 179.3(12)
C186 C187 C188 O24 179.3(12)
C186 C187 C188 C180 2(2)
C179 C180 C188 O24 178.7(12)
O23 C180 C188 O24 0.4(18)
C179 C180 C188 C187 -3(2)
O23 C180 C188 C187 178.2(12)
C188 O24 C189 C190 172.5(12)
O24 C189 C190 C191 -174.9(14)
C189 C190 C191 C192 179.1(16)
C249 N32 C193 N25 3(2)
C249 N32 C193 C194 -171.6(12)
C201 N25 C193 N32 -174.3(14)
Dy2 N25 C193 N32 33(2)
C201 N25 C193 C194 0.6(16)
Dy2 N25 C193 C194 -152.1(9)
N32 C193 C194 C195 -4(2)
N25 C193 C194 C195 -179.2(16)
N32 C193 C194 C202 175.0(12)
N25 C193 C194 C202 -0.5(15)
C202 C194 C195 C196 0(2)
C193 C194 C195 C196 178.9(14)
C197 O25 C196 C195 -4(2)
C197 O25 C196 C204 175.3(12)
C194 C195 C196 O25 -178.8(14)
C194 C195 C196 C204 2(2)
C196 O25 C197 C198 172.8(13)
O25 C197 C198 C199 176.9(13)
C197 C198 C199 C200 -179.8(17)
C193 N25 C201 N26 172.8(14)
Dy2 N25 C201 N26 -34(2)
C193 N25 C201 C202 -0.4(16)
Dy2 N25 C201 C202 153.1(9)
C209 N26 C201 N25 -1(2)
C209 N26 C201 C202 171.9(12)
C195 C194 C202 C203 1(2)
C193 C194 C202 C203 -178.3(12)
C195 C194 C202 C201 179.2(13)
C193 C194 C202 C201 0.3(14)
N25 C201 C202 C203 178.4(15)
N26 C201 C202 C203 4(2)
N25 C201 C202 C194 0.1(16)
N26 C201 C202 C194 -174.0(12)
C194 C202 C203 C204 -4(2)
C201 C202 C203 C204 177.8(15)
C205 O26 C204 C203 13(2)
C205 O26 C204 C196 -175.2(12)
C202 C203 C204 O26 178.2(13)
C202 C203 C204 C196 7(2)
O25 C196 C204 O26 2.6(19)
C195 C196 C204 O26 -178.3(13)
O25 C196 C204 C203 175.1(13)
C195 C196 C204 C203 -6(2)
C204 O26 C205 C206 79.7(16)
O26 C205 C206 C207 70.5(18)
C205 C206 C207 C208 -173.8(17)
C201 N26 C209 N27 -3(2)
C201 N26 C209 C210 -175.9(12)
C217 N27 C209 N26 -172.1(15)
Dy2 N27 C209 N26 39.8(19)
C217 N27 C209 C210 1.7(15)
Dy2 N27 C209 C210 -146.4(9)
N26 C209 C210 C211 -12(2)
N27 C209 C210 C211 173.3(15)
N26 C209 C210 C218 175.2(12)
N27 C209 C210 C218 0.4(15)
C218 C210 C211 C212 -2(2)
C209 C210 C211 C212 -173.9(15)
C213 O27 C212 C211 1(2)
C213 O27 C212 C220 178.0(14)
C210 C211 C212 O27 177.8(14)
C210 C211 C212 C220 1(2)
C212 O27 C213 C214 -167.8(16)
O27 C213 C214 C215 -36(3)
C213 C214 C215 C216 176(2)
C225 N28 C217 N27 1(2)
C225 N28 C217 C218 178.3(13)
C209 N27 C217 N28 175.0(13)
Dy2 N27 C217 N28 -38.1(19)
C209 N27 C217 C218 -3.0(15)
Dy2 N27 C217 C218 143.9(9)
C211 C210 C218 C219 2(2)
C209 C210 C218 C219 176.0(13)
C211 C210 C218 C217 -176.2(13)
C209 C210 C218 C217 -2.3(16)
N28 C217 C218 C210 -174.8(13)
N27 C217 C218 C210 3.3(16)
N28 C217 C218 C219 7(3)
N27 C217 C218 C219 -174.7(15)
C210 C218 C219 C220 -2(2)
C217 C218 C219 C220 176.3(15)
C221 O28 C220 C219 -2(3)
C221 O28 C220 C212 179.2(14)
C218 C219 C220 O28 -178.0(15)
C218 C219 C220 C212 1(2)
O27 C212 C220 O28 1(2)
C211 C212 C220 O28 178.2(14)
O27 C212 C220 C219 -177.6(15)
C211 C212 C220 C219 -1(2)
C220 O28 C221 C222 174.5(16)
O28 C221 C222 C223 -60(2)
C221 C222 C223 C224 -60(3)
C217 N28 C225 N29 1(2)
C217 N28 C225 C226 -177.1(12)
C233 N29 C225 N28 -175.6(13)
Dy2 N29 C225 N28 34.9(19)
C233 N29 C225 C226 2.6(15)
Dy2 N29 C225 C226 -146.9(9)
N28 C225 C226 C227 -10(3)
N29 C225 C226 C227 172.0(16)
N28 C225 C226 C234 178.6(13)
N29 C225 C226 C234 0.3(15)
C225 C226 C227 C228 -171.9(15)
C234 C226 C227 C228 -1(2)
C226 C227 C228 C236 -2(2)
C226 C227 C228 O29 178.5(13)
C229 O29 C228 C227 -3(2)
C229 O29 C228 C236 177.5(13)
C228 O29 C229 C230 -173.2(13)
O29 C229 C230 C231 171.4(15)
C229 C230 C231 C232 -172.4(17)
C241 N30 C233 N29 -3(2)
C241 N30 C233 C234 174.1(14)
C225 N29 C233 N30 172.8(12)
Dy2 N29 C233 N30 -38.3(16)
C225 N29 C233 C234 -4.5(14)
Dy2 N29 C233 C234 144.4(10)
N30 C233 C234 C235 5(3)
N29 C233 C234 C235 -177.3(15)
N30 C233 C234 C226 -172.5(12)
N29 C233 C234 C226 4.7(15)
C227 C226 C234 C235 5(2)
C225 C226 C234 C235 178.8(13)
C227 C226 C234 C233 -176.5(12)
C225 C226 C234 C233 -3.0(15)
C233 C234 C235 C236 176.3(15)
C226 C234 C235 C236 -6(2)
C227 C228 C236 C235 1(3)
O29 C228 C236 C235 -179.4(13)
C227 C228 C236 O30 -178.9(13)
O29 C228 C236 O30 1(2)
C234 C235 C236 C228 3(2)
C234 C235 C236 O30 -177.0(13)
C237 O30 C236 C228 -174.4(14)
C237 O30 C236 C235 6(2)
C236 O30 C237 C238 175.5(12)
O30 C237 C238 C239 -64.0(17)
C237 C238 C239 C240 -171.8(17)
C233 N30 C241 N31 8(2)
C233 N30 C241 C242 -175.1(12)
C249 N31 C241 N30 -176.4(15)
Dy2 N31 C241 N30 28(2)
C249 N31 C241 C242 6.5(14)
Dy2 N31 C241 C242 -149.0(10)
N30 C241 C242 C250 178.3(14)
N31 C241 C242 C250 -4.4(16)
N30 C241 C242 C243 -1(2)
N31 C241 C242 C243 176.2(13)
C250 C242 C243 C244 0(2)
C241 C242 C243 C244 179.3(15)
C242 C243 C244 O31 178.5(13)
C242 C243 C244 C252 3(2)
C245 O31 C244 C243 4(2)
C245 O31 C244 C252 179.3(14)
C244 O31 C245 C246 87(2)
O31 C245 C246 C247 -169.3(16)
C245 C246 C247 C248 67(3)
C193 N32 C249 N31 -4(2)
C193 N32 C249 C250 175.0(12)
C241 N31 C249 N32 172.4(13)
Dy2 N31 C249 N32 -32.6(18)
C241 N31 C249 C250 -6.4(14)
Dy2 N31 C249 C250 148.5(9)
C243 C242 C250 C251 -3(2)
C241 C242 C250 C251 177.6(13)
C243 C242 C250 C249 179.9(12)
C241 C242 C250 C249 0.4(15)
N32 C249 C250 C242 -175.2(12)
N31 C249 C250 C242 3.7(15)
N32 C249 C250 C251 8(2)
N31 C249 C250 C251 -173.2(14)
C242 C250 C251 C252 3(2)
C249 C250 C251 C252 179.0(13)
C253 O32 C252 C244 -176.8(15)
C253 O32 C252 C251 3(2)
C243 C244 C252 O32 176.2(14)
O31 C244 C252 O32 1(2)
C243 C244 C252 C251 -3(2)
O31 C244 C252 C251 -179.2(13)
C250 C251 C252 O32 -179.1(14)
C250 C251 C252 C244 1(2)
C252 O32 C253 C254 174.9(13)
O32 C253 C254 C255 -62(2)
C253 C254 C255 C256 -58(2)
